data_1542312
loop_
_publ_author_name
'Black, Samuel P.'
'Wood, Daniel M.'
'Schwarz, Felix B.'
'Ronson, Tanya K.'
'Holstein, Julian J.'
'Stefankiewicz, Artur R.'
'Schalley, Christoph A.'
'Sanders, Jeremy. K. M.'
'Nitschke, Jonathan R.'

_publ_section_title
;
 Catenation and encapsulation induce distinct reconstitutions within a
 dynamic library of mixed-ligand Zn4L6cages
;
_journal_issue 4
_journal_name_full 'Chem. Sci.'
_journal_page_first 2614
_journal_paper_doi 10.1039/C5SC04906G
_journal_volume 7
_journal_year 2016
_chemical_formula_moiety 'C228 H132 N36 O24 Zn4, C2 F6 N O4 S2, 3(F6 P)'
_chemical_formula_sum 'C230 H132 F24 N37 O28 P3 S2 Zn4'
_chemical_formula_weight 4736.23
_chemical_name_systematic
;
 ?
;
_space_group_crystal_system monoclinic
_space_group_IT_number 14
_space_group_name_Hall '-P 2ybc'
_space_group_name_H-M_alt 'P 1 21/c 1'
_symmetry_space_group_name_Hall '-P 2ybc'
_symmetry_space_group_name_H-M 'P 1 21/c 1'
_atom_sites_solution_hydrogens geom
_audit_creation_method SHELXL-2013
_audit_update_record
;
2015-04-27 deposited with the CCDC.
2016-01-22 downloaded from the CCDC.
;
_cell_angle_alpha 90
_cell_angle_beta 91.52(3)
_cell_angle_gamma 90
_cell_formula_units_Z 4
_cell_length_a 29.307(5)
_cell_length_b 45.110(9)
_cell_length_c 26.896(6)
_cell_measurement_temperature 120(2)
_cell_volume 35545(12)
_computing_cell_refinement
;
CrysAlisPro, Agilent Technologies,
Version 1.171.36.21 (release 14-08-2012 CrysAlis171 .NET)
(compiled Sep 14 2012,17:21:16)
;
_computing_data_collection
;
CrysAlisPro, Agilent Technologies,
Version 1.171.36.21 (release 14-08-2012 CrysAlis171 .NET)
(compiled Sep 14 2012,17:21:16)
;
_computing_data_reduction
;
CrysAlisPro, Agilent Technologies,
Version 1.171.36.21 (release 14-08-2012 CrysAlis171 .NET)
(compiled Sep 14 2012,17:21:16)
;
_computing_structure_refinement 'SHELXL-2013 (Sheldrick, 2013)'
_computing_structure_solution 'SHELXL-2013 (Sheldrick, 2013)'
_diffrn_ambient_temperature 120(2)
_diffrn_detector_area_resol_mean 16.1183
_diffrn_measured_fraction_theta_full 0.981
_diffrn_measured_fraction_theta_max 0.993
_diffrn_measurement_device_type 'Xcalibur, Eos, Gemini ultra'
_diffrn_orient_matrix_UB_11 -0.0278280000
_diffrn_orient_matrix_UB_12 -0.0285796000
_diffrn_orient_matrix_UB_13 -0.0141903000
_diffrn_orient_matrix_UB_21 0.0021992000
_diffrn_orient_matrix_UB_22 0.0091909000
_diffrn_orient_matrix_UB_23 -0.0505021000
_diffrn_orient_matrix_UB_31 0.0500114000
_diffrn_orient_matrix_UB_32 -0.0162742000
_diffrn_orient_matrix_UB_33 -0.0040277000
_diffrn_radiation_monochromator mirror
_diffrn_radiation_source 'Enhance Ultra (Cu) X-ray Source'
_diffrn_radiation_type CuK\a
_diffrn_radiation_wavelength 1.54184
_diffrn_reflns_av_R_equivalents 0.0526
_diffrn_reflns_av_unetI/netI 0.0727
_diffrn_reflns_Laue_measured_fraction_full 0.981
_diffrn_reflns_Laue_measured_fraction_max 0.993
_diffrn_reflns_limit_h_max 14
_diffrn_reflns_limit_h_min -23
_diffrn_reflns_limit_k_max 36
_diffrn_reflns_limit_k_min -36
_diffrn_reflns_limit_l_max 21
_diffrn_reflns_limit_l_min -21
_diffrn_reflns_number 37642
_diffrn_reflns_point_group_measured_fraction_full 0.981
_diffrn_reflns_point_group_measured_fraction_max 0.993
_diffrn_reflns_theta_full 39.000
_diffrn_reflns_theta_max 38.811
_diffrn_reflns_theta_min 5.802
_exptl_absorpt_coefficient_mu 1.310
_exptl_absorpt_correction_T_max 1.287
_exptl_absorpt_correction_T_min 0.692
_exptl_absorpt_correction_type gaussian
_exptl_absorpt_process_details
;
CrysAlisPro, Agilent Technologies,
Version 1.171.36.21 (release 14-08-2012 CrysAlis171 .NET)
(compiled Sep 14 2012,17:21:16)
Numerical absorption correction based on gaussian integration over
                        a multifaceted crystal model
;
_exptl_crystal_colour yellow
_exptl_crystal_density_diffrn 0.885
_exptl_crystal_description block
_exptl_crystal_F_000 9632
_exptl_crystal_recrystallization_method 'Re-crystallisation from solvent: diethyl ether, acetonitrile'
_exptl_crystal_size_max 0.443
_exptl_crystal_size_mid 0.327
_exptl_crystal_size_min 0.177
_refine_diff_density_max 0.923
_refine_diff_density_min -0.664
_refine_diff_density_rms 0.117
_refine_ls_extinction_method none
_refine_ls_goodness_of_fit_ref 2.255
_refine_ls_hydrogen_treatment constr
_refine_ls_matrix_type full
_refine_ls_number_parameters 2953
_refine_ls_number_reflns 19847
_refine_ls_number_restraints 8854
_refine_ls_restrained_S_all 1.884
_refine_ls_R_factor_all 0.2138
_refine_ls_R_factor_gt 0.1969
_refine_ls_shift/su_max 0.000
_refine_ls_shift/su_mean 0.000
_refine_ls_structure_factor_coef Fsqd
_refine_ls_weighting_details 'w=1/[\s^2^(Fo^2^)+(0.2000P)^2^] where P=(Fo^2^+2Fc^2^)/3'
_refine_ls_weighting_scheme calc
_refine_ls_wR_factor_gt 0.5204
_refine_ls_wR_factor_ref 0.5324
_reflns_Friedel_coverage 0.000
_reflns_number_gt 15247
_reflns_number_total 19847
_reflns_threshold_expression 'I > 2\s(I)'
_cod_data_source_file c5sc04906g2.cif
_cod_data_source_block samzn_sq
_cod_depositor_comments 'Adding full bibliography for 1542311--1542313.cif.'
_cod_database_code 1542312
_shelx_space_group_comment
;
The symmetry employed for this shelxl refinement is uniquely defined
by the following loop, which should always be used as a source of
symmetry information in preference to the above space-group names.
They are only intended as comments.
;
_shelx_estimated_absorpt_t_min 0.651
_shelx_estimated_absorpt_t_max 0.834
_shelxl_version_number 2013-4

loop_
_space_group_symop_operation_xyz
'x, y, z'
'-x, y+1/2, -z+1/2'
'-x, -y, -z'
'x, -y-1/2, z-1/2'

loop_
_atom_site_label
_atom_site_type_symbol
_atom_site_fract_x
_atom_site_fract_y
_atom_site_fract_z
_atom_site_U_iso_or_equiv
_atom_site_adp_type
_atom_site_occupancy
_atom_site_site_symmetry_order
_atom_site_calc_flag
_atom_site_refinement_flags_posn
_atom_site_refinement_flags_adp
Zn1 Zn 0.56449(11) 0.27006(7) 0.77165(12) 0.0990(12) Uani 1 1 d . .
Zn2 Zn -0.03443(11) 0.30288(8) 0.32742(12) 0.1045(12) Uani 1 1 d . .
Zn3 Zn 0.45735(13) -0.01366(7) 0.17210(11) 0.1066(13) Uani 1 1 d . .
Zn4 Zn 0.05361(15) -0.04970(8) 0.80419(12) 0.1271(15) Uani 1 1 d . .
N1_10 N 0.1288(6) -0.0455(4) 0.7955(6) 0.110(5) Uani 1 1 d D U
C2_10 C 0.1578(6) -0.0449(4) 0.7541(6) 0.118(6) Uani 1 1 d D U
C3_10 C 0.1623(7) -0.0710(4) 0.7270(7) 0.124(6) Uani 1 1 d D U
H3_10 H 0.1504 -0.0891 0.7390 0.149 Uiso 1 1 calc R U
C4_10 C 0.1844(7) -0.0701(4) 0.6823(7) 0.127(6) Uani 1 1 d D U
H4_10 H 0.1873 -0.0875 0.6629 0.153 Uiso 1 1 calc R U
C5_10 C 0.2026(6) -0.0433(4) 0.6659(6) 0.124(6) Uani 1 1 d D U
C6_10 C 0.2010(7) -0.0179(4) 0.6949(6) 0.124(6) Uani 1 1 d D U
H6_10 H 0.2155 -0.0002 0.6844 0.149 Uiso 1 1 calc R U
C7_10 C 0.1782(7) -0.0185(4) 0.7395(7) 0.128(6) Uani 1 1 d D U
H7_10 H 0.1764 -0.0012 0.7596 0.154 Uiso 1 1 calc R U
N8_10 N 0.2205(5) -0.0422(3) 0.6163(5) 0.122(5) Uani 1 1 d D U
C9_10 C 0.1896(6) -0.0458(4) 0.5759(5) 0.126(6) Uani 1 1 d D U
C10_10 C 0.2079(6) -0.0438(4) 0.5254(6) 0.120(5) Uani 1 1 d D U
C11_10 C 0.1800(7) -0.0475(5) 0.4839(6) 0.130(6) Uani 1 1 d D U
H11_10 H 0.1486 -0.0522 0.4875 0.156 Uiso 1 1 calc R U
C12_10 C 0.1978(7) -0.0444(5) 0.4368(7) 0.136(6) Uani 1 1 d D U
H12_10 H 0.1782 -0.0465 0.4083 0.163 Uiso 1 1 calc R U
C13_10 C 0.2435(6) -0.0383(4) 0.4311(5) 0.126(6) Uani 1 1 d D U
C14_10 C 0.2620(6) -0.0355(4) 0.3807(6) 0.129(6) Uani 1 1 d D U
N15_10 N 0.3078(5) -0.0274(3) 0.3770(5) 0.118(5) Uani 1 1 d D U
C16_10 C 0.3376(6) -0.0221(4) 0.4174(5) 0.111(6) Uani 1 1 d D U
C17_10 C 0.3191(6) -0.0264(3) 0.4675(5) 0.110(5) Uani 1 1 d D U
C18_10 C 0.3471(7) -0.0231(4) 0.5089(6) 0.112(6) Uani 1 1 d D U
H18_10 H 0.3782 -0.0179 0.5051 0.135 Uiso 1 1 calc R U
C19_10 C 0.3303(6) -0.0273(4) 0.5562(6) 0.110(6) Uani 1 1 d D U
H19_10 H 0.3504 -0.0254 0.5843 0.132 Uiso 1 1 calc R U
C20_10 C 0.2852(6) -0.0341(3) 0.5628(5) 0.112(5) Uani 1 1 d D U
C21_10 C 0.2678(6) -0.0369(4) 0.6136(5) 0.119(6) Uani 1 1 d D U
C22_10 C 0.2552(6) -0.0376(3) 0.5209(6) 0.111(5) Uani 1 1 d D U
C23_10 C 0.2729(6) -0.0342(3) 0.4731(6) 0.113(5) Uani 1 1 d D U
O24_10 O 0.1493(6) -0.0503(5) 0.5825(6) 0.154(7) Uani 1 1 d D U
O25_10 O 0.2401(6) -0.0406(5) 0.3424(6) 0.178(8) Uani 1 1 d D U
O26_10 O 0.3762(5) -0.0132(4) 0.4099(5) 0.121(5) Uani 1 1 d D U
O27_10 O 0.2904(5) -0.0346(3) 0.6518(5) 0.116(5) Uani 1 1 d D U
C28_10 C 0.3257(6) -0.0239(4) 0.3282(5) 0.116(5) Uani 1 1 d D U
C29_10 C 0.3480(7) -0.0475(4) 0.3067(6) 0.118(6) Uani 1 1 d D U
H29_10 H 0.3505 -0.0660 0.3234 0.142 Uiso 1 1 calc R U
C30_10 C 0.3666(7) -0.0435(4) 0.2605(6) 0.121(6) Uani 1 1 d D U
H30_10 H 0.3824 -0.0593 0.2451 0.146 Uiso 1 1 calc R U
C31_10 C 0.3618(6) -0.0162(4) 0.2366(6) 0.116(6) Uani 1 1 d D U
C32_10 C 0.3394(7) 0.0075(4) 0.2584(6) 0.125(6) Uani 1 1 d D U
H32_10 H 0.3364 0.0260 0.2416 0.150 Uiso 1 1 calc R U
C33_10 C 0.3216(7) 0.0035(4) 0.3051(6) 0.127(6) Uani 1 1 d D U
H33_10 H 0.3067 0.0194 0.3212 0.152 Uiso 1 1 calc R U
N34_10 N 0.3818(6) -0.0126(4) 0.1897(6) 0.108(5) Uani 1 1 d D U
C1A_10 C 0.1457(8) -0.0425(5) 0.8383(7) 0.144(7) Uani 1 1 d D U
H1A_10 H 0.1778 -0.0400 0.8423 0.172 Uiso 1 1 calc R U
C34A_10 C 0.3573(8) -0.0069(5) 0.1509(6) 0.138(7) Uani 1 1 d D U
H34A_10 H 0.3252 -0.0046 0.1533 0.166 Uiso 1 1 calc R U
C1B_10 C 0.1174(8) -0.0428(5) 0.8827(7) 0.168(7) Uani 1 1 d D U
C34B_10 C 0.3790(7) -0.0040(4) 0.1022(6) 0.151(7) Uani 1 1 d D U
N1C_10 N 0.0719(8) -0.0455(5) 0.8768(7) 0.169(7) Uani 1 1 d D U
N34C_10 N 0.4244(7) -0.0085(5) 0.1004(7) 0.150(7) Uani 1 1 d D U
C1D_10 C 0.0469(9) -0.0453(6) 0.9178(9) 0.194(9) Uani 1 1 d D U
H1D_10 H 0.0146 -0.0465 0.9143 0.233 Uiso 1 1 calc R U
C34D_10 C 0.4454(8) -0.0053(6) 0.0567(7) 0.160(8) Uani 1 1 d D U
H34D_10 H 0.4773 -0.0089 0.0553 0.191 Uiso 1 1 calc R U
C1E_10 C 0.0664(11) -0.0432(7) 0.9655(9) 0.211(9) Uani 1 1 d D U
H1E_10 H 0.0480 -0.0434 0.9941 0.253 Uiso 1 1 calc R U
C34E_10 C 0.4215(9) 0.0031(6) 0.0137(8) 0.172(8) Uani 1 1 d D U
H34E_10 H 0.4368 0.0058 -0.0166 0.207 Uiso 1 1 calc R U
C1F_10 C 0.1129(11) -0.0408(7) 0.9697(9) 0.214(9) Uani 1 1 d D U
H1F_10 H 0.1269 -0.0395 1.0019 0.257 Uiso 1 1 calc R U
C34F_10 C 0.3752(9) 0.0075(6) 0.0159(8) 0.174(8) Uani 1 1 d D U
H34F_10 H 0.3582 0.0132 -0.0132 0.209 Uiso 1 1 calc R U
C1G_10 C 0.1398(9) -0.0402(7) 0.9287(8) 0.197(9) Uani 1 1 d D U
H1G_10 H 0.1721 -0.0382 0.9316 0.236 Uiso 1 1 calc R U
C34G_10 C 0.3533(8) 0.0035(6) 0.0601(7) 0.165(8) Uani 1 1 d D U
H34G_10 H 0.3211 0.0058 0.0617 0.198 Uiso 1 1 calc R U
N1_11 N 0.5492(5) 0.2700(3) 0.6915(6) 0.093(5) Uani 1 1 d D U
C2_11 C 0.5062(5) 0.2692(4) 0.6655(6) 0.092(5) Uani 1 1 d D U
C3_11 C 0.4926(6) 0.2443(4) 0.6387(7) 0.101(6) Uani 1 1 d D U
H3_11 H 0.5125 0.2277 0.6375 0.121 Uiso 1 1 calc R U
C4_11 C 0.4507(6) 0.2431(4) 0.6138(7) 0.099(6) Uani 1 1 d D U
H4_11 H 0.4419 0.2260 0.5952 0.119 Uiso 1 1 calc R U
C5_11 C 0.4220(5) 0.2673(4) 0.6165(6) 0.094(5) Uani 1 1 d D U
C6_11 C 0.4347(6) 0.2924(4) 0.6444(6) 0.093(5) Uani 1 1 d D U
H6_11 H 0.4142 0.3086 0.6471 0.112 Uiso 1 1 calc R U
C7_11 C 0.4773(6) 0.2934(4) 0.6680(6) 0.090(5) Uani 1 1 d D U
H7_11 H 0.4866 0.3106 0.6858 0.108 Uiso 1 1 calc R U
N8_11 N 0.3779(4) 0.2658(3) 0.5916(5) 0.087(4) Uani 1 1 d D U
C9_11 C 0.3733(5) 0.2764(3) 0.5428(5) 0.094(5) Uani 1 1 d D U
C10_11 C 0.3258(5) 0.2783(3) 0.5229(5) 0.088(5) Uani 1 1 d D U
C11_11 C 0.3177(6) 0.2895(4) 0.4756(6) 0.095(5) Uani 1 1 d D U
H11_11 H 0.3424 0.2948 0.4552 0.114 Uiso 1 1 calc R U
C12_11 C 0.2732(5) 0.2927(4) 0.4585(6) 0.096(5) Uani 1 1 d D U
H12_11 H 0.2677 0.3011 0.4265 0.115 Uiso 1 1 calc R U
C13_11 C 0.2366(5) 0.2842(3) 0.4860(5) 0.085(5) Uani 1 1 d D U
C14_11 C 0.1895(5) 0.2877(3) 0.4663(6) 0.091(5) Uani 1 1 d D U
N15_11 N 0.1545(4) 0.2782(3) 0.4967(5) 0.090(4) Uani 1 1 d D U
C16_11 C 0.1596(5) 0.2665(3) 0.5446(5) 0.089(5) Uani 1 1 d D U
C17_11 C 0.2070(5) 0.2630(3) 0.5636(5) 0.087(5) Uani 1 1 d D U
C18_11 C 0.2158(6) 0.2508(4) 0.6096(6) 0.092(5) Uani 1 1 d D U
H18_11 H 0.1910 0.2445 0.6291 0.111 Uiso 1 1 calc R U
C19_11 C 0.2599(5) 0.2475(4) 0.6284(6) 0.090(5) Uani 1 1 d D U
H19_11 H 0.2655 0.2387 0.6601 0.108 Uiso 1 1 calc R U
C20_11 C 0.2956(5) 0.2571(3) 0.6003(5) 0.086(5) Uani 1 1 d D U
C21_11 C 0.3426(5) 0.2552(3) 0.6210(6) 0.091(5) Uani 1 1 d D U
C22_11 C 0.2890(5) 0.2691(3) 0.5522(5) 0.080(4) Uani 1 1 d D U
C23_11 C 0.2436(5) 0.2721(3) 0.5339(5) 0.086(5) Uani 1 1 d D U
O24_11 O 0.4063(5) 0.2836(4) 0.5199(6) 0.130(6) Uani 1 1 d D U
O25_11 O 0.1808(5) 0.2987(3) 0.4251(5) 0.104(5) Uani 1 1 d D U
O26_11 O 0.1266(5) 0.2611(3) 0.5684(5) 0.099(4) Uani 1 1 d D U
O27_11 O 0.3520(5) 0.2445(3) 0.6618(5) 0.102(5) Uani 1 1 d D U
C28_11 C 0.1085(5) 0.2815(4) 0.4766(6) 0.100(5) Uani 1 1 d D U
C29_11 C 0.0913(6) 0.3097(4) 0.4690(7) 0.102(6) Uani 1 1 d D U
H29_11 H 0.1087 0.3267 0.4786 0.122 Uiso 1 1 calc R U
C30_11 C 0.0483(6) 0.3127(4) 0.4472(7) 0.102(6) Uani 1 1 d D U
H30_11 H 0.0365 0.3321 0.4416 0.122 Uiso 1 1 calc R U
C31_11 C 0.0217(5) 0.2886(4) 0.4333(6) 0.097(5) Uani 1 1 d D U
C32_11 C 0.0396(6) 0.2607(4) 0.4430(7) 0.103(6) Uani 1 1 d D U
H32_11 H 0.0217 0.2437 0.4346 0.124 Uiso 1 1 calc R U
C33_11 C 0.0826(6) 0.2567(4) 0.4643(7) 0.105(6) Uani 1 1 d D U
H33_11 H 0.0942 0.2374 0.4705 0.126 Uiso 1 1 calc R U
N34_11 N -0.0209(5) 0.2929(4) 0.4085(6) 0.102(5) Uani 1 1 d D U
C1A_11 C 0.5862(6) 0.2725(4) 0.6679(8) 0.102(6) Uani 1 1 d D U
H1A_11 H 0.5843 0.2740 0.6327 0.123 Uiso 1 1 calc R U
C34A_11 C -0.0584(6) 0.2917(5) 0.4292(8) 0.115(6) Uani 1 1 d D U
H34A_11 H -0.0584 0.2884 0.4641 0.138 Uiso 1 1 calc R U
C1B_11 C 0.6315(6) 0.2731(4) 0.6925(7) 0.110(5) Uani 1 1 d D U
C34B_11 C -0.1027(5) 0.2952(4) 0.4029(7) 0.125(6) Uani 1 1 d D U
N1C_11 N 0.6327(6) 0.2718(3) 0.7427(6) 0.092(5) Uani 1 1 d D U
N34C_11 N -0.1031(5) 0.2999(4) 0.3535(6) 0.110(5) Uani 1 1 d D U
C1D_11 C 0.6733(6) 0.2745(5) 0.7660(8) 0.126(6) Uani 1 1 d D U
H1D_11 H 0.6753 0.2742 0.8013 0.151 Uiso 1 1 calc R U
C34D_11 C -0.1416(6) 0.3026(5) 0.3267(8) 0.137(7) Uani 1 1 d D U
H34D_11 H -0.1407 0.3059 0.2919 0.164 Uiso 1 1 calc R U
C1E_11 C 0.7124(7) 0.2777(5) 0.7389(9) 0.144(7) Uani 1 1 d D U
H1E_11 H 0.7409 0.2796 0.7563 0.173 Uiso 1 1 calc R U
C34E_11 C -0.1831(7) 0.3005(6) 0.3501(9) 0.146(7) Uani 1 1 d D U
H34E_11 H -0.2110 0.3019 0.3314 0.175 Uiso 1 1 calc R U
C1F_11 C 0.7114(7) 0.2782(5) 0.6876(9) 0.147(7) Uani 1 1 d D U
H1F_11 H 0.7388 0.2798 0.6697 0.177 Uiso 1 1 calc R U
C34F_11 C -0.1832(7) 0.2964(6) 0.4007(9) 0.152(7) Uani 1 1 d D U
H34F_11 H -0.2115 0.2954 0.4170 0.182 Uiso 1 1 calc R U
C1G_11 C 0.6696(7) 0.2762(5) 0.6627(8) 0.135(7) Uani 1 1 d D U
H1G_11 H 0.6670 0.2769 0.6275 0.161 Uiso 1 1 calc R U
C34G_11 C -0.1431(6) 0.2936(6) 0.4283(8) 0.146(7) Uani 1 1 d D U
H34G_11 H -0.1433 0.2906 0.4633 0.175 Uiso 1 1 calc R U
N1_12 N 0.0411(7) -0.0028(4) 0.7991(7) 0.125(6) Uani 1 1 d D U
C2_12 C 0.0743(6) 0.0195(4) 0.7918(7) 0.126(6) Uani 1 1 d D U
C3_12 C 0.1010(7) 0.0284(4) 0.8327(7) 0.129(6) Uani 1 1 d D U
H3_12 H 0.0959 0.0199 0.8643 0.155 Uiso 1 1 calc R U
C4_12 C 0.1348(7) 0.0495(4) 0.8278(7) 0.125(6) Uani 1 1 d D U
H4_12 H 0.1533 0.0552 0.8558 0.150 Uiso 1 1 calc R U
C5_12 C 0.1413(5) 0.0624(3) 0.7817(7) 0.111(5) Uani 1 1 d D U
C6_12 C 0.1141(6) 0.0541(4) 0.7413(7) 0.117(6) Uani 1 1 d D U
H6_12 H 0.1183 0.0634 0.7101 0.141 Uiso 1 1 calc R U
C7_12 C 0.0808(6) 0.0326(4) 0.7456(7) 0.118(6) Uani 1 1 d D U
H7_12 H 0.0627 0.0268 0.7175 0.142 Uiso 1 1 calc R U
N8_12 N 0.1772(5) 0.0841(3) 0.7779(5) 0.104(4) Uani 1 1 d D U
C9_12 C 0.1676(5) 0.1122(3) 0.7978(6) 0.106(5) Uani 1 1 d D U
C10_12 C 0.2059(5) 0.1332(3) 0.8012(6) 0.092(5) Uani 1 1 d D U
C11_12 C 0.1995(6) 0.1609(3) 0.8212(6) 0.094(5) Uani 1 1 d D U
H11_12 H 0.1698 0.1666 0.8309 0.112 Uiso 1 1 calc R U
C12_12 C 0.2352(5) 0.1807(4) 0.8274(6) 0.090(5) Uani 1 1 d D U
H12_12 H 0.2302 0.1995 0.8420 0.108 Uiso 1 1 calc R U
C13_12 C 0.2781(5) 0.1729(3) 0.8124(5) 0.076(4) Uani 1 1 d D U
C14_12 C 0.3162(5) 0.1940(3) 0.8181(5) 0.076(4) Uani 1 1 d D U
N15_12 N 0.3587(4) 0.1847(3) 0.8010(5) 0.081(4) Uani 1 1 d D U
C16_12 C 0.3686(5) 0.1570(3) 0.7794(5) 0.083(5) Uani 1 1 d D U
C17_12 C 0.3296(5) 0.1366(3) 0.7736(5) 0.083(4) Uani 1 1 d D U
C18_12 C 0.3361(6) 0.1093(3) 0.7526(6) 0.095(5) Uani 1 1 d D U
H18_12 H 0.3653 0.1040 0.7412 0.114 Uiso 1 1 calc R U
C19_12 C 0.3000(5) 0.0894(4) 0.7479(7) 0.102(6) Uani 1 1 d D U
H19_12 H 0.3053 0.0705 0.7337 0.122 Uiso 1 1 calc R U
C20_12 C 0.2569(5) 0.0962(3) 0.7632(6) 0.099(5) Uani 1 1 d D U
C21_12 C 0.2189(5) 0.0748(3) 0.7593(6) 0.102(5) Uani 1 1 d D U
C22_12 C 0.2493(5) 0.1246(3) 0.7844(5) 0.091(5) Uani 1 1 d D U
C23_12 C 0.2861(5) 0.1450(3) 0.7900(5) 0.083(4) Uani 1 1 d D U
O24_12 O 0.1287(5) 0.1187(3) 0.8081(6) 0.123(6) Uani 1 1 d D U
O25_12 O 0.3130(5) 0.2185(3) 0.8360(5) 0.092(4) Uani 1 1 d D U
O26_12 O 0.4075(5) 0.1514(3) 0.7667(5) 0.098(4) Uani 1 1 d D U
O27_12 O 0.2224(5) 0.0501(3) 0.7411(6) 0.112(5) Uani 1 1 d D U
C28_12 C 0.3944(5) 0.2067(3) 0.8004(6) 0.082(4) Uani 1 1 d D U
C29_12 C 0.4242(5) 0.2112(4) 0.8410(6) 0.089(5) Uani 1 1 d D U
H29_12 H 0.4225 0.1991 0.8699 0.107 Uiso 1 1 calc R U
C30_12 C 0.4564(6) 0.2336(3) 0.8384(6) 0.089(5) Uani 1 1 d D U
H30_12 H 0.4769 0.2370 0.8657 0.107 Uiso 1 1 calc R U
C31_12 C 0.4591(5) 0.2509(3) 0.7962(6) 0.085(5) Uani 1 1 d D U
C32_12 C 0.4296(6) 0.2461(4) 0.7559(6) 0.093(5) Uani 1 1 d D U
H32_12 H 0.4318 0.2581 0.7270 0.112 Uiso 1 1 calc R U
C33_12 C 0.3970(6) 0.2241(3) 0.7576(6) 0.087(5) Uani 1 1 d D U
H33_12 H 0.3766 0.2208 0.7301 0.105 Uiso 1 1 calc R U
N34_12 N 0.4916(5) 0.2737(3) 0.7933(5) 0.072(4) Uani 1 1 d D U
C1A_12 C -0.0013(7) 0.0042(5) 0.7986(8) 0.141(7) Uani 1 1 d D U
H1A_12 H -0.0107 0.0239 0.7912 0.169 Uiso 1 1 calc R U
C34A_12 C 0.4801(6) 0.3008(3) 0.8019(6) 0.078(5) Uani 1 1 d D U
H34A_12 H 0.4499 0.3054 0.8111 0.094 Uiso 1 1 calc R U
C1B_12 C -0.0350(7) -0.0188(4) 0.8096(7) 0.149(7) Uani 1 1 d D U
C34B_12 C 0.5143(6) 0.3245(3) 0.7973(5) 0.092(5) Uani 1 1 d D U
N1C_12 N -0.0172(6) -0.0457(5) 0.8190(7) 0.132(6) Uani 1 1 d D U
N34C_12 N 0.5556(6) 0.3154(4) 0.7825(6) 0.102(5) Uani 1 1 d D U
C1D_12 C -0.0470(9) -0.0668(5) 0.8302(9) 0.160(8) Uani 1 1 d D U
H1D_12 H -0.0353 -0.0860 0.8377 0.192 Uiso 1 1 calc R U
C34D_12 C 0.5873(6) 0.3367(4) 0.7758(7) 0.116(6) Uani 1 1 d D U
H34D_12 H 0.6166 0.3309 0.7649 0.139 Uiso 1 1 calc R U
C1E_12 C -0.0938(9) -0.0629(6) 0.8317(10) 0.177(8) Uani 1 1 d D U
H1E_12 H -0.1134 -0.0789 0.8391 0.212 Uiso 1 1 calc R U
C34E_12 C 0.5792(7) 0.3662(4) 0.7841(7) 0.111(6) Uani 1 1 d D U
H34E_12 H 0.6025 0.3805 0.7794 0.133 Uiso 1 1 calc R U
C1F_12 C -0.1111(8) -0.0347(6) 0.8222(10) 0.183(8) Uani 1 1 d D U
H1F_12 H -0.1430 -0.0311 0.8234 0.219 Uiso 1 1 calc R U
C34F_12 C 0.5373(7) 0.3748(4) 0.7991(7) 0.107(6) Uani 1 1 d D U
H34F_12 H 0.5313 0.3952 0.8048 0.128 Uiso 1 1 calc R U
C1G_12 C -0.0815(7) -0.0121(5) 0.8108(10) 0.171(8) Uani 1 1 d D U
H1G_12 H -0.0923 0.0074 0.8042 0.206 Uiso 1 1 calc R U
C34G_12 C 0.5032(6) 0.3541(4) 0.8063(6) 0.090(5) Uani 1 1 d D U
H34G_12 H 0.4737 0.3597 0.8169 0.108 Uiso 1 1 calc R U
N1_13 N 0.0421(6) -0.0574(4) 0.7234(6) 0.111(5) Uani 1 1 d D U
C2_13 C 0.0368(6) -0.0352(4) 0.6866(6) 0.112(6) Uani 1 1 d D U
C3_13 C -0.0037(7) -0.0195(4) 0.6818(7) 0.115(6) Uani 1 1 d D U
H3_13 H -0.0289 -0.0244 0.7017 0.137 Uiso 1 1 calc R U
C4_13 C -0.0069(7) 0.0033(4) 0.6478(7) 0.117(6) Uani 1 1 d D U
H4_13 H -0.0343 0.0145 0.6446 0.141 Uiso 1 1 calc R U
C5_13 C 0.0297(7) 0.0099(3) 0.6183(6) 0.113(5) Uani 1 1 d D U
C6_13 C 0.0701(7) -0.0063(4) 0.6218(7) 0.112(6) Uani 1 1 d D U
H6_13 H 0.0949 -0.0019 0.6009 0.134 Uiso 1 1 calc R U
C7_13 C 0.0735(7) -0.0290(4) 0.6562(7) 0.109(6) Uani 1 1 d D U
H7_13 H 0.1008 -0.0404 0.6592 0.131 Uiso 1 1 calc R U
N8_13 N 0.0266(5) 0.0340(3) 0.5833(5) 0.111(5) Uani 1 1 d D U
C9_13 C -0.0058(6) 0.0322(3) 0.5439(6) 0.121(6) Uani 1 1 d D U
C10_13 C -0.0103(5) 0.0576(3) 0.5093(6) 0.121(6) Uani 1 1 d D U
C11_13 C -0.0422(6) 0.0576(4) 0.4711(6) 0.118(6) Uani 1 1 d D U
H11_13 H -0.0609 0.0406 0.4662 0.142 Uiso 1 1 calc R U
C12_13 C -0.0482(6) 0.0816(4) 0.4395(7) 0.104(6) Uani 1 1 d D U
H12_13 H -0.0711 0.0811 0.4139 0.125 Uiso 1 1 calc R U
C13_13 C -0.0208(5) 0.1060(3) 0.4454(5) 0.103(5) Uani 1 1 d D U
C14_13 C -0.0264(5) 0.1317(3) 0.4119(6) 0.109(6) Uani 1 1 d D U
N15_13 N 0.0016(5) 0.1563(3) 0.4211(5) 0.107(5) Uani 1 1 d D U
C16_13 C 0.0358(5) 0.1584(3) 0.4584(6) 0.118(6) Uani 1 1 d D U
C17_13 C 0.0419(5) 0.1321(3) 0.4907(6) 0.122(6) Uani 1 1 d D U
C18_13 C 0.0731(6) 0.1323(4) 0.5297(7) 0.126(6) Uani 1 1 d D U
H18_13 H 0.0930 0.1488 0.5339 0.152 Uiso 1 1 calc R U
C19_13 C 0.0762(7) 0.1089(4) 0.5629(7) 0.126(6) Uani 1 1 d D U
H19_13 H 0.0968 0.1104 0.5906 0.152 Uiso 1 1 calc R U
C20_13 C 0.0503(5) 0.0836(3) 0.5571(6) 0.119(6) Uani 1 1 d D U
C21_13 C 0.0552(6) 0.0587(3) 0.5925(6) 0.115(6) Uani 1 1 d D U
C22_13 C 0.0183(5) 0.0826(3) 0.5168(6) 0.121(6) Uani 1 1 d D U
C23_13 C 0.0133(5) 0.1070(3) 0.4836(6) 0.114(5) Uani 1 1 d D U
O24_13 O -0.0299(6) 0.0104(4) 0.5408(6) 0.139(6) Uani 1 1 d D U
O25_13 O -0.0536(6) 0.1324(4) 0.3764(6) 0.140(6) Uani 1 1 d D U
O26_13 O 0.0571(5) 0.1811(3) 0.4648(6) 0.125(6) Uani 1 1 d D U
O27_13 O 0.0816(6) 0.0591(3) 0.6292(6) 0.130(6) Uani 1 1 d D U
C28_13 C -0.0060(6) 0.1818(3) 0.3898(6) 0.105(5) Uani 1 1 d D U
C29_13 C -0.0460(6) 0.1978(4) 0.3937(7) 0.104(6) Uani 1 1 d D U
H29_13 H -0.0682 0.1917 0.4166 0.125 Uiso 1 1 calc R U
C30_13 C -0.0537(6) 0.2224(4) 0.3647(6) 0.100(6) Uani 1 1 d D U
H30_13 H -0.0810 0.2336 0.3680 0.120 Uiso 1 1 calc R U
C31_13 C -0.0216(6) 0.2309(3) 0.3306(6) 0.101(5) Uani 1 1 d D U
C32_13 C 0.0187(6) 0.2148(4) 0.3279(6) 0.093(5) Uani 1 1 d D U
H32_13 H 0.0412 0.2211 0.3054 0.111 Uiso 1 1 calc R U
C33_13 C 0.0271(6) 0.1901(4) 0.3566(6) 0.098(6) Uani 1 1 d D U
H33_13 H 0.0546 0.1791 0.3538 0.118 Uiso 1 1 calc R U
N34_13 N -0.0308(6) 0.2567(4) 0.3012(6) 0.106(5) Uani 1 1 d D U
C1A_13 C 0.0430(7) -0.0845(4) 0.7123(7) 0.115(6) Uani 1 1 d D U
H1A_13 H 0.0405 -0.0907 0.6785 0.138 Uiso 1 1 calc R U
C34A_13 C -0.0352(6) 0.2557(4) 0.2548(7) 0.112(6) Uani 1 1 d D U
H34A_13 H -0.0314 0.2371 0.2388 0.134 Uiso 1 1 calc R U
C1B_13 C 0.0479(6) -0.1066(4) 0.7524(6) 0.129(6) Uani 1 1 d D U
C34B_13 C -0.0458(6) 0.2818(4) 0.2239(7) 0.124(6) Uani 1 1 d D U
N1C_13 N 0.0523(7) -0.0956(4) 0.7990(7) 0.142(6) Uani 1 1 d D U
N34C_13 N -0.0523(6) 0.3068(4) 0.2499(7) 0.119(6) Uani 1 1 d D U
C1D_13 C 0.0611(8) -0.1155(5) 0.8353(8) 0.151(7) Uani 1 1 d D U
H1D_13 H 0.0638 -0.1086 0.8687 0.182 Uiso 1 1 calc R U
C34D_13 C -0.0663(7) 0.3308(4) 0.2246(8) 0.137(7) Uani 1 1 d D U
H34D_13 H -0.0718 0.3486 0.2424 0.164 Uiso 1 1 calc R U
C1E_13 C 0.0665(8) -0.1454(5) 0.8265(8) 0.152(7) Uani 1 1 d D U
H1E_13 H 0.0734 -0.1585 0.8533 0.183 Uiso 1 1 calc R U
C34E_13 C -0.0730(8) 0.3307(6) 0.1738(8) 0.155(7) Uani 1 1 d D U
H34E_13 H -0.0838 0.3479 0.1570 0.185 Uiso 1 1 calc R U
C1F_13 C 0.0619(8) -0.1562(5) 0.7790(8) 0.146(7) Uani 1 1 d D U
H1F_13 H 0.0659 -0.1767 0.7724 0.176 Uiso 1 1 calc R U
C34F_13 C -0.0640(8) 0.3053(5) 0.1473(8) 0.158(8) Uani 1 1 d D U
H34F_13 H -0.0674 0.3052 0.1121 0.190 Uiso 1 1 calc R U
C1G_13 C 0.0512(7) -0.1366(4) 0.7409(7) 0.127(6) Uani 1 1 d D U
H1G_13 H 0.0463 -0.1434 0.7078 0.153 Uiso 1 1 calc R U
C34G_13 C -0.0499(8) 0.2799(5) 0.1722(7) 0.145(7) Uani 1 1 d D U
H34G_13 H -0.0433 0.2621 0.1549 0.174 Uiso 1 1 calc R U
N1_14 N 0.4844(6) -0.0245(3) 0.2501(5) 0.096(5) Uani 1 1 d D U
C2_14 C 0.4896(6) -0.0046(3) 0.2905(6) 0.096(5) Uani 1 1 d D U
C3_14 C 0.5295(6) 0.0113(4) 0.2992(6) 0.099(6) Uani 1 1 d D U
H3_14 H 0.5542 0.0091 0.2773 0.118 Uiso 1 1 calc R U
C4_14 C 0.5340(6) 0.0303(4) 0.3394(6) 0.102(6) Uani 1 1 d D U
H4_14 H 0.5614 0.0412 0.3454 0.123 Uiso 1 1 calc R U
C5_14 C 0.4973(6) 0.0331(3) 0.3706(5) 0.095(5) Uani 1 1 d D U
C6_14 C 0.4563(6) 0.0178(3) 0.3615(6) 0.088(5) Uani 1 1 d D U
H6_14 H 0.4313 0.0204 0.3828 0.106 Uiso 1 1 calc R U
C7_14 C 0.4526(6) -0.0013(4) 0.3214(6) 0.097(5) Uani 1 1 d D U
H7_14 H 0.4252 -0.0120 0.3149 0.116 Uiso 1 1 calc R U
N8_14 N 0.5021(5) 0.0510(3) 0.4150(5) 0.086(4) Uani 1 1 d D U
C9_14 C 0.5229(5) 0.0386(3) 0.4578(5) 0.094(5) Uani 1 1 d D U
C10_14 C 0.5238(5) 0.0567(3) 0.5037(5) 0.095(5) Uani 1 1 d D U
C11_14 C 0.5408(6) 0.0456(4) 0.5483(5) 0.094(5) Uani 1 1 d D U
H11_14 H 0.5521 0.0259 0.5491 0.112 Uiso 1 1 calc R U
C12_14 C 0.5420(6) 0.0619(3) 0.5917(6) 0.084(5) Uani 1 1 d D U
H12_14 H 0.5534 0.0533 0.6218 0.101 Uiso 1 1 calc R U
C13_14 C 0.5267(5) 0.0907(3) 0.5912(5) 0.084(5) Uani 1 1 d D U
C14_14 C 0.5312(5) 0.1095(3) 0.6359(5) 0.090(5) Uani 1 1 d D U
N15_14 N 0.5171(5) 0.1390(3) 0.6309(5) 0.094(4) Uani 1 1 d D U
C16_14 C 0.4970(5) 0.1520(3) 0.5883(5) 0.096(5) Uani 1 1 d D U
C17_14 C 0.4921(5) 0.1326(3) 0.5444(5) 0.096(5) Uani 1 1 d D U
C18_14 C 0.4744(6) 0.1435(4) 0.5005(6) 0.106(6) Uani 1 1 d D U
H18_14 H 0.4641 0.1635 0.4991 0.127 Uiso 1 1 calc R U
C19_14 C 0.4712(6) 0.1262(3) 0.4581(6) 0.098(6) Uani 1 1 d D U
H19_14 H 0.4580 0.1344 0.4285 0.118 Uiso 1 1 calc R U
C20_14 C 0.4868(5) 0.0974(3) 0.4581(5) 0.093(5) Uani 1 1 d D U
C21_14 C 0.4840(5) 0.0797(3) 0.4121(5) 0.089(5) Uani 1 1 d D U
C22_14 C 0.5061(5) 0.0857(3) 0.5027(5) 0.086(5) Uani 1 1 d D U
C23_14 C 0.5077(5) 0.1032(3) 0.5466(5) 0.087(5) Uani 1 1 d D U
O24_14 O 0.5380(5) 0.0135(3) 0.4557(5) 0.105(5) Uani 1 1 d D U
O25_14 O 0.5467(6) 0.1003(3) 0.6751(5) 0.119(5) Uani 1 1 d D U
O26_14 O 0.4871(6) 0.1781(3) 0.5866(6) 0.138(6) Uani 1 1 d D U
O27_14 O 0.4689(5) 0.0889(3) 0.3724(5) 0.106(5) Uani 1 1 d D U
C28_14 C 0.5285(6) 0.1592(3) 0.6707(6) 0.105(5) Uani 1 1 d D U
C29_14 C 0.5700(7) 0.1746(4) 0.6701(7) 0.117(6) Uani 1 1 d D U
H29_14 H 0.5906 0.1711 0.6441 0.140 Uiso 1 1 calc R U
C30_14 C 0.5810(6) 0.1948(4) 0.7071(6) 0.111(6) Uani 1 1 d D U
H30_14 H 0.6091 0.2052 0.7066 0.133 Uiso 1 1 calc R U
C31_14 C 0.5505(6) 0.1998(3) 0.7452(6) 0.100(5) Uani 1 1 d D U
C32_14 C 0.5091(6) 0.1847(4) 0.7463(6) 0.095(5) Uani 1 1 d D U
H32_14 H 0.4885 0.1882 0.7723 0.114 Uiso 1 1 calc R U
C33_14 C 0.4982(6) 0.1643(4) 0.7091(6) 0.092(5) Uani 1 1 d D U
H33_14 H 0.4701 0.1538 0.7097 0.111 Uiso 1 1 calc R U
N34_14 N 0.5625(6) 0.2215(3) 0.7815(6) 0.097(5) Uani 1 1 d D U
C1A_14 C 0.4997(7) -0.0511(4) 0.2531(6) 0.108(6) Uani 1 1 d D U
H1A_14 H 0.5153 -0.0578 0.2825 0.129 Uiso 1 1 calc R U
C34A_14 C 0.5736(6) 0.2129(4) 0.8257(7) 0.107(6) Uani 1 1 d D U
H34A_14 H 0.5725 0.1925 0.8340 0.129 Uiso 1 1 calc R U
C1B_14 C 0.4928(6) -0.0712(3) 0.2105(6) 0.115(6) Uani 1 1 d D U
C34B_14 C 0.5882(6) 0.2348(4) 0.8634(6) 0.128(6) Uani 1 1 d D U
N1C_14 N 0.4693(6) -0.0601(4) 0.1710(6) 0.118(6) Uani 1 1 d D U
N34C_14 N 0.5888(6) 0.2635(4) 0.8489(6) 0.131(6) Uani 1 1 d D U
C1D_14 C 0.4614(7) -0.0784(4) 0.1322(6) 0.119(6) Uani 1 1 d D U
H1D_14 H 0.4438 -0.0712 0.1045 0.143 Uiso 1 1 calc R U
C34D_14 C 0.6031(8) 0.2845(5) 0.8810(7) 0.138(7) Uani 1 1 d D U
H34D_14 H 0.6036 0.3046 0.8704 0.165 Uiso 1 1 calc R U
C1E_14 C 0.4776(7) -0.1073(4) 0.1306(7) 0.125(7) Uani 1 1 d D U
H1E_14 H 0.4723 -0.1191 0.1018 0.150 Uiso 1 1 calc R U
C34E_14 C 0.6170(8) 0.2775(5) 0.9292(8) 0.145(7) Uani 1 1 d D U
H34E_14 H 0.6274 0.2926 0.9515 0.174 Uiso 1 1 calc R U
C1F_14 C 0.5014(7) -0.1188(4) 0.1706(7) 0.120(6) Uani 1 1 d D U
H1F_14 H 0.5123 -0.1387 0.1706 0.144 Uiso 1 1 calc R U
C34F_14 C 0.6155(8) 0.2485(5) 0.9439(8) 0.151(7) Uani 1 1 d D U
H34F_14 H 0.6246 0.2434 0.9770 0.181 Uiso 1 1 calc R U
C1G_14 C 0.5088(7) -0.1002(4) 0.2115(7) 0.116(6) Uani 1 1 d D U
H1G_14 H 0.5249 -0.1074 0.2401 0.139 Uiso 1 1 calc R U
C34G_14 C 0.6012(8) 0.2264(5) 0.9114(7) 0.144(7) Uani 1 1 d D U
H34G_14 H 0.6003 0.2063 0.9216 0.173 Uiso 1 1 calc R U
N1_15 N 0.4697(6) 0.0340(4) 0.1838(6) 0.105(5) Uani 1 1 d D U
C2_15 C 0.4394(6) 0.0552(4) 0.2031(6) 0.109(5) Uani 1 1 d D U
C3_15 C 0.4015(6) 0.0633(4) 0.1738(7) 0.121(6) Uani 1 1 d D U
H3_15 H 0.3966 0.0544 0.1421 0.145 Uiso 1 1 calc R U
C4_15 C 0.3711(7) 0.0841(4) 0.1907(6) 0.118(6) Uani 1 1 d D U
H4_15 H 0.3452 0.0893 0.1706 0.142 Uiso 1 1 calc R U
C5_15 C 0.3784(6) 0.0975(3) 0.2372(6) 0.102(5) Uani 1 1 d D U
C6_15 C 0.4156(6) 0.0892(4) 0.2655(7) 0.102(6) Uani 1 1 d D U
H6_15 H 0.4206 0.0982 0.2972 0.123 Uiso 1 1 calc R U
C7_15 C 0.4464(6) 0.0682(4) 0.2494(6) 0.108(6) Uani 1 1 d D U
H7_15 H 0.4719 0.0627 0.2699 0.130 Uiso 1 1 calc R U
N8_15 N 0.3474(5) 0.1209(3) 0.2501(5) 0.099(4) Uani 1 1 d D U
C9_15 C 0.3056(5) 0.1119(3) 0.2690(6) 0.106(5) Uani 1 1 d D U
C10_15 C 0.2707(5) 0.1347(3) 0.2780(5) 0.098(5) Uani 1 1 d D U
C11_15 C 0.2284(6) 0.1265(4) 0.2945(7) 0.117(6) Uani 1 1 d D U
H11_15 H 0.2219 0.1062 0.3007 0.140 Uiso 1 1 calc R U
C12_15 C 0.1952(6) 0.1480(3) 0.3022(7) 0.115(6) Uani 1 1 d D U
H12_15 H 0.1666 0.1425 0.3152 0.138 Uiso 1 1 calc R U
C13_15 C 0.2039(5) 0.1774(3) 0.2908(6) 0.103(5) Uani 1 1 d D U
C14_15 C 0.1674(5) 0.1996(3) 0.2941(6) 0.108(5) Uani 1 1 d D U
N15_15 N 0.1784(5) 0.2288(3) 0.2801(5) 0.094(4) Uani 1 1 d D U
C16_15 C 0.2202(5) 0.2392(3) 0.2636(6) 0.091(5) Uani 1 1 d D U
C17_15 C 0.2561(5) 0.2165(3) 0.2606(5) 0.087(5) Uani 1 1 d D U
C18_15 C 0.2985(5) 0.2240(4) 0.2442(6) 0.094(5) Uani 1 1 d D U
H18_15 H 0.3049 0.2441 0.2359 0.113 Uiso 1 1 calc R U
C19_15 C 0.3323(6) 0.2027(3) 0.2396(6) 0.092(5) Uani 1 1 d D U
H19_15 H 0.3615 0.2085 0.2287 0.111 Uiso 1 1 calc R U
C20_15 C 0.3246(5) 0.1731(3) 0.2504(5) 0.088(5) Uani 1 1 d D U
C21_15 C 0.3600(5) 0.1505(3) 0.2413(5) 0.090(5) Uani 1 1 d D U
C22_15 C 0.2814(5) 0.1646(3) 0.2676(5) 0.085(4) Uani 1 1 d D U
C23_15 C 0.2471(5) 0.1866(3) 0.2736(5) 0.090(5) Uani 1 1 d D U
O24_15 O 0.2995(6) 0.0860(3) 0.2803(6) 0.118(5) Uani 1 1 d D U
O25_15 O 0.1299(5) 0.1936(3) 0.3095(7) 0.134(6) Uani 1 1 d D U
O26_15 O 0.2263(5) 0.2648(3) 0.2510(5) 0.102(5) Uani 1 1 d D U
O27_15 O 0.3995(5) 0.1564(3) 0.2300(5) 0.103(4) Uani 1 1 d D U
C28_15 C 0.1422(5) 0.2503(3) 0.2860(6) 0.094(5) Uani 1 1 d D U
C29_15 C 0.1090(6) 0.2556(4) 0.2492(7) 0.092(5) Uani 1 1 d D U
H29_15 H 0.1100 0.2457 0.2181 0.111 Uiso 1 1 calc R U
C30_15 C 0.0747(6) 0.2757(3) 0.2587(6) 0.083(5) Uani 1 1 d D U
H30_15 H 0.0517 0.2797 0.2340 0.100 Uiso 1 1 calc R U
C31_15 C 0.0739(5) 0.2899(3) 0.3044(6) 0.090(5) Uani 1 1 d D U
C32_15 C 0.1077(5) 0.2846(4) 0.3406(7) 0.089(5) Uani 1 1 d D U
H32_15 H 0.1071 0.2948 0.3715 0.107 Uiso 1 1 calc R U
C33_15 C 0.1420(6) 0.2646(4) 0.3315(7) 0.095(5) Uani 1 1 d D U
H33_15 H 0.1652 0.2608 0.3561 0.114 Uiso 1 1 calc R U
N34_15 N 0.0388(5) 0.3104(3) 0.3132(6) 0.081(4) Uani 1 1 d D U
C1A_15 C 0.5106(7) 0.0410(5) 0.1759(7) 0.110(6) Uani 1 1 d D U
H1A_15 H 0.5201 0.0607 0.1829 0.132 Uiso 1 1 calc R U
C34A_15 C 0.0500(6) 0.3372(4) 0.3246(7) 0.101(6) Uani 1 1 d D U
H34A_15 H 0.0812 0.3429 0.3244 0.121 Uiso 1 1 calc R U
C1B_15 C 0.5441(6) 0.0202(4) 0.1565(5) 0.105(5) Uani 1 1 d D U
C34B_15 C 0.0152(6) 0.3590(4) 0.3381(6) 0.114(6) Uani 1 1 d D U
N1C_15 N 0.5288(6) -0.0075(4) 0.1480(5) 0.097(5) Uani 1 1 d D U
N34C_15 N -0.0273(6) 0.3482(4) 0.3397(7) 0.115(5) Uani 1 1 d D U
C1D_15 C 0.5575(7) -0.0259(5) 0.1258(7) 0.121(6) Uani 1 1 d D U
H1D_15 H 0.5466 -0.0450 0.1169 0.146 Uiso 1 1 calc R U
C34D_15 C -0.0603(7) 0.3669(5) 0.3535(8) 0.122(6) Uani 1 1 d D U
H34D_15 H -0.0906 0.3595 0.3547 0.147 Uiso 1 1 calc R U
C1E_15 C 0.6024(7) -0.0190(5) 0.1148(7) 0.117(6) Uani 1 1 d D U
H1E_15 H 0.6220 -0.0331 0.1003 0.140 Uiso 1 1 calc R U
C34E_15 C -0.0533(7) 0.3960(5) 0.3660(9) 0.130(7) Uani 1 1 d D U
H34E_15 H -0.0778 0.4082 0.3760 0.156 Uiso 1 1 calc R U
C1F_15 C 0.6168(7) 0.0090(5) 0.1258(7) 0.126(6) Uani 1 1 d D U
H1F_15 H 0.6473 0.0147 0.1190 0.151 Uiso 1 1 calc R U
C34F_15 C -0.0095(7) 0.4071(4) 0.3635(9) 0.134(7) Uani 1 1 d D U
H34F_15 H -0.0033 0.4273 0.3715 0.161 Uiso 1 1 calc R U
C1G_15 C 0.5876(6) 0.0294(5) 0.1467(7) 0.111(6) Uani 1 1 d D U
H1G_15 H 0.5973 0.0491 0.1540 0.133 Uiso 1 1 calc R U
C34G_15 C 0.0252(7) 0.3884(4) 0.3490(8) 0.128(7) Uani 1 1 d D U
H34G_15 H 0.0555 0.3956 0.3466 0.153 Uiso 1 1 calc R U
P1_50 P 0.2578(6) 0.0368(4) 0.8887(7) 0.293(7) Uani 1 1 d D U
F2_50 F 0.2176(8) 0.0319(7) 0.9269(9) 0.299(9) Uani 1 1 d D U
F3_50 F 0.2889(9) 0.0529(7) 0.9320(9) 0.326(10) Uani 1 1 d D U
F4_50 F 0.3013(8) 0.0418(7) 0.8523(10) 0.311(9) Uani 1 1 d D U
F5_50 F 0.2311(9) 0.0204(6) 0.8424(9) 0.305(9) Uani 1 1 d D U
F6_50 F 0.2376(8) 0.0686(5) 0.8697(9) 0.288(9) Uani 1 1 d D U
F7_50 F 0.2778(10) 0.0040(5) 0.9053(11) 0.330(10) Uani 1 1 d D U
P1_51 P -0.0907(5) -0.0965(3) 0.6679(6) 0.238(5) Uani 1 1 d D U
F2_51 F -0.1198(7) -0.1040(4) 0.7174(8) 0.240(7) Uani 1 1 d D U
F3_51 F -0.0440(6) -0.1058(5) 0.6968(10) 0.266(8) Uani 1 1 d D U
F4_51 F -0.0622(7) -0.0913(5) 0.6169(8) 0.260(8) Uani 1 1 d D U
F5_51 F -0.1388(6) -0.0887(4) 0.6380(8) 0.229(7) Uani 1 1 d D U
F6_51 F -0.0983(7) -0.1314(3) 0.6483(9) 0.244(7) Uani 1 1 d D U
F7_51 F -0.0852(7) -0.0625(3) 0.6857(9) 0.240(7) Uani 1 1 d D U
P1_52 P 0.5023(7) 0.0729(3) 0.0189(5) 0.290(7) Uani 1 1 d D U
F2_52 F 0.4765(9) 0.0556(5) -0.0270(7) 0.306(9) Uani 1 1 d D U
F3_52 F 0.5497(8) 0.0734(5) -0.0115(9) 0.304(9) Uani 1 1 d D U
F4_52 F 0.5273(9) 0.0874(5) 0.0678(7) 0.313(9) Uani 1 1 d D U
F5_52 F 0.4530(8) 0.0707(6) 0.0447(10) 0.322(10) Uani 1 1 d D U
F6_52 F 0.4896(11) 0.1050(4) -0.0033(9) 0.332(10) Uani 1 1 d D U
F7_52 F 0.5168(10) 0.0408(4) 0.0425(7) 0.291(9) Uani 1 1 d D U
S1_60 S 0.2062(4) 0.3487(2) 0.5836(4) 0.182(3) Uani 1 1 d D U
O2_60 O 0.2112(8) 0.3806(3) 0.5846(8) 0.183(7) Uani 1 1 d D U
O3_60 O 0.1787(7) 0.3341(4) 0.5458(7) 0.181(7) Uani 1 1 d D U
C4_60 C 0.1751(8) 0.3404(6) 0.6400(7) 0.212(7) Uani 1 1 d D U
F5_60 F 0.1989(7) 0.3520(5) 0.6782(7) 0.218(7) Uani 1 1 d D U
F6_60 F 0.1327(8) 0.3499(6) 0.6323(9) 0.256(8) Uani 1 1 d D U
F7_60 F 0.1730(9) 0.3119(5) 0.6495(8) 0.250(8) Uani 1 1 d D U
N8_60 N 0.2566(5) 0.3329(5) 0.5855(9) 0.187(6) Uani 1 1 d D U
S9_60 S 0.3018(4) 0.3476(2) 0.6121(4) 0.190(4) Uani 1 1 d D U
O10_60 O 0.2902(8) 0.3692(4) 0.6484(7) 0.187(7) Uani 1 1 d D U
O11_60 O 0.3357(7) 0.3250(4) 0.6200(8) 0.203(8) Uani 1 1 d D U
C12_60 C 0.3292(8) 0.3692(5) 0.5635(8) 0.213(6) Uani 1 1 d D U
F13_60 F 0.3000(8) 0.3906(5) 0.5515(8) 0.227(7) Uani 1 1 d D U
F14_60 F 0.3687(7) 0.3788(5) 0.5803(8) 0.229(8) Uani 1 1 d D U
F15_60 F 0.3331(8) 0.3519(5) 0.5237(8) 0.235(8) Uani 1 1 d D U

loop_
_atom_site_aniso_label
_atom_site_aniso_U_11
_atom_site_aniso_U_22
_atom_site_aniso_U_33
_atom_site_aniso_U_23
_atom_site_aniso_U_13
_atom_site_aniso_U_12
Zn1 0.124(3) 0.089(2) 0.084(2) -0.0057(18) 0.0042(19) -0.0100(19)
Zn2 0.099(3) 0.118(3) 0.097(3) 0.003(2) 0.0085(19) 0.007(2)
Zn3 0.192(4) 0.078(2) 0.050(2) 0.0042(17) 0.022(2) 0.038(2)
Zn4 0.198(4) 0.114(3) 0.069(2) 0.010(2) 0.014(2) -0.040(3)
N1_10 0.172(12) 0.097(11) 0.061(9) 0.017(9) 0.016(8) -0.003(9)
C2_10 0.181(12) 0.105(10) 0.069(9) 0.011(8) 0.021(8) -0.014(10)
C3_10 0.180(14) 0.111(11) 0.082(10) 0.003(8) 0.028(10) -0.017(10)
C4_10 0.185(14) 0.114(11) 0.084(10) -0.002(8) 0.028(9) -0.027(10)
C5_10 0.180(12) 0.115(11) 0.077(8) 0.000(8) 0.028(8) -0.024(9)
C6_10 0.191(14) 0.112(11) 0.069(10) 0.006(8) 0.028(9) -0.024(10)
C7_10 0.201(14) 0.110(11) 0.075(10) 0.008(9) 0.034(9) -0.019(10)
N8_10 0.173(9) 0.118(10) 0.076(7) -0.005(7) 0.024(6) -0.029(8)
C9_10 0.172(10) 0.126(13) 0.081(8) -0.010(8) 0.023(7) -0.024(9)
C10_10 0.167(10) 0.117(12) 0.076(8) -0.009(8) 0.021(6) -0.018(9)
C11_10 0.169(11) 0.140(14) 0.081(9) -0.014(9) 0.022(7) -0.013(10)
C12_10 0.175(11) 0.154(15) 0.081(9) -0.015(10) 0.022(8) -0.016(10)
C13_10 0.170(10) 0.141(13) 0.070(8) -0.008(8) 0.018(6) -0.010(9)
C14_10 0.173(10) 0.144(14) 0.070(8) -0.001(9) 0.018(7) 0.000(9)
N15_10 0.170(9) 0.119(10) 0.065(7) 0.004(7) 0.017(6) 0.010(8)
C16_10 0.166(10) 0.104(12) 0.064(8) 0.004(8) 0.021(7) 0.011(9)
C17_10 0.166(10) 0.103(12) 0.063(7) -0.003(8) 0.020(6) -0.002(9)
C18_10 0.167(11) 0.105(13) 0.066(8) -0.003(9) 0.019(7) -0.003(10)
C19_10 0.167(11) 0.098(13) 0.065(9) -0.003(9) 0.017(7) -0.009(9)
C20_10 0.167(10) 0.102(12) 0.068(7) -0.008(7) 0.019(6) -0.015(9)
C21_10 0.171(10) 0.115(13) 0.071(8) -0.010(8) 0.019(7) -0.024(9)
C22_10 0.166(9) 0.098(11) 0.069(7) -0.012(7) 0.020(6) -0.012(8)
C23_10 0.165(10) 0.107(12) 0.068(7) -0.008(7) 0.021(6) -0.002(8)
O24_10 0.172(11) 0.202(18) 0.089(11) 0.009(11) 0.022(8) -0.037(10)
O25_10 0.198(14) 0.27(2) 0.070(9) -0.004(11) 0.014(8) -0.033(13)
O26_10 0.167(10) 0.129(13) 0.068(9) 0.010(9) 0.021(7) 0.008(9)
O27_10 0.170(12) 0.110(12) 0.068(8) -0.003(8) 0.015(7) -0.030(9)
C28_10 0.169(12) 0.117(11) 0.062(8) 0.009(7) 0.014(7) 0.018(9)
C29_10 0.178(14) 0.119(11) 0.058(9) 0.014(8) 0.009(9) 0.023(10)
C30_10 0.187(14) 0.120(11) 0.058(9) 0.013(8) 0.014(9) 0.030(10)
C31_10 0.170(13) 0.115(11) 0.063(9) 0.012(8) 0.013(8) 0.029(10)
C32_10 0.186(14) 0.119(11) 0.072(10) 0.018(8) 0.031(9) 0.035(10)
C33_10 0.187(14) 0.123(11) 0.072(10) 0.012(8) 0.030(9) 0.031(10)
N34_10 0.161(12) 0.108(11) 0.056(8) 0.018(8) 0.006(7) 0.044(9)
C1A_10 0.210(15) 0.154(15) 0.067(9) 0.012(10) 0.006(8) 0.007(12)
C34A_10 0.182(14) 0.168(15) 0.065(9) 0.027(9) 0.002(8) 0.049(12)
C1B_10 0.230(15) 0.200(16) 0.073(10) 0.013(10) 0.016(9) 0.012(14)
C34B_10 0.200(14) 0.189(15) 0.065(9) 0.032(9) 0.010(8) 0.041(12)
N1C_10 0.231(15) 0.209(17) 0.069(11) 0.014(12) 0.017(9) 0.008(14)
N34C_10 0.205(14) 0.180(15) 0.067(10) 0.028(11) 0.013(9) 0.042(12)
C1D_10 0.244(17) 0.26(2) 0.080(12) 0.007(14) 0.023(11) 0.003(15)
C34D_10 0.205(15) 0.207(18) 0.067(11) 0.032(12) 0.014(10) 0.041(13)
C1E_10 0.253(18) 0.30(2) 0.084(12) 0.003(14) 0.014(11) 0.000(17)
C34E_10 0.212(16) 0.228(19) 0.078(11) 0.037(12) 0.009(10) 0.043(15)
C1F_10 0.258(18) 0.30(2) 0.086(12) 0.003(13) 0.016(11) 0.004(17)
C34F_10 0.213(16) 0.233(19) 0.075(11) 0.039(12) 0.008(10) 0.044(15)
C1G_10 0.250(17) 0.26(2) 0.079(11) 0.004(12) 0.011(10) 0.005(15)
C34G_10 0.208(15) 0.215(18) 0.072(10) 0.037(11) 0.007(9) 0.042(13)
N1_11 0.113(9) 0.085(10) 0.082(10) -0.009(9) 0.003(7) -0.001(8)
C2_11 0.114(9) 0.080(9) 0.082(11) -0.013(8) -0.001(7) 0.002(7)
C3_11 0.123(10) 0.084(10) 0.096(12) -0.016(9) -0.015(8) 0.006(8)
C4_11 0.119(10) 0.079(9) 0.098(12) -0.016(9) -0.014(8) 0.007(8)
C5_11 0.118(8) 0.078(9) 0.086(10) -0.013(8) -0.009(7) 0.005(7)
C6_11 0.118(10) 0.080(9) 0.082(11) -0.013(8) -0.003(8) 0.007(8)
C7_11 0.117(10) 0.079(9) 0.074(11) -0.008(9) 0.001(8) -0.001(7)
N8_11 0.117(7) 0.075(9) 0.068(7) 0.000(6) -0.004(5) 0.004(6)
C9_11 0.117(8) 0.095(11) 0.069(8) 0.004(8) -0.004(6) -0.003(8)
C10_11 0.113(8) 0.090(10) 0.061(8) -0.002(7) -0.001(6) -0.001(7)
C11_11 0.106(9) 0.115(12) 0.062(9) 0.006(8) 0.001(7) -0.002(8)
C12_11 0.108(9) 0.118(12) 0.060(9) 0.013(9) -0.001(7) -0.004(8)
C13_11 0.106(8) 0.090(10) 0.060(8) 0.002(7) 0.000(6) -0.004(7)
C14_11 0.105(8) 0.096(11) 0.071(9) 0.011(8) -0.002(6) -0.006(7)
N15_11 0.102(7) 0.095(9) 0.074(8) 0.011(7) -0.001(5) -0.004(6)
C16_11 0.111(8) 0.083(11) 0.072(8) 0.008(8) 0.001(6) -0.006(7)
C17_11 0.112(8) 0.083(10) 0.068(8) 0.002(7) 0.001(6) -0.006(7)
C18_11 0.117(9) 0.091(11) 0.069(9) 0.004(8) 0.003(7) 0.000(8)
C19_11 0.119(9) 0.082(11) 0.070(9) -0.002(8) 0.003(7) 0.005(8)
C20_11 0.117(8) 0.079(10) 0.062(8) -0.007(7) -0.001(6) 0.001(7)
C21_11 0.121(8) 0.088(11) 0.064(9) 0.001(8) -0.005(6) 0.000(7)
C22_11 0.111(7) 0.071(10) 0.059(8) -0.010(7) -0.001(6) -0.001(7)
C23_11 0.112(7) 0.085(10) 0.062(8) 0.001(7) 0.000(6) -0.005(7)
O24_11 0.121(9) 0.184(16) 0.084(10) 0.035(10) -0.004(7) -0.013(9)
O25_11 0.110(10) 0.128(12) 0.075(8) 0.021(8) -0.008(7) -0.004(8)
O26_11 0.116(9) 0.110(11) 0.070(9) 0.013(8) -0.002(7) -0.012(8)
O27_11 0.120(10) 0.118(11) 0.068(8) 0.018(8) -0.006(7) -0.014(8)
C28_11 0.105(8) 0.106(9) 0.089(10) 0.016(9) -0.005(7) -0.007(7)
C29_11 0.101(10) 0.103(10) 0.101(12) 0.014(9) -0.007(8) -0.008(8)
C30_11 0.100(10) 0.104(10) 0.101(12) 0.020(9) -0.003(8) -0.011(8)
C31_11 0.092(9) 0.108(10) 0.092(11) 0.013(9) 0.008(7) -0.013(7)
C32_11 0.102(10) 0.109(10) 0.099(12) 0.009(9) -0.001(8) -0.013(8)
C33_11 0.106(10) 0.110(10) 0.099(12) 0.004(9) -0.004(8) -0.009(8)
N34_11 0.089(9) 0.123(11) 0.094(11) 0.002(9) 0.010(7) -0.008(8)
C1A_11 0.113(9) 0.091(12) 0.103(12) 0.000(10) 0.009(7) 0.000(8)
C34A_11 0.092(9) 0.145(14) 0.109(12) -0.005(11) 0.014(7) -0.011(9)
C1B_11 0.111(9) 0.106(12) 0.115(11) 0.001(10) 0.010(7) -0.002(8)
C34B_11 0.089(9) 0.173(14) 0.115(11) -0.013(11) 0.014(7) -0.009(9)
N1C_11 0.090(10) 0.081(10) 0.107(10) 0.003(9) 0.006(7) -0.006(8)
N34C_11 0.067(10) 0.156(14) 0.107(10) -0.017(10) 0.011(7) -0.009(9)
C1D_11 0.102(11) 0.149(15) 0.127(12) -0.003(11) 0.005(8) -0.010(11)
C34D_11 0.081(10) 0.213(17) 0.118(12) -0.011(12) 0.011(8) -0.009(11)
C1E_11 0.105(11) 0.186(16) 0.142(13) 0.001(13) 0.013(9) -0.013(11)
C34E_11 0.078(11) 0.235(18) 0.126(13) -0.007(14) 0.014(9) -0.012(11)
C1F_11 0.113(11) 0.187(16) 0.142(13) 0.001(13) 0.010(9) -0.008(11)
C34F_11 0.088(11) 0.242(18) 0.127(13) -0.004(14) 0.017(9) -0.009(11)
C1G_11 0.115(11) 0.158(15) 0.131(12) -0.001(11) 0.015(8) -0.010(10)
C34G_11 0.091(10) 0.225(18) 0.123(12) -0.008(12) 0.018(8) -0.010(10)
N1_12 0.157(11) 0.111(11) 0.109(11) -0.009(10) 0.022(10) -0.044(9)
C2_12 0.154(11) 0.115(11) 0.111(10) -0.007(9) 0.017(9) -0.044(9)
C3_12 0.163(13) 0.118(12) 0.108(11) -0.003(10) 0.017(9) -0.048(10)
C4_12 0.154(12) 0.115(12) 0.105(11) -0.005(9) 0.015(9) -0.044(10)
C5_12 0.136(10) 0.097(10) 0.102(10) -0.009(8) 0.019(8) -0.024(7)
C6_12 0.140(12) 0.106(12) 0.107(11) -0.006(9) 0.018(9) -0.028(9)
C7_12 0.141(12) 0.106(12) 0.109(11) -0.009(9) 0.021(9) -0.029(9)
N8_12 0.128(8) 0.090(8) 0.095(10) -0.014(7) 0.016(7) -0.011(6)
C9_12 0.124(9) 0.092(8) 0.102(12) -0.019(8) 0.017(8) -0.011(7)
C10_12 0.115(8) 0.087(8) 0.075(11) -0.015(7) 0.010(7) -0.005(6)
C11_12 0.114(10) 0.088(9) 0.078(12) -0.016(8) 0.006(8) -0.004(7)
C12_12 0.113(9) 0.084(9) 0.072(11) -0.010(8) 0.005(8) -0.002(7)
C13_12 0.109(8) 0.076(8) 0.043(9) -0.001(7) -0.004(7) 0.001(6)
C14_12 0.112(8) 0.075(8) 0.040(10) 0.002(7) -0.005(7) 0.000(6)
N15_12 0.113(7) 0.075(7) 0.055(8) -0.003(6) -0.002(6) -0.002(5)
C16_12 0.123(9) 0.072(8) 0.053(10) 0.001(7) 0.003(7) -0.001(6)
C17_12 0.122(8) 0.078(8) 0.048(10) 0.001(7) 0.006(7) -0.003(6)
C18_12 0.127(10) 0.080(9) 0.079(12) -0.010(8) 0.015(8) -0.009(7)
C19_12 0.128(9) 0.084(10) 0.094(12) -0.018(9) 0.022(8) -0.011(7)
C20_12 0.127(9) 0.087(8) 0.082(11) -0.018(7) 0.016(7) -0.008(6)
C21_12 0.130(9) 0.092(9) 0.086(12) -0.016(8) 0.016(8) -0.011(7)
C22_12 0.121(8) 0.086(8) 0.067(10) -0.013(7) 0.008(7) -0.004(6)
C23_12 0.118(8) 0.079(8) 0.051(10) -0.005(7) 0.002(7) -0.002(6)
O24_12 0.124(9) 0.101(10) 0.146(14) -0.030(10) 0.029(8) -0.016(7)
O25_12 0.124(10) 0.076(8) 0.077(10) -0.010(7) 0.004(7) -0.004(7)
O26_12 0.129(9) 0.067(9) 0.098(11) 0.009(8) 0.019(7) 0.005(7)
O27_12 0.132(11) 0.096(9) 0.110(12) -0.033(8) 0.016(9) -0.017(7)
C28_12 0.117(9) 0.079(8) 0.050(8) -0.011(7) 0.004(7) -0.011(7)
C29_12 0.125(11) 0.089(10) 0.053(9) -0.008(8) -0.001(8) -0.024(8)
C30_12 0.131(11) 0.086(10) 0.051(9) -0.009(7) -0.004(8) -0.024(8)
C31_12 0.117(10) 0.081(9) 0.058(9) -0.010(7) -0.003(8) -0.019(7)
C32_12 0.127(11) 0.094(10) 0.058(9) -0.004(8) -0.008(8) -0.028(8)
C33_12 0.122(11) 0.088(10) 0.052(9) -0.009(7) -0.002(8) -0.022(8)
N34_12 0.100(9) 0.072(8) 0.044(8) -0.001(7) -0.024(7) -0.014(6)
C1A_12 0.157(12) 0.131(12) 0.136(14) -0.012(11) 0.021(11) -0.042(9)
C34A_12 0.111(11) 0.077(8) 0.046(10) -0.003(8) -0.021(8) -0.012(7)
C1B_12 0.158(12) 0.145(12) 0.146(14) -0.007(11) 0.020(10) -0.045(9)
C34B_12 0.126(11) 0.081(9) 0.069(10) -0.007(8) -0.011(8) -0.023(7)
N1C_12 0.153(13) 0.136(12) 0.106(13) -0.018(11) 0.006(10) -0.049(9)
N34C_12 0.127(11) 0.087(10) 0.091(11) -0.004(8) -0.005(9) -0.022(7)
C1D_12 0.163(14) 0.154(13) 0.164(16) 0.000(12) 0.016(13) -0.049(10)
C34D_12 0.136(12) 0.095(11) 0.115(13) 0.000(10) -0.001(10) -0.027(8)
C1E_12 0.163(14) 0.167(15) 0.201(18) 0.013(14) 0.016(13) -0.047(11)
C34E_12 0.137(13) 0.089(11) 0.107(13) 0.004(10) 0.008(10) -0.033(9)
C1F_12 0.169(14) 0.172(15) 0.208(18) 0.016(15) 0.023(12) -0.046(11)
C34F_12 0.141(13) 0.085(10) 0.095(13) 0.000(9) 0.001(11) -0.031(8)
C1G_12 0.163(13) 0.159(14) 0.193(17) 0.006(13) 0.023(11) -0.042(10)
C34G_12 0.132(12) 0.075(9) 0.063(11) -0.004(8) 0.003(9) -0.027(7)
N1_13 0.162(12) 0.102(10) 0.068(10) 0.016(7) 0.001(9) -0.036(9)
C2_13 0.161(12) 0.103(10) 0.073(10) 0.014(8) 0.010(9) -0.028(8)
C3_13 0.154(12) 0.108(11) 0.083(11) 0.027(9) 0.019(9) -0.024(9)
C4_13 0.153(12) 0.109(11) 0.091(11) 0.029(9) 0.017(9) -0.022(9)
C5_13 0.152(11) 0.103(9) 0.083(10) 0.018(8) 0.011(8) -0.027(8)
C6_13 0.157(12) 0.107(11) 0.071(11) 0.011(9) 0.006(9) -0.024(9)
C7_13 0.155(12) 0.101(11) 0.071(11) 0.013(8) 0.009(9) -0.027(9)
N8_13 0.141(10) 0.102(8) 0.089(9) 0.024(7) 0.003(7) -0.037(7)
C9_13 0.157(12) 0.106(9) 0.100(10) 0.027(8) -0.008(9) -0.045(8)
C10_13 0.147(11) 0.110(9) 0.104(10) 0.031(7) -0.008(8) -0.044(8)
C11_13 0.145(12) 0.105(10) 0.105(11) 0.027(8) -0.009(9) -0.043(9)
C12_13 0.127(12) 0.099(10) 0.087(11) 0.022(8) 0.003(9) -0.035(8)
C13_13 0.121(11) 0.097(9) 0.093(10) 0.021(7) 0.004(8) -0.027(7)
C14_13 0.134(11) 0.100(9) 0.093(10) 0.022(7) 0.004(8) -0.027(8)
N15_13 0.132(10) 0.099(8) 0.090(9) 0.018(7) 0.008(7) -0.025(7)
C16_13 0.139(11) 0.113(9) 0.101(10) 0.027(8) 0.001(8) -0.036(8)
C17_13 0.138(11) 0.112(9) 0.116(10) 0.031(7) -0.009(8) -0.041(8)
C18_13 0.142(12) 0.115(11) 0.122(11) 0.034(9) -0.014(9) -0.040(9)
C19_13 0.141(13) 0.113(10) 0.125(12) 0.033(8) -0.008(10) -0.042(9)
C20_13 0.135(11) 0.110(9) 0.112(10) 0.029(7) -0.009(8) -0.039(8)
C21_13 0.140(12) 0.102(9) 0.104(10) 0.021(8) -0.001(8) -0.034(8)
C22_13 0.141(11) 0.110(9) 0.110(10) 0.030(7) -0.008(8) -0.040(7)
C23_13 0.131(11) 0.107(9) 0.104(10) 0.028(7) -0.003(8) -0.036(7)
O24_13 0.181(14) 0.113(10) 0.123(13) 0.032(9) -0.019(10) -0.060(10)
O25_13 0.193(14) 0.103(11) 0.122(11) 0.035(9) -0.040(10) -0.036(10)
O26_13 0.155(13) 0.125(10) 0.096(11) 0.022(9) 0.009(9) -0.049(9)
O27_13 0.164(13) 0.101(11) 0.124(11) 0.024(9) -0.023(9) -0.024(9)
C28_13 0.127(10) 0.101(9) 0.086(10) 0.014(7) 0.014(8) -0.018(7)
C29_13 0.125(11) 0.105(11) 0.083(11) 0.011(9) 0.013(9) -0.012(8)
C30_13 0.123(11) 0.097(11) 0.081(11) 0.006(8) 0.007(8) -0.017(8)
C31_13 0.129(11) 0.096(10) 0.079(10) 0.005(8) 0.008(8) -0.012(8)
C32_13 0.124(11) 0.084(10) 0.069(11) 0.003(8) 0.008(9) -0.020(8)
C33_13 0.122(11) 0.092(10) 0.081(11) 0.011(8) 0.014(8) -0.015(8)
N34_13 0.130(11) 0.103(10) 0.086(10) 0.012(8) 0.009(9) -0.002(8)
C1A_13 0.162(14) 0.103(10) 0.080(11) 0.018(8) 0.000(10) -0.038(9)
C34A_13 0.131(13) 0.119(11) 0.086(10) 0.012(8) 0.011(9) -0.005(10)
C1B_13 0.192(14) 0.112(10) 0.083(10) 0.024(8) -0.008(10) -0.043(10)
C34B_13 0.137(13) 0.133(11) 0.102(10) 0.023(8) 0.001(9) -0.003(10)
N1C_13 0.222(16) 0.119(11) 0.083(10) 0.024(8) -0.009(10) -0.046(11)
N34C_13 0.123(12) 0.130(11) 0.103(11) 0.021(8) 0.001(9) -0.002(10)
C1D_13 0.237(17) 0.123(12) 0.092(11) 0.028(9) -0.012(11) -0.040(13)
C34D_13 0.159(15) 0.139(12) 0.111(13) 0.028(10) -0.007(12) 0.002(11)
C1E_13 0.238(18) 0.121(12) 0.097(12) 0.027(9) -0.008(12) -0.040(13)
C34E_13 0.190(16) 0.155(14) 0.117(13) 0.028(10) -0.010(12) 0.009(12)
C1F_13 0.221(17) 0.120(12) 0.098(12) 0.029(9) -0.006(13) -0.040(11)
C34F_13 0.199(17) 0.159(14) 0.116(13) 0.028(10) -0.011(11) 0.010(13)
C1G_13 0.189(16) 0.108(10) 0.085(11) 0.026(8) -0.001(11) -0.052(10)
C34G_13 0.171(16) 0.153(13) 0.110(11) 0.027(9) 0.002(10) -0.001(12)
N1_14 0.161(12) 0.072(9) 0.057(9) -0.002(7) 0.031(8) 0.008(8)
C2_14 0.156(11) 0.074(9) 0.059(9) -0.003(7) 0.029(8) 0.012(8)
C3_14 0.154(12) 0.077(11) 0.067(10) -0.010(8) 0.034(8) 0.011(8)
C4_14 0.158(11) 0.082(11) 0.068(10) -0.010(8) 0.036(8) 0.005(9)
C5_14 0.153(11) 0.071(9) 0.062(8) -0.005(7) 0.030(7) 0.011(8)
C6_14 0.153(11) 0.062(10) 0.051(9) 0.006(7) 0.027(8) 0.014(8)
C7_14 0.158(11) 0.073(10) 0.061(10) -0.004(8) 0.029(8) 0.007(9)
N8_14 0.138(10) 0.066(7) 0.056(7) -0.002(5) 0.033(6) 0.009(6)
C9_14 0.144(12) 0.078(8) 0.061(7) -0.004(6) 0.029(7) 0.021(8)
C10_14 0.145(12) 0.080(8) 0.060(7) -0.002(6) 0.022(7) 0.026(8)
C11_14 0.144(13) 0.080(9) 0.057(8) -0.006(6) 0.023(8) 0.026(9)
C12_14 0.126(12) 0.074(8) 0.055(8) -0.003(6) 0.027(8) 0.017(8)
C13_14 0.120(11) 0.071(8) 0.063(7) -0.002(6) 0.029(7) 0.013(7)
C14_14 0.131(12) 0.077(8) 0.065(8) -0.004(6) 0.032(8) 0.006(7)
N15_14 0.137(10) 0.077(7) 0.070(7) -0.008(6) 0.023(6) 0.010(7)
C16_14 0.140(12) 0.078(8) 0.070(8) -0.009(6) 0.020(7) 0.013(8)
C17_14 0.141(12) 0.079(8) 0.070(8) -0.005(6) 0.017(7) 0.016(7)
C18_14 0.163(14) 0.081(9) 0.073(8) -0.009(7) 0.006(8) 0.019(9)
C19_14 0.153(13) 0.073(9) 0.068(9) -0.006(7) 0.011(9) 0.020(8)
C20_14 0.143(12) 0.072(8) 0.066(7) -0.003(6) 0.018(7) 0.016(8)
C21_14 0.135(12) 0.069(8) 0.064(8) -0.003(6) 0.024(7) 0.011(7)
C22_14 0.122(11) 0.074(8) 0.063(7) -0.001(6) 0.025(7) 0.011(7)
C23_14 0.123(11) 0.074(8) 0.065(7) -0.002(6) 0.026(7) 0.010(7)
O24_14 0.151(12) 0.080(8) 0.085(10) 0.000(7) 0.047(8) 0.026(8)
O25_14 0.187(14) 0.099(10) 0.074(8) -0.005(7) 0.022(8) 0.026(9)
O26_14 0.248(18) 0.085(9) 0.079(10) -0.017(7) -0.015(10) 0.037(9)
O27_14 0.173(13) 0.072(9) 0.073(8) -0.002(7) 0.007(8) 0.008(8)
C28_14 0.147(11) 0.092(9) 0.077(9) -0.013(7) 0.016(7) 0.004(8)
C29_14 0.153(11) 0.107(12) 0.093(11) -0.029(9) 0.029(9) -0.005(9)
C30_14 0.151(12) 0.094(11) 0.088(11) -0.022(9) 0.028(8) -0.007(9)
C31_14 0.142(11) 0.084(10) 0.074(9) -0.012(7) 0.015(8) 0.003(8)
C32_14 0.139(11) 0.079(11) 0.068(10) -0.002(8) 0.009(8) 0.009(8)
C33_14 0.134(11) 0.078(10) 0.066(9) -0.005(8) 0.006(8) 0.014(8)
N34_14 0.131(11) 0.085(10) 0.075(9) -0.014(7) 0.014(8) 0.001(8)
C1A_14 0.185(14) 0.080(9) 0.060(10) -0.006(7) 0.024(9) 0.018(9)
C34A_14 0.142(13) 0.110(11) 0.071(10) -0.013(8) 0.014(9) 0.001(10)
C1B_14 0.201(14) 0.087(9) 0.057(9) -0.011(7) 0.026(9) 0.019(9)
C34B_14 0.183(14) 0.124(11) 0.078(10) -0.018(8) -0.003(9) -0.002(10)
N1C_14 0.210(14) 0.094(10) 0.052(9) -0.013(7) 0.026(9) 0.025(9)
N34C_14 0.190(15) 0.122(11) 0.079(11) -0.020(8) -0.020(10) -0.011(10)
C1D_14 0.208(16) 0.097(11) 0.053(10) -0.014(8) 0.026(10) 0.019(11)
C34D_14 0.197(16) 0.131(12) 0.083(12) -0.024(9) -0.020(11) -0.007(11)
C1E_14 0.218(16) 0.101(11) 0.057(11) -0.015(9) 0.027(10) 0.023(11)
C34E_14 0.205(17) 0.144(13) 0.086(12) -0.022(10) -0.021(11) -0.002(13)
C1F_14 0.210(16) 0.095(11) 0.057(11) -0.013(8) 0.031(10) 0.024(10)
C34F_14 0.219(17) 0.145(13) 0.086(11) -0.020(10) -0.012(11) 0.001(13)
C1G_14 0.208(15) 0.088(10) 0.053(10) -0.005(8) 0.035(10) 0.020(9)
C34G_14 0.213(16) 0.138(13) 0.082(10) -0.015(9) -0.008(10) 0.000(12)
N1_15 0.162(11) 0.093(10) 0.061(9) 0.000(8) 0.007(8) 0.032(8)
C2_15 0.167(11) 0.091(10) 0.070(10) 0.001(8) 0.010(8) 0.034(8)
C3_15 0.179(12) 0.109(12) 0.075(10) -0.015(9) 0.000(8) 0.047(9)
C4_15 0.182(12) 0.102(11) 0.071(10) -0.015(9) -0.003(8) 0.047(9)
C5_15 0.166(10) 0.080(9) 0.060(9) -0.002(8) 0.010(7) 0.027(7)
C6_15 0.169(11) 0.078(11) 0.060(10) 0.005(8) 0.011(8) 0.027(8)
C7_15 0.170(12) 0.087(11) 0.068(10) 0.004(8) 0.011(8) 0.031(9)
N8_15 0.163(9) 0.076(7) 0.058(9) 0.002(6) 0.015(7) 0.021(6)
C9_15 0.165(9) 0.076(8) 0.078(11) 0.010(8) 0.022(8) 0.021(7)
C10_15 0.159(9) 0.072(7) 0.063(10) 0.008(7) 0.020(8) 0.019(6)
C11_15 0.168(10) 0.079(9) 0.104(13) 0.015(9) 0.036(9) 0.022(7)
C12_15 0.164(11) 0.080(9) 0.103(13) 0.017(8) 0.037(9) 0.022(7)
C13_15 0.150(9) 0.079(8) 0.081(11) 0.012(7) 0.026(8) 0.016(6)
C14_15 0.148(10) 0.083(8) 0.096(12) 0.015(7) 0.023(8) 0.018(7)
N15_15 0.131(8) 0.082(7) 0.070(9) 0.010(7) 0.016(7) 0.021(6)
C16_15 0.133(9) 0.080(8) 0.060(11) 0.004(7) 0.010(7) 0.019(6)
C17_15 0.136(9) 0.073(8) 0.052(10) 0.007(7) 0.010(7) 0.018(6)
C18_15 0.140(10) 0.071(9) 0.072(12) 0.008(8) 0.016(8) 0.015(7)
C19_15 0.140(10) 0.074(8) 0.064(11) 0.002(8) 0.014(9) 0.019(7)
C20_15 0.146(9) 0.075(8) 0.042(9) 0.004(7) 0.008(7) 0.019(6)
C21_15 0.155(10) 0.076(8) 0.041(10) 0.003(7) 0.009(8) 0.023(6)
C22_15 0.144(9) 0.072(7) 0.039(9) 0.006(7) 0.007(7) 0.019(6)
C23_15 0.142(9) 0.072(7) 0.055(10) 0.009(7) 0.012(7) 0.016(6)
O24_15 0.183(13) 0.071(8) 0.101(12) 0.014(8) 0.030(10) 0.018(7)
O25_15 0.159(10) 0.098(10) 0.148(15) 0.021(10) 0.044(9) 0.018(8)
O26_15 0.139(11) 0.080(8) 0.087(11) 0.007(7) 0.017(8) 0.018(7)
O27_15 0.157(10) 0.085(9) 0.067(10) 0.002(8) 0.018(8) 0.024(7)
C28_15 0.125(9) 0.083(9) 0.074(9) 0.012(7) 0.012(7) 0.021(7)
C29_15 0.118(10) 0.083(11) 0.077(10) 0.009(8) 0.010(8) 0.015(8)
C30_15 0.107(10) 0.071(10) 0.074(9) 0.016(8) 0.017(8) 0.002(8)
C31_15 0.109(10) 0.077(9) 0.084(9) 0.011(8) 0.017(7) 0.004(7)
C32_15 0.107(10) 0.081(10) 0.081(10) 0.009(8) 0.018(8) 0.008(8)
C33_15 0.116(11) 0.089(11) 0.082(10) 0.005(8) 0.014(8) 0.017(8)
N34_15 0.092(9) 0.073(9) 0.078(10) 0.005(8) 0.010(7) 0.000(6)
C1A_15 0.162(12) 0.103(11) 0.063(11) 0.008(9) 0.008(9) 0.031(8)
C34A_15 0.106(11) 0.078(9) 0.120(13) -0.002(9) 0.013(9) 0.001(7)
C1B_15 0.155(11) 0.109(11) 0.050(10) 0.005(9) 0.003(8) 0.031(8)
C34B_15 0.112(11) 0.089(9) 0.142(13) -0.014(9) 0.016(10) 0.007(7)
N1C_15 0.137(11) 0.107(10) 0.048(10) 0.004(8) 0.001(8) 0.038(8)
N34C_15 0.109(11) 0.101(11) 0.134(13) -0.003(10) 0.010(9) 0.007(7)
C1D_15 0.157(13) 0.124(12) 0.083(13) -0.012(10) 0.013(10) 0.034(9)
C34D_15 0.116(11) 0.108(12) 0.144(15) -0.001(11) 0.018(10) 0.010(8)
C1E_15 0.152(13) 0.128(13) 0.072(12) -0.004(11) 0.014(10) 0.032(9)
C34E_15 0.118(12) 0.109(12) 0.165(16) -0.009(12) 0.021(12) 0.010(9)
C1F_15 0.162(12) 0.133(13) 0.082(13) -0.002(11) 0.008(10) 0.030(10)
C34F_15 0.118(12) 0.102(11) 0.184(17) -0.022(11) 0.025(12) 0.009(9)
C1G_15 0.153(12) 0.122(12) 0.057(12) 0.008(10) 0.002(9) 0.030(9)
C34G_15 0.117(12) 0.092(10) 0.175(16) -0.020(10) 0.022(11) 0.004(8)
P1_50 0.273(15) 0.369(17) 0.238(15) 0.089(13) 0.010(9) 0.028(12)
F2_50 0.283(17) 0.38(2) 0.238(18) 0.083(16) 0.016(12) 0.023(15)
F3_50 0.31(2) 0.41(2) 0.251(18) 0.071(16) 0.008(13) 0.017(16)
F4_50 0.284(17) 0.40(2) 0.249(18) 0.074(16) 0.026(12) 0.025(15)
F5_50 0.287(19) 0.38(2) 0.253(18) 0.068(15) 0.019(13) 0.025(15)
F6_50 0.278(19) 0.366(19) 0.222(19) 0.084(15) 0.018(13) 0.018(14)
F7_50 0.32(2) 0.394(19) 0.28(2) 0.090(15) 0.012(15) 0.043(15)
P1_51 0.195(10) 0.146(8) 0.372(15) 0.062(9) 0.023(8) -0.049(8)
F2_51 0.219(14) 0.150(13) 0.353(17) 0.058(11) 0.026(11) -0.061(11)
F3_51 0.205(13) 0.183(14) 0.41(2) 0.060(13) 0.002(11) -0.049(10)
F4_51 0.217(15) 0.179(14) 0.387(18) 0.053(11) 0.048(11) -0.057(11)
F5_51 0.186(12) 0.161(13) 0.342(18) 0.070(12) 0.033(11) -0.039(9)
F6_51 0.199(14) 0.147(10) 0.38(2) 0.051(10) 0.015(12) -0.032(9)
F7_51 0.201(14) 0.153(10) 0.368(19) 0.054(10) 0.023(12) -0.061(9)
P1_52 0.55(2) 0.178(10) 0.143(10) -0.029(8) 0.051(10) 0.068(12)
F2_52 0.55(2) 0.209(16) 0.160(13) -0.026(11) 0.041(13) 0.067(15)
F3_52 0.55(2) 0.211(16) 0.154(15) -0.039(12) 0.044(13) 0.058(14)
F4_52 0.56(3) 0.215(16) 0.164(13) -0.046(11) 0.050(13) 0.064(15)
F5_52 0.56(2) 0.219(17) 0.196(17) -0.022(13) 0.062(13) 0.071(15)
F6_52 0.58(3) 0.210(13) 0.205(17) -0.008(11) 0.052(16) 0.073(14)
F7_52 0.54(3) 0.183(12) 0.155(14) -0.028(10) 0.032(14) 0.062(14)
S1_60 0.260(9) 0.143(7) 0.141(7) -0.034(6) -0.023(6) -0.009(6)
O2_60 0.256(18) 0.144(9) 0.149(15) -0.041(9) 0.010(13) -0.009(10)
O3_60 0.260(15) 0.149(14) 0.133(12) -0.020(10) -0.022(10) -0.025(11)
C4_60 0.283(13) 0.199(13) 0.154(10) -0.027(9) -0.013(9) -0.027(10)
F5_60 0.285(17) 0.202(15) 0.164(12) -0.028(11) -0.031(11) -0.012(12)
F6_60 0.285(14) 0.256(18) 0.224(17) -0.014(14) -0.020(11) -0.018(12)
F7_60 0.36(2) 0.204(13) 0.188(16) -0.024(10) 0.004(14) -0.034(11)
N8_60 0.257(10) 0.145(11) 0.158(12) -0.045(9) -0.031(8) -0.009(8)
S9_60 0.262(10) 0.151(8) 0.154(8) -0.037(6) -0.029(6) -0.011(6)
O10_60 0.268(18) 0.142(13) 0.150(13) -0.033(10) -0.012(11) -0.027(11)
O11_60 0.274(15) 0.169(14) 0.166(16) -0.041(11) -0.039(12) 0.005(10)
C12_60 0.281(13) 0.183(12) 0.173(12) -0.022(9) -0.016(10) -0.017(9)
F13_60 0.273(16) 0.191(13) 0.217(16) -0.005(11) -0.016(12) -0.025(11)
F14_60 0.283(14) 0.207(16) 0.196(16) -0.045(12) -0.014(11) -0.012(11)
F15_60 0.323(19) 0.196(14) 0.184(13) -0.026(11) -0.012(11) -0.016(13)

loop_
_atom_type_symbol
_atom_type_description
_atom_type_scat_dispersion_real
_atom_type_scat_dispersion_imag
_atom_type_scat_source
C C 0.0181 0.0091 'International Tables Vol C Tables 4.2.6.8 and 6.1.1.4'
H H 0.0000 0.0000 'International Tables Vol C Tables 4.2.6.8 and 6.1.1.4'
N N 0.0311 0.0180 'International Tables Vol C Tables 4.2.6.8 and 6.1.1.4'
Zn Zn -1.5491 0.6778 'International Tables Vol C Tables 4.2.6.8 and 6.1.1.4'
P P 0.2955 0.4335 'International Tables Vol C Tables 4.2.6.8 and 6.1.1.4'
F F 0.0727 0.0534 'International Tables Vol C Tables 4.2.6.8 and 6.1.1.4'
O O 0.0492 0.0322 'International Tables Vol C Tables 4.2.6.8 and 6.1.1.4'
S S 0.3331 0.5567 'International Tables Vol C Tables 4.2.6.8 and 6.1.1.4'

loop_
_exptl_crystal_face_index_h
_exptl_crystal_face_index_k
_exptl_crystal_face_index_l
_exptl_crystal_face_perp_dist
_exptl_oxdiff_crystal_face_indexfrac_h
_exptl_oxdiff_crystal_face_indexfrac_k
_exptl_oxdiff_crystal_face_indexfrac_l
_exptl_oxdiff_crystal_face_x
_exptl_oxdiff_crystal_face_y
_exptl_oxdiff_crystal_face_z
1 0 -19 0.0760 0.9999 -0.0001 -18.9997 0.2418 0.9617 0.1265
-1 -1 19 0.0939 -0.9999 -0.9999 18.9997 -0.2132 -0.9709 -0.1103
-15 14 -5 0.1406 -15.0002 13.9997 -4.9998 0.0883 0.3482 -0.9579
-16 11 2 0.1685 -16.0001 10.9998 2.0001 0.1025 -0.0351 -0.9873
3 29 1 0.1912 2.9999 28.9999 0.9995 -0.9265 0.2227 -0.3259
1 -29 -1 0.1310 1.0001 -28.9998 -0.9995 0.8152 -0.2139 0.5260
-9 -25 0 0.1262 -9.0000 -25.0000 0.0006 0.9649 -0.2496 -0.0432
15 -16 -2 0.2184 15.0001 -15.9998 -2.0000 0.0682 -0.0131 1.0186
16 13 -1 0.2305 16.0001 13.0001 -1.0005 -0.8026 0.2052 0.5926
10 -10 14 0.1849 10.0002 -9.9998 13.9997 -0.1912 -0.7769 0.6065
12 -10 -13 0.1646 12.0000 -9.9999 -12.9999 0.1363 0.5910 0.8152

loop_
_geom_angle_atom_site_label_1
_geom_angle_atom_site_label_2
_geom_angle_atom_site_label_3
_geom_angle
N34C_12 Zn1 N1C_11 97.7(6)
N34C_12 Zn1 N1_11 96.7(6)
N1C_11 Zn1 N1_11 79.2(6)
N34C_12 Zn1 N34C_14 92.2(7)
N1C_11 Zn1 N34C_14 93.8(7)
N1_11 Zn1 N34C_14 169.3(7)
N34C_12 Zn1 N34_14 162.4(6)
N1C_11 Zn1 N34_14 96.2(6)
N1_11 Zn1 N34_14 96.4(6)
N34C_14 Zn1 N34_14 76.2(6)
N34C_12 Zn1 N34_12 76.5(6)
N1C_11 Zn1 N34_12 171.3(6)
N1_11 Zn1 N34_12 94.9(5)
N34C_14 Zn1 N34_12 93.0(6)
N34_14 Zn1 N34_12 90.8(6)
N34C_15 Zn2 N34C_13 95.4(7)
N34C_15 Zn2 N34C_11 95.7(7)
N34C_13 Zn2 N34C_11 96.7(7)
N34C_15 Zn2 N34_13 167.1(7)
N34C_13 Zn2 N34_13 77.2(7)
N34C_11 Zn2 N34_13 95.7(7)
N34C_15 Zn2 N34_15 77.5(6)
N34C_13 Zn2 N34_15 91.8(6)
N34C_11 Zn2 N34_15 169.6(6)
N34_13 Zn2 N34_15 91.9(6)
N34C_15 Zn2 N34_11 91.7(7)
N34C_13 Zn2 N34_11 172.2(7)
N34C_11 Zn2 N34_11 79.3(6)
N34_13 Zn2 N34_11 96.4(6)
N34_15 Zn2 N34_11 92.9(6)
N1C_14 Zn3 N34C_10 99.5(8)
N1C_14 Zn3 N1_15 159.8(7)
N34C_10 Zn3 N1_15 95.2(7)
N1C_14 Zn3 N1C_15 87.8(7)
N34C_10 Zn3 N1C_15 97.4(7)
N1_15 Zn3 N1C_15 76.6(6)
N1C_14 Zn3 N1_14 75.4(6)
N34C_10 Zn3 N1_14 171.5(7)
N1_15 Zn3 N1_14 91.4(6)
N1C_15 Zn3 N1_14 89.3(6)
N1C_14 Zn3 N34_10 100.7(7)
N34C_10 Zn3 N34_10 76.6(7)
N1_15 Zn3 N34_10 96.1(6)
N1C_15 Zn3 N34_10 170.2(6)
N1_14 Zn3 N34_10 97.5(6)
N1C_10 Zn4 N1C_13 99.3(9)
N1C_10 Zn4 N1C_12 92.6(8)
N1C_13 Zn4 N1C_12 94.7(8)
N1C_10 Zn4 N1_12 90.6(9)
N1C_13 Zn4 N1_12 167.0(8)
N1C_12 Zn4 N1_12 76.3(8)
N1C_10 Zn4 N1_13 172.5(8)
N1C_13 Zn4 N1_13 77.0(7)
N1C_12 Zn4 N1_13 94.2(7)
N1_12 Zn4 N1_13 94.1(7)
N1C_10 Zn4 N1_10 81.7(8)
N1C_13 Zn4 N1_10 95.3(7)
N1C_12 Zn4 N1_10 169.2(7)
N1_12 Zn4 N1_10 94.5(7)
N1_13 Zn4 N1_10 92.0(6)
C1A_10 N1_10 C2_10 119.2(17)
C1A_10 N1_10 Zn4 106.4(13)
C2_10 N1_10 Zn4 134.4(13)
C3_10 C2_10 C7_10 121.8(14)
C3_10 C2_10 N1_10 117.4(14)
C7_10 C2_10 N1_10 120.6(15)
C4_10 C3_10 C2_10 119.0(16)
C4_10 C3_10 H3_10 120.5
C2_10 C3_10 H3_10 120.5
C3_10 C4_10 C5_10 119.5(16)
C3_10 C4_10 H4_10 120.2
C5_10 C4_10 H4_10 120.2
C6_10 C5_10 C4_10 121.1(14)
C6_10 C5_10 N8_10 120.7(14)
C4_10 C5_10 N8_10 118.1(14)
C5_10 C6_10 C7_10 119.7(16)
C5_10 C6_10 H6_10 120.2
C7_10 C6_10 H6_10 120.2
C6_10 C7_10 C2_10 118.6(16)
C6_10 C7_10 H7_10 120.7
C2_10 C7_10 H7_10 120.7
C9_10 N8_10 C21_10 126.4(13)
C9_10 N8_10 C5_10 117.8(12)
C21_10 N8_10 C5_10 115.8(12)
O24_10 C9_10 N8_10 121.0(15)
O24_10 C9_10 C10_10 121.5(15)
N8_10 C9_10 C10_10 117.5(13)
C11_10 C10_10 C22_10 120.9(13)
C11_10 C10_10 C9_10 121.0(13)
C22_10 C10_10 C9_10 118.1(13)
C10_10 C11_10 C12_10 119.9(16)
C10_10 C11_10 H11_10 120.1
C12_10 C11_10 H11_10 120.1
C13_10 C12_10 C11_10 120.7(16)
C13_10 C12_10 H12_10 119.7
C11_10 C12_10 H12_10 119.7
C12_10 C13_10 C23_10 120.5(13)
C12_10 C13_10 C14_10 120.0(13)
C23_10 C13_10 C14_10 119.5(14)
O25_10 C14_10 N15_10 118.3(15)
O25_10 C14_10 C13_10 124.1(15)
N15_10 C14_10 C13_10 117.6(13)
C16_10 N15_10 C14_10 125.0(13)
C16_10 N15_10 C28_10 117.1(12)
C14_10 N15_10 C28_10 117.9(12)
O26_10 C16_10 N15_10 119.4(14)
O26_10 C16_10 C17_10 123.9(14)
N15_10 C16_10 C17_10 116.6(13)
C18_10 C17_10 C23_10 119.7(13)
C18_10 C17_10 C16_10 119.9(13)
C23_10 C17_10 C16_10 120.4(13)
C17_10 C18_10 C19_10 120.7(16)
C17_10 C18_10 H18_10 119.7
C19_10 C18_10 H18_10 119.7
C20_10 C19_10 C18_10 120.9(16)
C20_10 C19_10 H19_10 119.5
C18_10 C19_10 H19_10 119.5
C19_10 C20_10 C22_10 119.9(13)
C19_10 C20_10 C21_10 119.8(13)
C22_10 C20_10 C21_10 120.2(13)
O27_10 C21_10 N8_10 119.1(14)
O27_10 C21_10 C20_10 125.6(15)
N8_10 C21_10 C20_10 115.3(13)
C23_10 C22_10 C20_10 118.7(13)
C23_10 C22_10 C10_10 118.8(13)
C20_10 C22_10 C10_10 122.5(13)
C22_10 C23_10 C17_10 120.0(13)
C22_10 C23_10 C13_10 119.1(13)
C17_10 C23_10 C13_10 120.9(13)
C29_10 C28_10 C33_10 122.3(14)
C29_10 C28_10 N15_10 118.9(14)
C33_10 C28_10 N15_10 118.8(14)
C30_10 C29_10 C28_10 118.6(16)
C30_10 C29_10 H29_10 120.7
C28_10 C29_10 H29_10 120.7
C29_10 C30_10 C31_10 119.4(16)
C29_10 C30_10 H30_10 120.3
C31_10 C30_10 H30_10 120.3
C32_10 C31_10 C30_10 121.9(14)
C32_10 C31_10 N34_10 119.8(14)
C30_10 C31_10 N34_10 118.3(14)
C33_10 C32_10 C31_10 118.3(16)
C33_10 C32_10 H32_10 120.9
C31_10 C32_10 H32_10 120.9
C32_10 C33_10 C28_10 119.6(16)
C32_10 C33_10 H33_10 120.2
C28_10 C33_10 H33_10 120.2
C34A_10 N34_10 C31_10 121.0(16)
C34A_10 N34_10 Zn3 111.3(12)
C31_10 N34_10 Zn3 127.6(12)
N1_10 C1A_10 C1B_10 121.8(19)
N1_10 C1A_10 H1A_10 119.1
C1B_10 C1A_10 H1A_10 119.1
N34_10 C34A_10 C34B_10 119.7(17)
N34_10 C34A_10 H34A_10 120.1
C34B_10 C34A_10 H34A_10 120.1
N1C_10 C1B_10 C1G_10 123.8(16)
N1C_10 C1B_10 C1A_10 119.0(17)
C1G_10 C1B_10 C1A_10 117.1(17)
N34C_10 C34B_10 C34G_10 121.6(15)
N34C_10 C34B_10 C34A_10 117.9(16)
C34G_10 C34B_10 C34A_10 120.5(16)
C1D_10 N1C_10 C1B_10 117.7(18)
C1D_10 N1C_10 Zn4 131.3(18)
C1B_10 N1C_10 Zn4 111.0(14)
C34B_10 N34C_10 C34D_10 119.2(16)
C34B_10 N34C_10 Zn3 113.9(13)
C34D_10 N34C_10 Zn3 126.2(15)
N1C_10 C1D_10 C1E_10 123(2)
N1C_10 C1D_10 H1D_10 118.7
C1E_10 C1D_10 H1D_10 118.7
N34C_10 C34D_10 C34E_10 121.5(18)
N34C_10 C34D_10 H34D_10 119.2
C34E_10 C34D_10 H34D_10 119.2
C1F_10 C1E_10 C1D_10 118(2)
C1F_10 C1E_10 H1E_10 121.2
C1D_10 C1E_10 H1E_10 121.2
C34F_10 C34E_10 C34D_10 118.8(19)
C34F_10 C34E_10 H34E_10 120.6
C34D_10 C34E_10 H34E_10 120.6
C1E_10 C1F_10 C1G_10 122(2)
C1E_10 C1F_10 H1F_10 119.1
C1G_10 C1F_10 H1F_10 119.1
C34E_10 C34F_10 C34G_10 120.1(19)
C34E_10 C34F_10 H34F_10 120.0
C34G_10 C34F_10 H34F_10 120.0
C1F_10 C1G_10 C1B_10 116.3(18)
C1F_10 C1G_10 H1G_10 121.8
C1B_10 C1G_10 H1G_10 121.8
C34F_10 C34G_10 C34B_10 118.7(17)
C34F_10 C34G_10 H34G_10 120.6
C34B_10 C34G_10 H34G_10 120.6
C1A_11 N1_11 C2_11 120.7(15)
C1A_11 N1_11 Zn1 109.6(12)
C2_11 N1_11 Zn1 129.6(12)
C7_11 C2_11 C3_11 119.6(14)
C7_11 C2_11 N1_11 119.4(14)
C3_11 C2_11 N1_11 121.0(14)
C4_11 C3_11 C2_11 121.5(15)
C4_11 C3_11 H3_11 119.2
C2_11 C3_11 H3_11 119.2
C5_11 C4_11 C3_11 118.4(15)
C5_11 C4_11 H4_11 120.8
C3_11 C4_11 H4_11 120.8
C4_11 C5_11 C6_11 120.9(13)
C4_11 C5_11 N8_11 118.4(13)
C6_11 C5_11 N8_11 120.6(13)
C7_11 C6_11 C5_11 119.6(15)
C7_11 C6_11 H6_11 120.2
C5_11 C6_11 H6_11 120.2
C2_11 C7_11 C6_11 119.8(15)
C2_11 C7_11 H7_11 120.1
C6_11 C7_11 H7_11 120.1
C21_11 N8_11 C9_11 126.2(12)
C21_11 N8_11 C5_11 114.8(11)
C9_11 N8_11 C5_11 118.8(12)
O24_11 C9_11 N8_11 120.8(14)
O24_11 C9_11 C10_11 124.1(14)
N8_11 C9_11 C10_11 115.1(12)
C11_11 C10_11 C22_11 120.3(13)
C11_11 C10_11 C9_11 119.4(12)
C22_11 C10_11 C9_11 120.3(12)
C12_11 C11_11 C10_11 118.8(15)
C12_11 C11_11 H11_11 120.6
C10_11 C11_11 H11_11 120.6
C13_11 C12_11 C11_11 122.5(15)
C13_11 C12_11 H12_11 118.8
C11_11 C12_11 H12_11 118.8
C12_11 C13_11 C23_11 120.2(13)
C12_11 C13_11 C14_11 120.9(12)
C23_11 C13_11 C14_11 118.9(12)
O25_11 C14_11 N15_11 120.9(13)
O25_11 C14_11 C13_11 122.2(13)
N15_11 C14_11 C13_11 116.9(12)
C16_11 N15_11 C14_11 126.4(12)
C16_11 N15_11 C28_11 117.4(11)
C14_11 N15_11 C28_11 116.2(11)
O26_11 C16_11 N15_11 120.0(13)
O26_11 C16_11 C17_11 123.9(14)
N15_11 C16_11 C17_11 116.0(12)
C18_11 C17_11 C23_11 119.9(13)
C18_11 C17_11 C16_11 120.6(13)
C23_11 C17_11 C16_11 119.5(12)
C17_11 C18_11 C19_11 121.6(15)
C17_11 C18_11 H18_11 119.2
C19_11 C18_11 H18_11 119.2
C20_11 C19_11 C18_11 118.8(15)
C20_11 C19_11 H19_11 120.6
C18_11 C19_11 H19_11 120.6
C19_11 C20_11 C22_11 122.5(13)
C19_11 C20_11 C21_11 119.3(13)
C22_11 C20_11 C21_11 118.1(12)
O27_11 C21_11 N8_11 119.3(13)
O27_11 C21_11 C20_11 123.2(13)
N8_11 C21_11 C20_11 117.6(12)
C20_11 C22_11 C23_11 117.3(12)
C20_11 C22_11 C10_11 122.4(13)
C23_11 C22_11 C10_11 120.2(12)
C13_11 C23_11 C22_11 117.9(12)
C13_11 C23_11 C17_11 122.3(13)
C22_11 C23_11 C17_11 119.8(12)
C29_11 C28_11 C33_11 120.8(14)
C29_11 C28_11 N15_11 118.7(14)
C33_11 C28_11 N15_11 120.4(14)
C28_11 C29_11 C30_11 118.4(15)
C28_11 C29_11 H29_11 120.8
C30_11 C29_11 H29_11 120.8
C29_11 C30_11 C31_11 122.6(16)
C29_11 C30_11 H30_11 118.7
C31_11 C30_11 H30_11 118.7
C30_11 C31_11 C32_11 117.1(14)
C30_11 C31_11 N34_11 120.3(14)
C32_11 C31_11 N34_11 122.5(15)
C33_11 C32_11 C31_11 122.1(16)
C33_11 C32_11 H32_11 119.0
C31_11 C32_11 H32_11 119.0
C32_11 C33_11 C28_11 118.9(16)
C32_11 C33_11 H33_11 120.6
C28_11 C33_11 H33_11 120.6
C34A_11 N34_11 C31_11 124.1(16)
C34A_11 N34_11 Zn2 107.9(13)
C31_11 N34_11 Zn2 128.0(12)
N1_11 C1A_11 C1B_11 123.3(17)
N1_11 C1A_11 H1A_11 118.4
C1B_11 C1A_11 H1A_11 118.4
N34_11 C34A_11 C34B_11 123.8(18)
N34_11 C34A_11 H34A_11 118.1
C34B_11 C34A_11 H34A_11 118.1
N1C_11 C1B_11 C1G_11 125.3(15)
N1C_11 C1B_11 C1A_11 116.6(15)
C1G_11 C1B_11 C1A_11 118.1(15)
N34C_11 C34B_11 C34G_11 120.6(15)
N34C_11 C34B_11 C34A_11 118.6(15)
C34G_11 C34B_11 C34A_11 120.8(15)
C1D_11 N1C_11 C1B_11 117.6(15)
C1D_11 N1C_11 Zn1 130.8(14)
C1B_11 N1C_11 Zn1 111.2(12)
C34D_11 N34C_11 C34B_11 122.4(15)
C34D_11 N34C_11 Zn2 127.2(14)
C34B_11 N34C_11 Zn2 110.3(12)
N1C_11 C1D_11 C1E_11 120.3(18)
N1C_11 C1D_11 H1D_11 119.9
C1E_11 C1D_11 H1D_11 119.9
N34C_11 C34D_11 C34E_11 119.4(17)
N34C_11 C34D_11 H34D_11 120.3
C34E_11 C34D_11 H34D_11 120.3
C1F_11 C1E_11 C1D_11 122.2(19)
C1F_11 C1E_11 H1E_11 118.9
C1D_11 C1E_11 H1E_11 118.9
C34F_11 C34E_11 C34D_11 118.8(17)
C34F_11 C34E_11 H34E_11 120.6
C34D_11 C34E_11 H34E_11 120.6
C1E_11 C1F_11 C1G_11 118.5(18)
C1E_11 C1F_11 H1F_11 120.7
C1G_11 C1F_11 H1F_11 120.7
C34E_11 C34F_11 C34G_11 121.6(18)
C34E_11 C34F_11 H34F_11 119.2
C34G_11 C34F_11 H34F_11 119.2
C1F_11 C1G_11 C1B_11 116.1(17)
C1F_11 C1G_11 H1G_11 121.9
C1B_11 C1G_11 H1G_11 121.9
C34F_11 C34G_11 C34B_11 117.2(17)
C34F_11 C34G_11 H34G_11 121.4
C34B_11 C34G_11 H34G_11 121.4
C1A_12 N1_12 C2_12 119.6(17)
C1A_12 N1_12 Zn4 114.0(13)
C2_12 N1_12 Zn4 126.1(14)
C3_12 C2_12 C7_12 119.7(14)
C3_12 C2_12 N1_12 118.0(15)
C7_12 C2_12 N1_12 122.3(15)
C4_12 C3_12 C2_12 120.9(16)
C4_12 C3_12 H3_12 119.6
C2_12 C3_12 H3_12 119.6
C3_12 C4_12 C5_12 119.2(16)
C3_12 C4_12 H4_12 120.4
C5_12 C4_12 H4_12 120.4
C6_12 C5_12 C4_12 120.1(14)
C6_12 C5_12 N8_12 122.2(14)
C4_12 C5_12 N8_12 117.7(14)
C5_12 C6_12 C7_12 121.1(16)
C5_12 C6_12 H6_12 119.5
C7_12 C6_12 H6_12 119.5
C6_12 C7_12 C2_12 119.0(16)
C6_12 C7_12 H7_12 120.5
C2_12 C7_12 H7_12 120.5
C21_12 N8_12 C9_12 126.2(12)
C21_12 N8_12 C5_12 117.9(12)
C9_12 N8_12 C5_12 115.6(11)
O24_12 C9_12 N8_12 120.1(13)
O24_12 C9_12 C10_12 123.3(14)
N8_12 C9_12 C10_12 116.4(12)
C11_12 C10_12 C22_12 120.4(12)
C11_12 C10_12 C9_12 119.9(12)
C22_12 C10_12 C9_12 119.6(12)
C10_12 C11_12 C12_12 121.5(15)
C10_12 C11_12 H11_12 119.3
C12_12 C11_12 H11_12 119.3
C13_12 C12_12 C11_12 119.8(15)
C13_12 C12_12 H12_12 120.1
C11_12 C12_12 H12_12 120.1
C12_12 C13_12 C23_12 120.9(12)
C12_12 C13_12 C14_12 120.1(12)
C23_12 C13_12 C14_12 119.0(12)
O25_12 C14_12 N15_12 118.6(12)
O25_12 C14_12 C13_12 124.5(13)
N15_12 C14_12 C13_12 116.9(12)
C14_12 N15_12 C16_12 126.2(11)
C14_12 N15_12 C28_12 116.9(11)
C16_12 N15_12 C28_12 116.5(11)
O26_12 C16_12 N15_12 120.0(13)
O26_12 C16_12 C17_12 124.6(13)
N15_12 C16_12 C17_12 115.4(12)
C18_12 C17_12 C23_12 120.5(12)
C18_12 C17_12 C16_12 119.3(12)
C23_12 C17_12 C16_12 120.2(12)
C17_12 C18_12 C19_12 120.3(15)
C17_12 C18_12 H18_12 119.8
C19_12 C18_12 H18_12 119.8
C20_12 C19_12 C18_12 122.0(15)
C20_12 C19_12 H19_12 119.0
C18_12 C19_12 H19_12 119.0
C19_12 C20_12 C22_12 118.6(12)
C19_12 C20_12 C21_12 121.8(12)
C22_12 C20_12 C21_12 119.5(12)
O27_12 C21_12 N8_12 120.0(13)
O27_12 C21_12 C20_12 123.7(13)
N8_12 C21_12 C20_12 116.3(12)
C10_12 C22_12 C20_12 121.8(12)
C10_12 C22_12 C23_12 118.4(12)
C20_12 C22_12 C23_12 119.8(12)
C17_12 C23_12 C13_12 122.2(12)
C17_12 C23_12 C22_12 118.8(12)
C13_12 C23_12 C22_12 119.0(11)
C29_12 C28_12 C33_12 121.1(13)
C29_12 C28_12 N15_12 122.1(13)
C33_12 C28_12 N15_12 116.8(12)
C30_12 C29_12 C28_12 118.6(14)
C30_12 C29_12 H29_12 120.7
C28_12 C29_12 H29_12 120.7
C31_12 C30_12 C29_12 120.6(14)
C31_12 C30_12 H30_12 119.7
C29_12 C30_12 H30_12 119.7
C30_12 C31_12 C32_12 120.4(13)
C30_12 C31_12 N34_12 120.9(13)
C32_12 C31_12 N34_12 118.7(13)
C33_12 C32_12 C31_12 120.3(14)
C33_12 C32_12 H32_12 119.9
C31_12 C32_12 H32_12 119.9
C32_12 C33_12 C28_12 119.0(14)
C32_12 C33_12 H33_12 120.5
C28_12 C33_12 H33_12 120.5
C34A_12 N34_12 C31_12 120.1(14)
C34A_12 N34_12 Zn1 111.9(11)
C31_12 N34_12 Zn1 127.9(11)
N1_12 C1A_12 C1B_12 118.8(18)
N1_12 C1A_12 H1A_12 120.6
C1B_12 C1A_12 H1A_12 120.6
N34_12 C34A_12 C34B_12 119.4(15)
N34_12 C34A_12 H34A_12 120.3
C34B_12 C34A_12 H34A_12 120.3
N1C_12 C1B_12 C1G_12 124.6(16)
N1C_12 C1B_12 C1A_12 114.4(17)
C1G_12 C1B_12 C1A_12 121.0(17)
N34C_12 C34B_12 C34G_12 123.8(14)
N34C_12 C34B_12 C34A_12 115.1(14)
C34G_12 C34B_12 C34A_12 121.0(14)
C1D_12 N1C_12 C1B_12 115.7(17)
C1D_12 N1C_12 Zn4 129.0(17)
C1B_12 N1C_12 Zn4 114.7(13)
C34B_12 N34C_12 C34D_12 116.9(15)
C34B_12 N34C_12 Zn1 117.1(11)
C34D_12 N34C_12 Zn1 126.1(13)
N1C_12 C1D_12 C1E_12 125(2)
N1C_12 C1D_12 H1D_12 117.6
C1E_12 C1D_12 H1D_12 117.6
N34C_12 C34D_12 C34E_12 122.9(17)
N34C_12 C34D_12 H34D_12 118.5
C34E_12 C34D_12 H34D_12 118.5
C1D_12 C1E_12 C1F_12 118.0(19)
C1D_12 C1E_12 H1E_12 121.0
C1F_12 C1E_12 H1E_12 121.0
C34F_12 C34E_12 C34D_12 119.0(17)
C34F_12 C34E_12 H34E_12 120.5
C34D_12 C34E_12 H34E_12 120.5
C1G_12 C1F_12 C1E_12 119(2)
C1G_12 C1F_12 H1F_12 120.4
C1E_12 C1F_12 H1F_12 120.4
C34E_12 C34F_12 C34G_12 120.9(17)
C34E_12 C34F_12 H34F_12 119.6
C34G_12 C34F_12 H34F_12 119.6
C1F_12 C1G_12 C1B_12 117.7(18)
C1F_12 C1G_12 H1G_12 121.2
C1B_12 C1G_12 H1G_12 121.2
C34F_12 C34G_12 C34B_12 116.5(15)
C34F_12 C34G_12 H34G_12 121.8
C34B_12 C34G_12 H34G_12 121.8
C1A_13 N1_13 C2_13 121.6(15)
C1A_13 N1_13 Zn4 112.4(12)
C2_13 N1_13 Zn4 125.9(12)
C3_13 C2_13 C7_13 121.0(14)
C3_13 C2_13 N1_13 120.4(15)
C7_13 C2_13 N1_13 118.6(14)
C4_13 C3_13 C2_13 119.1(16)
C4_13 C3_13 H3_13 120.5
C2_13 C3_13 H3_13 120.5
C3_13 C4_13 C5_13 120.1(16)
C3_13 C4_13 H4_13 119.9
C5_13 C4_13 H4_13 119.9
C4_13 C5_13 C6_13 121.2(14)
C4_13 C5_13 N8_13 120.1(14)
C6_13 C5_13 N8_13 118.7(14)
C7_13 C6_13 C5_13 118.7(16)
C7_13 C6_13 H6_13 120.6
C5_13 C6_13 H6_13 120.6
C6_13 C7_13 C2_13 119.9(16)
C6_13 C7_13 H7_13 120.1
C2_13 C7_13 H7_13 120.1
C9_13 N8_13 C21_13 124.2(12)
C9_13 N8_13 C5_13 118.7(12)
C21_13 N8_13 C5_13 117.0(11)
O24_13 C9_13 N8_13 118.6(14)
O24_13 C9_13 C10_13 122.9(14)
N8_13 C9_13 C10_13 118.5(12)
C11_13 C10_13 C22_13 119.8(13)
C11_13 C10_13 C9_13 121.3(13)
C22_13 C10_13 C9_13 118.9(12)
C10_13 C11_13 C12_13 122.2(15)
C10_13 C11_13 H11_13 118.9
C12_13 C11_13 H11_13 118.9
C13_13 C12_13 C11_13 119.5(15)
C13_13 C12_13 H12_13 120.3
C11_13 C12_13 H12_13 120.3
C12_13 C13_13 C23_13 120.9(12)
C12_13 C13_13 C14_13 120.3(12)
C23_13 C13_13 C14_13 118.8(12)
O25_13 C14_13 N15_13 118.9(13)
O25_13 C14_13 C13_13 123.7(14)
N15_13 C14_13 C13_13 117.4(12)
C14_13 N15_13 C16_13 125.9(12)
C14_13 N15_13 C28_13 116.8(11)
C16_13 N15_13 C28_13 117.3(12)
O26_13 C16_13 N15_13 121.1(14)
O26_13 C16_13 C17_13 122.9(14)
N15_13 C16_13 C17_13 115.9(12)
C18_13 C17_13 C23_13 119.2(13)
C18_13 C17_13 C16_13 120.6(13)
C23_13 C17_13 C16_13 120.1(13)
C17_13 C18_13 C19_13 121.2(15)
C17_13 C18_13 H18_13 119.4
C19_13 C18_13 H18_13 119.4
C20_13 C19_13 C18_13 122.1(16)
C20_13 C19_13 H19_13 118.9
C18_13 C19_13 H19_13 118.9
C19_13 C20_13 C22_13 117.8(13)
C19_13 C20_13 C21_13 120.9(13)
C22_13 C20_13 C21_13 121.3(13)
O27_13 C21_13 N8_13 120.3(13)
O27_13 C21_13 C20_13 123.6(14)
N8_13 C21_13 C20_13 116.1(12)
C20_13 C22_13 C10_13 120.9(13)
C20_13 C22_13 C23_13 120.6(12)
C10_13 C22_13 C23_13 118.4(12)
C13_13 C23_13 C17_13 121.9(13)
C13_13 C23_13 C22_13 119.2(12)
C17_13 C23_13 C22_13 118.9(12)
C29_13 C28_13 C33_13 121.0(14)
C29_13 C28_13 N15_13 119.4(14)
C33_13 C28_13 N15_13 119.6(14)
C30_13 C29_13 C28_13 120.6(16)
C30_13 C29_13 H29_13 119.7
C28_13 C29_13 H29_13 119.7
C29_13 C30_13 C31_13 119.6(16)
C29_13 C30_13 H30_13 120.2
C31_13 C30_13 H30_13 120.2
C30_13 C31_13 C32_13 118.9(14)
C30_13 C31_13 N34_13 118.0(14)
C32_13 C31_13 N34_13 123.1(14)
C33_13 C32_13 C31_13 122.3(15)
C33_13 C32_13 H32_13 118.9
C31_13 C32_13 H32_13 118.9
C32_13 C33_13 C28_13 117.6(15)
C32_13 C33_13 H33_13 121.2
C28_13 C33_13 H33_13 121.2
C34A_13 N34_13 C31_13 122.2(16)
C34A_13 N34_13 Zn2 110.6(13)
C31_13 N34_13 Zn2 127.1(12)
N1_13 C1A_13 C1B_13 119.0(17)
N1_13 C1A_13 H1A_13 120.5
C1B_13 C1A_13 H1A_13 120.5
N34_13 C34A_13 C34B_13 123.1(18)
N34_13 C34A_13 H34A_13 118.4
C34B_13 C34A_13 H34A_13 118.4
N1C_13 C1B_13 C1G_13 123.8(14)
N1C_13 C1B_13 C1A_13 116.0(15)
C1G_13 C1B_13 C1A_13 120.0(15)
N34C_13 C34B_13 C34G_13 124.1(15)
N34C_13 C34B_13 C34A_13 114.2(16)
C34G_13 C34B_13 C34A_13 121.8(16)
C1D_13 N1C_13 C1B_13 116.3(16)
C1D_13 N1C_13 Zn4 127.8(14)
C1B_13 N1C_13 Zn4 115.4(12)
C34D_13 N34C_13 C34B_13 117.5(16)
C34D_13 N34C_13 Zn2 128.6(15)
C34B_13 N34C_13 Zn2 113.8(13)
N1C_13 C1D_13 C1E_13 123.1(18)
N1C_13 C1D_13 H1D_13 118.4
C1E_13 C1D_13 H1D_13 118.4
N34C_13 C34D_13 C34E_13 122.2(18)
N34C_13 C34D_13 H34D_13 118.9
C34E_13 C34D_13 H34D_13 118.9
C1F_13 C1E_13 C1D_13 119.8(19)
C1F_13 C1E_13 H1E_13 120.1
C1D_13 C1E_13 H1E_13 120.1
C34D_13 C34E_13 C34F_13 119.6(19)
C34D_13 C34E_13 H34E_13 120.2
C34F_13 C34E_13 H34E_13 120.2
C1E_13 C1F_13 C1G_13 118.8(18)
C1E_13 C1F_13 H1F_13 120.6
C1G_13 C1F_13 H1F_13 120.6
C34E_13 C34F_13 C34G_13 119.9(19)
C34E_13 C34F_13 H34F_13 120.1
C34G_13 C34F_13 H34F_13 120.1
C1F_13 C1G_13 C1B_13 118.1(16)
C1F_13 C1G_13 H1G_13 120.9
C1B_13 C1G_13 H1G_13 120.9
C34F_13 C34G_13 C34B_13 116.6(17)
C34F_13 C34G_13 H34G_13 121.7
C34B_13 C34G_13 H34G_13 121.7
C1A_14 N1_14 C2_14 120.8(14)
C1A_14 N1_14 Zn3 111.8(11)
C2_14 N1_14 Zn3 127.0(11)
C3_14 C2_14 C7_14 120.6(14)
C3_14 C2_14 N1_14 122.1(14)
C7_14 C2_14 N1_14 117.3(14)
C4_14 C3_14 C2_14 121.0(15)
C4_14 C3_14 H3_14 119.5
C2_14 C3_14 H3_14 119.5
C3_14 C4_14 C5_14 118.0(15)
C3_14 C4_14 H4_14 121.0
C5_14 C4_14 H4_14 121.0
C4_14 C5_14 C6_14 121.5(13)
C4_14 C5_14 N8_14 119.4(13)
C6_14 C5_14 N8_14 119.0(13)
C7_14 C6_14 C5_14 119.5(15)
C7_14 C6_14 H6_14 120.2
C5_14 C6_14 H6_14 120.2
C6_14 C7_14 C2_14 119.2(15)
C6_14 C7_14 H7_14 120.4
C2_14 C7_14 H7_14 120.4
C21_14 N8_14 C9_14 124.7(11)
C21_14 N8_14 C5_14 116.2(11)
C9_14 N8_14 C5_14 119.1(11)
O24_14 C9_14 N8_14 118.9(13)
O24_14 C9_14 C10_14 123.6(13)
N8_14 C9_14 C10_14 117.5(12)
C11_14 C10_14 C22_14 118.5(12)
C11_14 C10_14 C9_14 121.6(12)
C22_14 C10_14 C9_14 119.9(12)
C12_14 C11_14 C10_14 123.0(14)
C12_14 C11_14 H11_14 118.5
C10_14 C11_14 H11_14 118.5
C13_14 C12_14 C11_14 119.5(14)
C13_14 C12_14 H12_14 120.2
C11_14 C12_14 H12_14 120.2
C12_14 C13_14 C23_14 120.2(12)
C12_14 C13_14 C14_14 120.8(12)
C23_14 C13_14 C14_14 119.0(12)
O25_14 C14_14 N15_14 120.8(13)
O25_14 C14_14 C13_14 122.5(13)
N15_14 C14_14 C13_14 116.6(12)
C14_14 N15_14 C16_14 126.4(12)
C14_14 N15_14 C28_14 118.0(11)
C16_14 N15_14 C28_14 115.2(11)
O26_14 C16_14 N15_14 122.1(13)
O26_14 C16_14 C17_14 121.9(13)
N15_14 C16_14 C17_14 115.8(12)
C18_14 C17_14 C23_14 119.5(12)
C18_14 C17_14 C16_14 120.3(12)
C23_14 C17_14 C16_14 120.2(12)
C17_14 C18_14 C19_14 121.6(15)
C17_14 C18_14 H18_14 119.2
C19_14 C18_14 H18_14 119.2
C20_14 C19_14 C18_14 121.1(14)
C20_14 C19_14 H19_14 119.4
C18_14 C19_14 H19_14 119.4
C19_14 C20_14 C22_14 118.6(12)
C19_14 C20_14 C21_14 120.1(12)
C22_14 C20_14 C21_14 121.3(12)
O27_14 C21_14 N8_14 119.4(12)
O27_14 C21_14 C20_14 124.2(13)
N8_14 C21_14 C20_14 116.4(12)
C10_14 C22_14 C20_14 120.2(12)
C10_14 C22_14 C23_14 119.8(11)
C20_14 C22_14 C23_14 120.0(11)
C17_14 C23_14 C22_14 119.1(11)
C17_14 C23_14 C13_14 121.9(12)
C22_14 C23_14 C13_14 118.9(11)
C29_14 C28_14 C33_14 119.8(13)
C29_14 C28_14 N15_14 119.4(14)
C33_14 C28_14 N15_14 120.8(14)
C30_14 C29_14 C28_14 120.3(15)
C30_14 C29_14 H29_14 119.8
C28_14 C29_14 H29_14 119.8
C29_14 C30_14 C31_14 119.5(15)
C29_14 C30_14 H30_14 120.2
C31_14 C30_14 H30_14 120.2
C32_14 C31_14 C30_14 120.8(14)
C32_14 C31_14 N34_14 121.5(14)
C30_14 C31_14 N34_14 117.7(14)
C33_14 C32_14 C31_14 119.5(15)
C33_14 C32_14 H32_14 120.3
C31_14 C32_14 H32_14 120.3
C32_14 C33_14 C28_14 120.1(15)
C32_14 C33_14 H33_14 120.0
C28_14 C33_14 H33_14 120.0
C34A_14 N34_14 C31_14 118.5(15)
C34A_14 N34_14 Zn1 113.9(12)
C31_14 N34_14 Zn1 127.6(11)
N1_14 C1A_14 C1B_14 119.0(16)
N1_14 C1A_14 H1A_14 120.5
C1B_14 C1A_14 H1A_14 120.5
N34_14 C34A_14 C34B_14 119.7(17)
N34_14 C34A_14 H34A_14 120.2
C34B_14 C34A_14 H34A_14 120.2
N1C_14 C1B_14 C1G_14 122.0(14)
N1C_14 C1B_14 C1A_14 116.3(14)
C1G_14 C1B_14 C1A_14 121.7(14)
N34C_14 C34B_14 C34G_14 121.5(15)
N34C_14 C34B_14 C34A_14 116.9(15)
C34G_14 C34B_14 C34A_14 121.6(16)
C1D_14 N1C_14 C1B_14 117.1(14)
C1D_14 N1C_14 Zn3 126.3(13)
C1B_14 N1C_14 Zn3 115.9(11)
C34D_14 N34C_14 C34B_14 119.9(15)
C34D_14 N34C_14 Zn1 126.9(14)
C34B_14 N34C_14 Zn1 113.2(12)
N1C_14 C1D_14 C1E_14 123.3(17)
N1C_14 C1D_14 H1D_14 118.3
C1E_14 C1D_14 H1D_14 118.3
N34C_14 C34D_14 C34E_14 121.5(17)
N34C_14 C34D_14 H34D_14 119.3
C34E_14 C34D_14 H34D_14 119.3
C1F_14 C1E_14 C1D_14 120.0(17)
C1F_14 C1E_14 H1E_14 120.0
C1D_14 C1E_14 H1E_14 120.0
C34F_14 C34E_14 C34D_14 118.4(18)
C34F_14 C34E_14 H34E_14 120.8
C34D_14 C34E_14 H34E_14 120.8
C1E_14 C1F_14 C1G_14 117.1(17)
C1E_14 C1F_14 H1F_14 121.5
C1G_14 C1F_14 H1F_14 121.5
C34E_14 C34F_14 C34G_14 121.1(19)
C34E_14 C34F_14 H34F_14 119.4
C34G_14 C34F_14 H34F_14 119.4
C1B_14 C1G_14 C1F_14 120.4(15)
C1B_14 C1G_14 H1G_14 119.8
C1F_14 C1G_14 H1G_14 119.8
C34F_14 C34G_14 C34B_14 117.6(17)
C34F_14 C34G_14 H34G_14 121.2
C34B_14 C34G_14 H34G_14 121.2
C1A_15 N1_15 C2_15 120.1(16)
C1A_15 N1_15 Zn3 112.0(13)
C2_15 N1_15 Zn3 127.6(13)
C7_15 C2_15 C3_15 119.8(14)
C7_15 C2_15 N1_15 122.4(14)
C3_15 C2_15 N1_15 117.8(14)
C4_15 C3_15 C2_15 120.1(16)
C4_15 C3_15 H3_15 119.9
C2_15 C3_15 H3_15 119.9
C3_15 C4_15 C5_15 120.3(15)
C3_15 C4_15 H4_15 119.8
C5_15 C4_15 H4_15 119.8
C6_15 C5_15 C4_15 118.6(13)
C6_15 C5_15 N8_15 124.4(14)
C4_15 C5_15 N8_15 116.8(13)
C5_15 C6_15 C7_15 122.0(15)
C5_15 C6_15 H6_15 119.0
C7_15 C6_15 H6_15 119.0
C2_15 C7_15 C6_15 119.1(15)
C2_15 C7_15 H7_15 120.4
C6_15 C7_15 H7_15 120.4
C9_15 N8_15 C21_15 125.0(12)
C9_15 N8_15 C5_15 115.9(12)
C21_15 N8_15 C5_15 119.1(12)
O24_15 C9_15 N8_15 120.2(13)
O24_15 C9_15 C10_15 121.4(13)
N8_15 C9_15 C10_15 118.2(12)
C11_15 C10_15 C22_15 121.6(13)
C11_15 C10_15 C9_15 119.9(12)
C22_15 C10_15 C9_15 118.5(12)
C10_15 C11_15 C12_15 120.0(15)
C10_15 C11_15 H11_15 120.0
C12_15 C11_15 H11_15 120.0
C13_15 C12_15 C11_15 119.9(15)
C13_15 C12_15 H12_15 120.1
C11_15 C12_15 H12_15 120.1
C12_15 C13_15 C23_15 121.5(12)
C12_15 C13_15 C14_15 120.0(12)
C23_15 C13_15 C14_15 118.4(12)
O25_15 C14_15 N15_15 120.9(13)
O25_15 C14_15 C13_15 122.3(14)
N15_15 C14_15 C13_15 116.7(12)
C16_15 N15_15 C14_15 127.5(12)
C16_15 N15_15 C28_15 117.4(11)
C14_15 N15_15 C28_15 115.1(11)
O26_15 C16_15 N15_15 123.0(13)
O26_15 C16_15 C17_15 122.3(13)
N15_15 C16_15 C17_15 114.6(12)
C18_15 C17_15 C23_15 119.4(12)
C18_15 C17_15 C16_15 119.9(12)
C23_15 C17_15 C16_15 120.8(12)
C17_15 C18_15 C19_15 120.5(15)
C17_15 C18_15 H18_15 119.7
C19_15 C18_15 H18_15 119.7
C20_15 C19_15 C18_15 122.1(15)
C20_15 C19_15 H19_15 119.0
C18_15 C19_15 H19_15 119.0
C19_15 C20_15 C22_15 118.7(12)
C19_15 C20_15 C21_15 120.8(12)
C22_15 C20_15 C21_15 120.5(12)
O27_15 C21_15 N8_15 120.0(13)
O27_15 C21_15 C20_15 123.8(13)
N8_15 C21_15 C20_15 116.0(12)
C20_15 C22_15 C10_15 121.8(12)
C20_15 C22_15 C23_15 119.4(12)
C10_15 C22_15 C23_15 118.8(12)
C17_15 C23_15 C13_15 122.0(12)
C17_15 C23_15 C22_15 119.9(12)
C13_15 C23_15 C22_15 118.1(12)
C33_15 C28_15 C29_15 122.1(13)
C33_15 C28_15 N15_15 115.4(13)
C29_15 C28_15 N15_15 122.5(13)
C30_15 C29_15 C28_15 118.7(15)
C30_15 C29_15 H29_15 120.7
C28_15 C29_15 H29_15 120.7
C29_15 C30_15 C31_15 119.7(15)
C29_15 C30_15 H30_15 120.1
C31_15 C30_15 H30_15 120.1
C30_15 C31_15 C32_15 120.9(13)
C30_15 C31_15 N34_15 118.8(14)
C32_15 C31_15 N34_15 120.3(14)
C33_15 C32_15 C31_15 119.9(15)
C33_15 C32_15 H32_15 120.1
C31_15 C32_15 H32_15 120.1
C32_15 C33_15 C28_15 118.8(15)
C32_15 C33_15 H33_15 120.6
C28_15 C33_15 H33_15 120.6
C34A_15 N34_15 C31_15 118.2(14)
C34A_15 N34_15 Zn2 110.1(11)
C31_15 N34_15 Zn2 130.2(11)
N1_15 C1A_15 C1B_15 123.2(18)
N1_15 C1A_15 H1A_15 118.4
C1B_15 C1A_15 H1A_15 118.4
N34_15 C34A_15 C34B_15 121.0(16)
N34_15 C34A_15 H34A_15 119.5
C34B_15 C34A_15 H34A_15 119.5
N1C_15 C1B_15 C1G_15 123.8(15)
N1C_15 C1B_15 C1A_15 115.7(15)
C1G_15 C1B_15 C1A_15 120.5(16)
N34C_15 C34B_15 C34G_15 122.1(14)
N34C_15 C34B_15 C34A_15 114.5(15)
C34G_15 C34B_15 C34A_15 123.3(15)
C1D_15 N1C_15 C1B_15 116.2(15)
C1D_15 N1C_15 Zn3 131.6(14)
C1B_15 N1C_15 Zn3 112.2(12)
C34B_15 N34C_15 C34D_15 117.2(15)
C34B_15 N34C_15 Zn2 116.2(12)
C34D_15 N34C_15 Zn2 126.3(14)
N1C_15 C1D_15 C1E_15 124.8(18)
N1C_15 C1D_15 H1D_15 117.6
C1E_15 C1D_15 H1D_15 117.6
N34C_15 C34D_15 C34E_15 124.4(18)
N34C_15 C34D_15 H34D_15 117.8
C34E_15 C34D_15 H34D_15 117.8
C1F_15 C1E_15 C1D_15 116.7(18)
C1F_15 C1E_15 H1E_15 121.6
C1D_15 C1E_15 H1E_15 121.6
C34D_15 C34E_15 C34F_15 118.1(18)
C34D_15 C34E_15 H34E_15 120.9
C34F_15 C34E_15 H34E_15 120.9
C1E_15 C1F_15 C1G_15 120.8(18)
C1E_15 C1F_15 H1F_15 119.6
C1G_15 C1F_15 H1F_15 119.6
C34E_15 C34F_15 C34G_15 118.8(17)
C34E_15 C34F_15 H34F_15 120.6
C34G_15 C34F_15 H34F_15 120.6
C1B_15 C1G_15 C1F_15 117.6(17)
C1B_15 C1G_15 H1G_15 121.2
C1F_15 C1G_15 H1G_15 121.2
C34F_15 C34G_15 C34B_15 119.3(16)
C34F_15 C34G_15 H34G_15 120.3
C34B_15 C34G_15 H34G_15 120.3
F2_50 P1_50 F6_50 93.2(14)
F2_50 P1_50 F5_50 94.7(15)
F6_50 P1_50 F5_50 89.9(14)
F2_50 P1_50 F3_50 90.6(15)
F6_50 P1_50 F3_50 91.4(15)
F5_50 P1_50 F3_50 174.5(17)
F2_50 P1_50 F4_50 176.5(17)
F6_50 P1_50 F4_50 88.6(13)
F5_50 P1_50 F4_50 88.4(14)
F3_50 P1_50 F4_50 86.3(14)
F2_50 P1_50 F7_50 88.1(14)
F6_50 P1_50 F7_50 177.4(17)
F5_50 P1_50 F7_50 87.6(15)
F3_50 P1_50 F7_50 90.9(14)
F4_50 P1_50 F7_50 90.4(14)
F3_51 P1_51 F7_51 91.8(12)
F3_51 P1_51 F2_51 90.6(13)
F7_51 P1_51 F2_51 90.3(12)
F3_51 P1_51 F4_51 89.8(13)
F7_51 P1_51 F4_51 93.6(11)
F2_51 P1_51 F4_51 176.0(12)
F3_51 P1_51 F5_51 177.2(13)
F7_51 P1_51 F5_51 91.0(11)
F2_51 P1_51 F5_51 89.0(12)
F4_51 P1_51 F5_51 90.5(13)
F3_51 P1_51 F6_51 90.6(12)
F7_51 P1_51 F6_51 177.6(14)
F2_51 P1_51 F6_51 89.6(10)
F4_51 P1_51 F6_51 86.4(12)
F5_51 P1_51 F6_51 86.6(11)
F6_52 P1_52 F5_52 90.8(14)
F6_52 P1_52 F4_52 91.9(13)
F5_52 P1_52 F4_52 93.7(12)
F6_52 P1_52 F2_52 93.1(14)
F5_52 P1_52 F2_52 83.9(14)
F4_52 P1_52 F2_52 174.5(16)
F6_52 P1_52 F3_52 89.7(13)
F5_52 P1_52 F3_52 174.6(15)
F4_52 P1_52 F3_52 91.6(14)
F2_52 P1_52 F3_52 90.7(12)
F6_52 P1_52 F7_52 177.9(17)
F5_52 P1_52 F7_52 90.3(13)
F4_52 P1_52 F7_52 86.2(13)
F2_52 P1_52 F7_52 88.8(12)
F3_52 P1_52 F7_52 89.4(13)
O3_60 S1_60 O2_60 121.5(14)
O3_60 S1_60 N8_60 108.0(12)
O2_60 S1_60 N8_60 110.1(13)
O3_60 S1_60 C4_60 102.0(12)
O2_60 S1_60 C4_60 104.1(12)
N8_60 S1_60 C4_60 110.6(13)
F7_60 C4_60 F6_60 107(2)
F7_60 C4_60 F5_60 105(2)
F6_60 C4_60 F5_60 117(2)
F7_60 C4_60 S1_60 113.1(18)
F6_60 C4_60 S1_60 106.8(16)
F5_60 C4_60 S1_60 107.3(15)
S9_60 N8_60 S1_60 123.8(12)
O10_60 S9_60 O11_60 124.1(14)
O10_60 S9_60 N8_60 111.9(13)
O11_60 S9_60 N8_60 109.0(12)
O10_60 S9_60 C12_60 104.1(13)
O11_60 S9_60 C12_60 99.7(14)
N8_60 S9_60 C12_60 105.6(13)
F14_60 C12_60 F13_60 114(2)
F14_60 C12_60 F15_60 112(2)
F13_60 C12_60 F15_60 107(2)
F14_60 C12_60 S9_60 109.4(17)
F13_60 C12_60 S9_60 105.7(16)
F15_60 C12_60 S9_60 108.1(16)

loop_
_geom_bond_atom_site_label_1
_geom_bond_atom_site_label_2
_geom_bond_distance
Zn1 N34C_12 2.085(17)
Zn1 N1C_11 2.165(16)
Zn1 N1_11 2.190(16)
Zn1 N34C_14 2.199(17)
Zn1 N34_14 2.206(17)
Zn1 N34_12 2.234(15)
Zn2 N34C_15 2.082(18)
Zn2 N34C_13 2.143(18)
Zn2 N34C_11 2.152(16)
Zn2 N34_13 2.200(18)
Zn2 N34_15 2.215(15)
Zn2 N34_11 2.251(17)
Zn3 N1C_14 2.122(16)
Zn3 N34C_10 2.145(18)
Zn3 N1_15 2.202(18)
Zn3 N1C_15 2.225(17)
Zn3 N1_14 2.275(16)
Zn3 N34_10 2.277(18)
Zn4 N1C_10 2.02(2)
Zn4 N1C_13 2.077(18)
Zn4 N1C_12 2.129(19)
Zn4 N1_12 2.15(2)
Zn4 N1_13 2.219(17)
Zn4 N1_10 2.229(18)
N1_10 C1A_10 1.249(16)
N1_10 C2_10 1.420(11)
C2_10 C3_10 1.393(12)
C2_10 C7_10 1.394(12)
C3_10 C4_10 1.379(10)
C3_10 H3_10 0.9500
C4_10 C5_10 1.397(14)
C4_10 H4_10 0.9500
C5_10 C6_10 1.387(14)
C5_10 N8_10 1.446(11)
C6_10 C7_10 1.389(10)
C6_10 H6_10 0.9500
C7_10 H7_10 0.9500
N8_10 C9_10 1.405(12)
N8_10 C21_10 1.411(12)
C9_10 O24_10 1.215(13)
C9_10 C10_10 1.476(8)
C10_10 C11_10 1.377(12)
C10_10 C22_10 1.423(11)
C11_10 C12_10 1.389(10)
C11_10 H11_10 0.9500
C12_10 C13_10 1.382(12)
C12_10 H12_10 0.9500
C13_10 C23_10 1.413(11)
C13_10 C14_10 1.478(8)
C14_10 O25_10 1.220(13)
C14_10 N15_10 1.398(12)
N15_10 C16_10 1.396(12)
N15_10 C28_10 1.435(10)
C16_10 O26_10 1.221(12)
C16_10 C17_10 1.479(8)
C17_10 C18_10 1.372(12)
C17_10 C23_10 1.412(11)
C18_10 C19_10 1.388(10)
C18_10 H18_10 0.9500
C19_10 C20_10 1.373(12)
C19_10 H19_10 0.9500
C20_10 C22_10 1.420(11)
C20_10 C21_10 1.476(8)
C21_10 O27_10 1.213(12)
C22_10 C23_10 1.406(16)
C28_10 C29_10 1.384(14)
C28_10 C33_10 1.387(14)
C29_10 C30_10 1.382(10)
C29_10 H29_10 0.9500
C30_10 C31_10 1.395(12)
C30_10 H30_10 0.9500
C31_10 C32_10 1.394(12)
C31_10 N34_10 1.416(11)
C32_10 C33_10 1.384(10)
C32_10 H32_10 0.9500
C33_10 H33_10 0.9500
N34_10 C34A_10 1.277(16)
C1A_10 C1B_10 1.473(9)
C1A_10 H1A_10 0.9500
C34A_10 C34B_10 1.477(9)
C34A_10 H34A_10 0.9500
C1B_10 N1C_10 1.344(8)
C1B_10 C1G_10 1.391(12)
C34B_10 N34C_10 1.348(8)
C34B_10 C34G_10 1.386(12)
N1C_10 C1D_10 1.341(11)
N34C_10 C34D_10 1.349(11)
C1D_10 C1E_10 1.393(15)
C1D_10 H1D_10 0.9500
C34D_10 C34E_10 1.390(15)
C34D_10 H34D_10 0.9500
C1E_10 C1F_10 1.368(15)
C1E_10 H1E_10 0.9500
C34E_10 C34F_10 1.373(15)
C34E_10 H34E_10 0.9500
C1F_10 C1G_10 1.375(12)
C1F_10 H1F_10 0.9500
C34F_10 C34G_10 1.379(12)
C34F_10 H34F_10 0.9500
C1G_10 H1G_10 0.9500
C34G_10 H34G_10 0.9500
N1_11 C1A_11 1.274(16)
N1_11 C2_11 1.425(11)
C2_11 C7_11 1.386(12)
C2_11 C3_11 1.387(12)
C3_11 C4_11 1.385(10)
C3_11 H3_11 0.9500
C4_11 C5_11 1.383(13)
C4_11 H4_11 0.9500
C5_11 C6_11 1.399(13)
C5_11 N8_11 1.442(10)
C6_11 C7_11 1.387(10)
C6_11 H6_11 0.9500
C7_11 H7_11 0.9500
N8_11 C21_11 1.402(12)
N8_11 C9_11 1.403(12)
C9_11 O24_11 1.206(12)
C9_11 C10_11 1.480(8)
C10_11 C11_11 1.382(11)
C10_11 C22_11 1.415(11)
C11_11 C12_11 1.379(10)
C11_11 H11_11 0.9500
C12_11 C13_11 1.375(11)
C12_11 H12_11 0.9500
C13_11 C23_11 1.409(11)
C13_11 C14_11 1.474(8)
C14_11 O25_11 1.234(12)
C14_11 N15_11 1.396(12)
N15_11 C16_11 1.396(12)
N15_11 C28_11 1.446(10)
C16_11 O26_11 1.199(12)
C16_11 C17_11 1.476(8)
C17_11 C18_11 1.372(11)
C17_11 C23_11 1.415(11)
C18_11 C19_11 1.385(10)
C18_11 H18_11 0.9500
C19_11 C20_11 1.375(11)
C19_11 H19_11 0.9500
C20_11 C22_11 1.412(11)
C20_11 C21_11 1.476(8)
C21_11 O27_11 1.222(12)
C22_11 C23_11 1.413(15)
C28_11 C29_11 1.382(14)
C28_11 C33_11 1.385(14)
C29_11 C30_11 1.384(10)
C29_11 H29_11 0.9500
C30_11 C31_11 1.384(12)
C30_11 H30_11 0.9500
C31_11 C32_11 1.386(12)
C31_11 N34_11 1.413(11)
C32_11 C33_11 1.384(10)
C32_11 H32_11 0.9500
C33_11 H33_11 0.9500
N34_11 C34A_11 1.247(16)
C1A_11 C1B_11 1.469(9)
C1A_11 H1A_11 0.9500
C34A_11 C34B_11 1.469(9)
C34A_11 H34A_11 0.9500
C1B_11 N1C_11 1.350(8)
C1B_11 C1G_11 1.399(12)
C34B_11 N34C_11 1.345(8)
C34B_11 C34G_11 1.387(12)
N1C_11 C1D_11 1.335(11)
N34C_11 C34D_11 1.328(11)
C1D_11 C1E_11 1.382(14)
C1D_11 H1D_11 0.9500
C34D_11 C34E_11 1.389(14)
C34D_11 H34D_11 0.9500
C1E_11 C1F_11 1.381(15)
C1E_11 H1E_11 0.9500
C34E_11 C34F_11 1.374(14)
C34E_11 H34E_11 0.9500
C1F_11 C1G_11 1.382(12)
C1F_11 H1F_11 0.9500
C34F_11 C34G_11 1.378(12)
C34F_11 H34F_11 0.9500
C1G_11 H1G_11 0.9500
C34G_11 H34G_11 0.9500
N1_12 C1A_12 1.281(17)
N1_12 C2_12 1.418(11)
C2_12 C3_12 1.390(12)
C2_12 C7_12 1.393(12)
C3_12 C4_12 1.384(10)
C3_12 H3_12 0.9500
C4_12 C5_12 1.387(14)
C4_12 H4_12 0.9500
C5_12 C6_12 1.381(14)
C5_12 N8_12 1.442(10)
C6_12 C7_12 1.384(10)
C6_12 H6_12 0.9500
C7_12 H7_12 0.9500
N8_12 C21_12 1.400(12)
N8_12 C9_12 1.408(12)
C9_12 O24_12 1.217(12)
C9_12 C10_12 1.470(8)
C10_12 C11_12 1.375(11)
C10_12 C22_12 1.416(11)
C11_12 C12_12 1.382(10)
C11_12 H11_12 0.9500
C12_12 C13_12 1.375(11)
C12_12 H12_12 0.9500
C13_12 C23_12 1.418(11)
C13_12 C14_12 1.469(8)
C14_12 O25_12 1.212(12)
C14_12 N15_12 1.402(11)
N15_12 C16_12 1.414(11)
N15_12 C28_12 1.440(10)
C16_12 O26_12 1.223(12)
C16_12 C17_12 1.474(8)
C17_12 C18_12 1.369(11)
C17_12 C23_12 1.411(11)
C18_12 C19_12 1.390(10)
C18_12 H18_12 0.9500
C19_12 C20_12 1.374(11)
C19_12 H19_12 0.9500
C20_12 C22_12 1.422(11)
C20_12 C21_12 1.476(8)
C21_12 O27_12 1.222(12)
C22_12 C23_12 1.422(15)
C28_12 C29_12 1.396(13)
C28_12 C33_12 1.397(13)
C29_12 C30_12 1.386(10)
C29_12 H29_12 0.9500
C30_12 C31_12 1.382(11)
C30_12 H30_12 0.9500
C31_12 C32_12 1.385(11)
C31_12 N34_12 1.407(10)
C32_12 C33_12 1.382(10)
C32_12 H32_12 0.9500
C33_12 H33_12 0.9500
N34_12 C34A_12 1.289(15)
C1A_12 C1B_12 1.468(9)
C1A_12 H1A_12 0.9500
C34A_12 C34B_12 1.471(9)
C34A_12 H34A_12 0.9500
C1B_12 N1C_12 1.343(9)
C1B_12 C1G_12 1.397(12)
C34B_12 N34C_12 1.347(8)
C34B_12 C34G_12 1.398(12)
N1C_12 C1D_12 1.332(11)
N34C_12 C34D_12 1.351(11)
C1D_12 C1E_12 1.385(15)
C1D_12 H1D_12 0.9500
C34D_12 C34E_12 1.374(14)
C34D_12 H34D_12 0.9500
C1E_12 C1F_12 1.391(15)
C1E_12 H1E_12 0.9500
C34E_12 C34F_12 1.359(14)
C34E_12 H34E_12 0.9500
C1F_12 C1G_12 1.379(12)
C1F_12 H1F_12 0.9500
C34F_12 C34G_12 1.384(12)
C34F_12 H34F_12 0.9500
C1G_12 H1G_12 0.9500
C34G_12 H34G_12 0.9500
N1_13 C1A_13 1.259(16)
N1_13 C2_13 1.413(11)
C2_13 C3_13 1.385(12)
C2_13 C7_13 1.397(12)
C3_13 C4_13 1.380(10)
C3_13 H3_13 0.9500
C4_13 C5_13 1.383(14)
C4_13 H4_13 0.9500
C5_13 C6_13 1.394(14)
C5_13 N8_13 1.438(10)
C6_13 C7_13 1.382(10)
C6_13 H6_13 0.9500
C7_13 H7_13 0.9500
N8_13 C9_13 1.406(12)
N8_13 C21_13 1.415(12)
C9_13 O24_13 1.212(12)
C9_13 C10_13 1.480(8)
C10_13 C11_13 1.370(11)
C10_13 C22_13 1.416(11)
C11_13 C12_13 1.385(10)
C11_13 H11_13 0.9500
C12_13 C13_13 1.368(11)
C12_13 H12_13 0.9500
C13_13 C23_13 1.415(11)
C13_13 C14_13 1.476(8)
C14_13 O25_13 1.227(12)
C14_13 N15_13 1.398(12)
N15_13 C16_13 1.403(12)
N15_13 C28_13 1.438(10)
C16_13 O26_13 1.210(12)
C16_13 C17_13 1.480(8)
C17_13 C18_13 1.374(12)
C17_13 C23_13 1.415(11)
C18_13 C19_13 1.383(10)
C18_13 H18_13 0.9500
C19_13 C20_13 1.377(11)
C19_13 H19_13 0.9500
C20_13 C22_13 1.415(11)
C20_13 C21_13 1.478(8)
C21_13 O27_13 1.238(12)
C22_13 C23_13 1.424(16)
C28_13 C29_13 1.384(14)
C28_13 C33_13 1.388(14)
C29_13 C30_13 1.373(10)
C29_13 H29_13 0.9500
C30_13 C31_13 1.387(12)
C30_13 H30_13 0.9500
C31_13 C32_13 1.389(12)
C31_13 N34_13 1.429(11)
C32_13 C33_13 1.376(10)
C32_13 H32_13 0.9500
C33_13 H33_13 0.9500
N34_13 C34A_13 1.254(16)
C1A_13 C1B_13 1.473(9)
C1A_13 H1A_13 0.9500
C34A_13 C34B_13 1.469(9)
C34A_13 H34A_13 0.9500
C1B_13 N1C_13 1.350(8)
C1B_13 C1G_13 1.392(12)
C34B_13 N34C_13 1.343(8)
C34B_13 C34G_13 1.396(12)
N1C_13 C1D_13 1.346(11)
N34C_13 C34D_13 1.340(11)
C1D_13 C1E_13 1.381(15)
C1D_13 H1D_13 0.9500
C34D_13 C34E_13 1.376(15)
C34D_13 H34D_13 0.9500
C1E_13 C1F_13 1.370(14)
C1E_13 H1E_13 0.9500
C34E_13 C34F_13 1.377(15)
C34E_13 H34E_13 0.9500
C1F_13 C1G_13 1.382(12)
C1F_13 H1F_13 0.9500
C34F_13 C34G_13 1.384(12)
C34F_13 H34F_13 0.9500
C1G_13 H1G_13 0.9500
C34G_13 H34G_13 0.9500
N1_14 C1A_14 1.285(15)
N1_14 C2_14 1.413(11)
C2_14 C3_14 1.387(12)
C2_14 C7_14 1.391(12)
C3_14 C4_14 1.384(10)
C3_14 H3_14 0.9500
C4_14 C5_14 1.388(13)
C4_14 H4_14 0.9500
C5_14 C6_14 1.401(13)
C5_14 N8_14 1.443(10)
C6_14 C7_14 1.383(10)
C6_14 H6_14 0.9500
C7_14 H7_14 0.9500
N8_14 C21_14 1.401(11)
N8_14 C9_14 1.405(11)
C9_14 O24_14 1.215(12)
C9_14 C10_14 1.480(8)
C10_14 C11_14 1.380(11)
C10_14 C22_14 1.408(11)
C11_14 C12_14 1.380(10)
C11_14 H11_14 0.9500
C12_14 C13_14 1.375(11)
C12_14 H12_14 0.9500
C13_14 C23_14 1.424(11)
C13_14 C14_14 1.474(8)
C14_14 O25_14 1.211(12)
C14_14 N15_14 1.399(12)
N15_14 C16_14 1.403(12)
N15_14 C28_14 1.441(10)
C16_14 O26_14 1.215(12)
C16_14 C17_14 1.473(8)
C17_14 C18_14 1.371(11)
C17_14 C23_14 1.404(11)
C18_14 C19_14 1.381(10)
C18_14 H18_14 0.9500
C19_14 C20_14 1.377(11)
C19_14 H19_14 0.9500
C20_14 C22_14 1.417(11)
C20_14 C21_14 1.473(8)
C21_14 O27_14 1.219(12)
C22_14 C23_14 1.420(15)
C28_14 C29_14 1.399(14)
C28_14 C33_14 1.399(14)
C29_14 C30_14 1.383(10)
C29_14 H29_14 0.9500
C30_14 C31_14 1.395(12)
C30_14 H30_14 0.9500
C31_14 C32_14 1.394(12)
C31_14 N34_14 1.422(11)
C32_14 C33_14 1.390(10)
C32_14 H32_14 0.9500
C33_14 H33_14 0.9500
N34_14 C34A_14 1.285(16)
C1A_14 C1B_14 1.470(9)
C1A_14 H1A_14 0.9500
C34A_14 C34B_14 1.470(9)
C34A_14 H34A_14 0.9500
C1B_14 N1C_14 1.348(8)
C1B_14 C1G_14 1.392(12)
C34B_14 N34C_14 1.350(8)
C34B_14 C34G_14 1.391(12)
N1C_14 C1D_14 1.347(11)
N34C_14 C34D_14 1.341(11)
C1D_14 C1E_14 1.388(14)
C1D_14 H1D_14 0.9500
C34D_14 C34E_14 1.385(14)
C34D_14 H34D_14 0.9500
C1E_14 C1F_14 1.369(14)
C1E_14 H1E_14 0.9500
C34E_14 C34F_14 1.371(15)
C34E_14 H34E_14 0.9500
C1F_14 C1G_14 1.396(12)
C1F_14 H1F_14 0.9500
C34F_14 C34G_14 1.382(12)
C34F_14 H34F_14 0.9500
C1G_14 H1G_14 0.9500
C34G_14 H34G_14 0.9500
N1_15 C1A_15 1.261(16)
N1_15 C2_15 1.416(11)
C2_15 C7_15 1.386(12)
C2_15 C3_15 1.393(12)
C3_15 C4_15 1.379(10)
C3_15 H3_15 0.9500
C4_15 C5_15 1.402(14)
C4_15 H4_15 0.9500
C5_15 C6_15 1.367(13)
C5_15 N8_15 1.440(10)
C6_15 C7_15 1.386(10)
C6_15 H6_15 0.9500
C7_15 H7_15 0.9500
N8_15 C9_15 1.401(12)
N8_15 C21_15 1.405(12)
C9_15 O24_15 1.222(12)
C9_15 C10_15 1.475(8)
C10_15 C11_15 1.380(11)
C10_15 C22_15 1.414(11)
C11_15 C12_15 1.391(10)
C11_15 H11_15 0.9500
C12_15 C13_15 1.387(11)
C12_15 H12_15 0.9500
C13_15 C23_15 1.422(11)
C13_15 C14_15 1.472(8)
C14_15 O25_15 1.217(12)
C14_15 N15_15 1.407(12)
N15_15 C16_15 1.397(12)
N15_15 C28_15 1.450(10)
C16_15 O26_15 1.216(12)
C16_15 C17_15 1.473(8)
C17_15 C18_15 1.375(11)
C17_15 C23_15 1.418(11)
C18_15 C19_15 1.389(10)
C18_15 H18_15 0.9500
C19_15 C20_15 1.386(11)
C19_15 H19_15 0.9500
C20_15 C22_15 1.412(11)
C20_15 C21_15 1.480(8)
C21_15 O27_15 1.234(12)
C22_15 C23_15 1.423(15)
C28_15 C33_15 1.385(14)
C28_15 C29_15 1.389(13)
C29_15 C30_15 1.381(10)
C29_15 H29_15 0.9500
C30_15 C31_15 1.387(11)
C30_15 H30_15 0.9500
C31_15 C32_15 1.389(12)
C31_15 N34_15 1.408(10)
C32_15 C33_15 1.378(10)
C32_15 H32_15 0.9500
C33_15 H33_15 0.9500
N34_15 C34A_15 1.287(15)
C1A_15 C1B_15 1.465(9)
C1A_15 H1A_15 0.9500
C34A_15 C34B_15 1.470(9)
C34A_15 H34A_15 0.9500
C1B_15 N1C_15 1.345(8)
C1B_15 C1G_15 1.375(12)
C34B_15 N34C_15 1.340(8)
C34B_15 C34G_15 1.386(12)
N1C_15 C1D_15 1.333(11)
N34C_15 C34D_15 1.344(11)
C1D_15 C1E_15 1.391(14)
C1D_15 H1D_15 0.9500
C34D_15 C34E_15 1.368(14)
C34D_15 H34D_15 0.9500
C1E_15 C1F_15 1.363(14)
C1E_15 H1E_15 0.9500
C34E_15 C34F_15 1.379(14)
C34E_15 H34E_15 0.9500
C1F_15 C1G_15 1.387(12)
C1F_15 H1F_15 0.9500
C34F_15 C34G_15 1.386(12)
C34F_15 H34F_15 0.9500
C1G_15 H1G_15 0.9500
C34G_15 H34G_15 0.9500
P1_50 F2_50 1.598(16)
P1_50 F6_50 1.627(17)
P1_50 F5_50 1.630(17)
P1_50 F3_50 1.632(17)
P1_50 F4_50 1.644(17)
P1_50 F7_50 1.648(17)
P1_51 F3_51 1.610(16)
P1_51 F7_51 1.613(15)
P1_51 F2_51 1.635(16)
P1_51 F4_51 1.642(16)
P1_51 F5_51 1.645(15)
P1_51 F6_51 1.676(15)
P1_52 F6_52 1.604(16)
P1_52 F5_52 1.623(17)
P1_52 F4_52 1.626(16)
P1_52 F2_52 1.629(16)
P1_52 F3_52 1.629(16)
P1_52 F7_52 1.635(16)
S1_60 O3_60 1.441(11)
S1_60 O2_60 1.445(12)
S1_60 N8_60 1.639(12)
S1_60 C4_60 1.829(10)
C4_60 F7_60 1.310(18)
C4_60 F6_60 1.329(18)
C4_60 F5_60 1.334(18)
N8_60 S9_60 1.632(12)
S9_60 O10_60 1.426(12)
S9_60 O11_60 1.437(12)
S9_60 C12_60 1.831(10)
C12_60 F14_60 1.307(18)
C12_60 F13_60 1.324(19)
C12_60 F15_60 1.333(18)

loop_
_geom_torsion_atom_site_label_1
_geom_torsion_atom_site_label_2
_geom_torsion_atom_site_label_3
_geom_torsion_atom_site_label_4
_geom_torsion
C1A_10 N1_10 C2_10 C3_10 113.6(19)
Zn4 N1_10 C2_10 C3_10 -69(2)
C1A_10 N1_10 C2_10 C7_10 -71(2)
Zn4 N1_10 C2_10 C7_10 106.7(18)
C7_10 C2_10 C3_10 C4_10 -5.2(18)
N1_10 C2_10 C3_10 C4_10 170.1(18)
C2_10 C3_10 C4_10 C5_10 1.3(19)
C3_10 C4_10 C5_10 C6_10 3.6(18)
C3_10 C4_10 C5_10 N8_10 -172.6(17)
C4_10 C5_10 C6_10 C7_10 -4.7(17)
N8_10 C5_10 C6_10 C7_10 171.4(17)
C5_10 C6_10 C7_10 C2_10 0.8(19)
C3_10 C2_10 C7_10 C6_10 4.2(18)
N1_10 C2_10 C7_10 C6_10 -171.0(18)
C6_10 C5_10 N8_10 C9_10 -110.0(15)
C4_10 C5_10 N8_10 C9_10 66.2(16)
C6_10 C5_10 N8_10 C21_10 68.4(16)
C4_10 C5_10 N8_10 C21_10 -115.4(14)
C21_10 N8_10 C9_10 O24_10 179.9(17)
C5_10 N8_10 C9_10 O24_10 -2(2)
C21_10 N8_10 C9_10 C10_10 0.0(14)
C5_10 N8_10 C9_10 C10_10 178.2(13)
O24_10 C9_10 C10_10 C11_10 -1(2)
N8_10 C9_10 C10_10 C11_10 178.9(13)
O24_10 C9_10 C10_10 C22_10 178.3(17)
N8_10 C9_10 C10_10 C22_10 -1.8(13)
C22_10 C10_10 C11_10 C12_10 -1.7(17)
C9_10 C10_10 C11_10 C12_10 177.5(14)
C10_10 C11_10 C12_10 C13_10 1.6(19)
C11_10 C12_10 C13_10 C23_10 -2.0(17)
C11_10 C12_10 C13_10 C14_10 179.1(14)
C12_10 C13_10 C14_10 O25_10 -6(2)
C23_10 C13_10 C14_10 O25_10 174.7(19)
C12_10 C13_10 C14_10 N15_10 175.9(13)
C23_10 C13_10 C14_10 N15_10 -3.0(14)
O25_10 C14_10 N15_10 C16_10 -177.3(18)
C13_10 C14_10 N15_10 C16_10 0.6(14)
O25_10 C14_10 N15_10 C28_10 4(2)
C13_10 C14_10 N15_10 C28_10 -178.3(14)
C14_10 N15_10 C16_10 O26_10 -175.1(16)
C28_10 N15_10 C16_10 O26_10 3.9(19)
C14_10 N15_10 C16_10 C17_10 2.2(14)
C28_10 N15_10 C16_10 C17_10 -178.8(13)
O26_10 C16_10 C17_10 C18_10 -6(2)
N15_10 C16_10 C17_10 C18_10 176.4(13)
O26_10 C16_10 C17_10 C23_10 174.4(16)
N15_10 C16_10 C17_10 C23_10 -2.8(13)
C23_10 C17_10 C18_10 C19_10 -0.2(16)
C16_10 C17_10 C18_10 C19_10 -179.4(13)
C17_10 C18_10 C19_10 C20_10 -1.6(18)
C18_10 C19_10 C20_10 C22_10 1.3(16)
C18_10 C19_10 C20_10 C21_10 -176.7(14)
C9_10 N8_10 C21_10 O27_10 -179.3(16)
C5_10 N8_10 C21_10 O27_10 2.5(18)
C9_10 N8_10 C21_10 C20_10 1.8(14)
C5_10 N8_10 C21_10 C20_10 -176.5(13)
C19_10 C20_10 C21_10 O27_10 -3(2)
C22_10 C20_10 C21_10 O27_10 179.4(16)
C19_10 C20_10 C21_10 N8_10 176.3(13)
C22_10 C20_10 C21_10 N8_10 -1.7(13)
C19_10 C20_10 C22_10 C23_10 0.7(13)
C21_10 C20_10 C22_10 C23_10 178.8(12)
C19_10 C20_10 C22_10 C10_10 -178.1(13)
C21_10 C20_10 C22_10 C10_10 0.0(13)
C11_10 C10_10 C22_10 C23_10 2.3(14)
C9_10 C10_10 C22_10 C23_10 -177.0(12)
C11_10 C10_10 C22_10 C20_10 -178.9(13)
C9_10 C10_10 C22_10 C20_10 1.8(13)
C20_10 C22_10 C23_10 C17_10 -2.5(13)
C10_10 C22_10 C23_10 C17_10 176.3(11)
C20_10 C22_10 C23_10 C13_10 178.5(11)
C10_10 C22_10 C23_10 C13_10 -2.7(12)
C18_10 C17_10 C23_10 C22_10 2.3(13)
C16_10 C17_10 C23_10 C22_10 -178.5(12)
C18_10 C17_10 C23_10 C13_10 -178.8(13)
C16_10 C17_10 C23_10 C13_10 0.4(13)
C12_10 C13_10 C23_10 C22_10 2.5(14)
C14_10 C13_10 C23_10 C22_10 -178.5(12)
C12_10 C13_10 C23_10 C17_10 -176.4(13)
C14_10 C13_10 C23_10 C17_10 2.5(13)
C16_10 N15_10 C28_10 C29_10 86.0(16)
C14_10 N15_10 C28_10 C29_10 -95.0(15)
C16_10 N15_10 C28_10 C33_10 -91.5(15)
C14_10 N15_10 C28_10 C33_10 87.5(15)
C33_10 C28_10 C29_10 C30_10 -0.3(17)
N15_10 C28_10 C29_10 C30_10 -177.7(16)
C28_10 C29_10 C30_10 C31_10 -0.9(19)
C29_10 C30_10 C31_10 C32_10 1.0(18)
C29_10 C30_10 C31_10 N34_10 179.0(18)
C30_10 C31_10 C32_10 C33_10 0.1(18)
N34_10 C31_10 C32_10 C33_10 -177.9(18)
C31_10 C32_10 C33_10 C28_10 -1.3(19)
C29_10 C28_10 C33_10 C32_10 1.4(18)
N15_10 C28_10 C33_10 C32_10 178.8(17)
C32_10 C31_10 N34_10 C34A_10 -64(2)
C30_10 C31_10 N34_10 C34A_10 118.1(19)
C32_10 C31_10 N34_10 Zn3 113.4(15)
C30_10 C31_10 N34_10 Zn3 -64.7(18)
C2_10 N1_10 C1A_10 C1B_10 179.6(15)
Zn4 N1_10 C1A_10 C1B_10 1(2)
C31_10 N34_10 C34A_10 C34B_10 -178.5(15)
Zn3 N34_10 C34A_10 C34B_10 4(2)
N1_10 C1A_10 C1B_10 N1C_10 -2(2)
N1_10 C1A_10 C1B_10 C1G_10 177.9(18)
N34_10 C34A_10 C34B_10 N34C_10 2(2)
N34_10 C34A_10 C34B_10 C34G_10 -177.0(17)
C1G_10 C1B_10 N1C_10 C1D_10 1.1(19)
C1A_10 C1B_10 N1C_10 C1D_10 -179.0(18)
C1G_10 C1B_10 N1C_10 Zn4 -178.5(16)
C1A_10 C1B_10 N1C_10 Zn4 1.4(17)
C34G_10 C34B_10 N34C_10 C34D_10 0.6(18)
C34A_10 C34B_10 N34C_10 C34D_10 -178.5(18)
C34G_10 C34B_10 N34C_10 Zn3 171.7(14)
C34A_10 C34B_10 N34C_10 Zn3 -7.4(16)
C1B_10 N1C_10 C1D_10 C1E_10 -2(2)
Zn4 N1C_10 C1D_10 C1E_10 178(2)
C34B_10 N34C_10 C34D_10 C34E_10 1(2)
Zn3 N34C_10 C34D_10 C34E_10 -168.4(18)
N1C_10 C1D_10 C1E_10 C1F_10 1(2)
N34C_10 C34D_10 C34E_10 C34F_10 -2(2)
C1D_10 C1E_10 C1F_10 C1G_10 0(2)
C34D_10 C34E_10 C34F_10 C34G_10 0(2)
C1E_10 C1F_10 C1G_10 C1B_10 -1(2)
N1C_10 C1B_10 C1G_10 C1F_10 0.4(19)
C1A_10 C1B_10 C1G_10 C1F_10 -179.4(18)
C34E_10 C34F_10 C34G_10 C34B_10 2(2)
N34C_10 C34B_10 C34G_10 C34F_10 -2.3(18)
C34A_10 C34B_10 C34G_10 C34F_10 176.7(18)
C1A_11 N1_11 C2_11 C7_11 -108.2(18)
Zn1 N1_11 C2_11 C7_11 68.0(17)
C1A_11 N1_11 C2_11 C3_11 73(2)
Zn1 N1_11 C2_11 C3_11 -110.6(15)
C7_11 C2_11 C3_11 C4_11 0.7(17)
N1_11 C2_11 C3_11 C4_11 179.3(17)
C2_11 C3_11 C4_11 C5_11 -0.8(18)
C3_11 C4_11 C5_11 C6_11 -0.8(17)
C3_11 C4_11 C5_11 N8_11 -178.4(15)
C4_11 C5_11 C6_11 C7_11 2.5(16)
N8_11 C5_11 C6_11 C7_11 -180.0(15)
C3_11 C2_11 C7_11 C6_11 1.1(16)
N1_11 C2_11 C7_11 C6_11 -177.7(16)
C5_11 C6_11 C7_11 C2_11 -2.6(18)
C4_11 C5_11 N8_11 C21_11 91.5(14)
C6_11 C5_11 N8_11 C21_11 -86.1(14)
C4_11 C5_11 N8_11 C9_11 -92.6(14)
C6_11 C5_11 N8_11 C9_11 89.8(15)
C21_11 N8_11 C9_11 O24_11 -176.1(16)
C5_11 N8_11 C9_11 O24_11 8.4(19)
C21_11 N8_11 C9_11 C10_11 4.5(14)
C5_11 N8_11 C9_11 C10_11 -171.0(12)
O24_11 C9_11 C10_11 C11_11 -1.5(19)
N8_11 C9_11 C10_11 C11_11 177.8(12)
O24_11 C9_11 C10_11 C22_11 179.4(16)
N8_11 C9_11 C10_11 C22_11 -1.3(13)
C22_11 C10_11 C11_11 C12_11 2.8(16)
C9_11 C10_11 C11_11 C12_11 -176.3(13)
C10_11 C11_11 C12_11 C13_11 -2.5(18)
C11_11 C12_11 C13_11 C23_11 0.9(16)
C11_11 C12_11 C13_11 C14_11 -179.3(13)
C12_11 C13_11 C14_11 O25_11 -1.1(19)
C23_11 C13_11 C14_11 O25_11 178.7(15)
C12_11 C13_11 C14_11 N15_11 179.4(12)
C23_11 C13_11 C14_11 N15_11 -0.8(13)
O25_11 C14_11 N15_11 C16_11 -177.5(15)
C13_11 C14_11 N15_11 C16_11 1.9(14)
O25_11 C14_11 N15_11 C28_11 1.2(18)
C13_11 C14_11 N15_11 C28_11 -179.3(12)
C14_11 N15_11 C16_11 O26_11 174.6(15)
C28_11 N15_11 C16_11 O26_11 -4.1(18)
C14_11 N15_11 C16_11 C17_11 -2.3(14)
C28_11 N15_11 C16_11 C17_11 179.0(12)
O26_11 C16_11 C17_11 C18_11 5.4(19)
N15_11 C16_11 C17_11 C18_11 -177.9(13)
O26_11 C16_11 C17_11 C23_11 -175.2(15)
N15_11 C16_11 C17_11 C23_11 1.5(13)
C23_11 C17_11 C18_11 C19_11 1.0(16)
C16_11 C17_11 C18_11 C19_11 -179.6(13)
C17_11 C18_11 C19_11 C20_11 1.0(17)
C18_11 C19_11 C20_11 C22_11 -2.6(16)
C18_11 C19_11 C20_11 C21_11 176.5(12)
C9_11 N8_11 C21_11 O27_11 174.6(15)
C5_11 N8_11 C21_11 O27_11 -9.8(17)
C9_11 N8_11 C21_11 C20_11 -4.1(14)
C5_11 N8_11 C21_11 C20_11 171.5(12)
C19_11 C20_11 C21_11 O27_11 2.6(18)
C22_11 C20_11 C21_11 O27_11 -178.2(15)
C19_11 C20_11 C21_11 N8_11 -178.7(12)
C22_11 C20_11 C21_11 N8_11 0.4(13)
C19_11 C20_11 C22_11 C23_11 2.1(13)
C21_11 C20_11 C22_11 C23_11 -177.0(10)
C19_11 C20_11 C22_11 C10_11 -178.4(12)
C21_11 C20_11 C22_11 C10_11 2.5(12)
C11_11 C10_11 C22_11 C20_11 178.8(13)
C9_11 C10_11 C22_11 C20_11 -2.1(12)
C11_11 C10_11 C22_11 C23_11 -1.7(13)
C9_11 C10_11 C22_11 C23_11 177.4(11)
C12_11 C13_11 C23_11 C22_11 0.3(13)
C14_11 C13_11 C23_11 C22_11 -179.5(11)
C12_11 C13_11 C23_11 C17_11 180.0(12)
C14_11 C13_11 C23_11 C17_11 0.2(12)
C20_11 C22_11 C23_11 C13_11 179.7(10)
C10_11 C22_11 C23_11 C13_11 0.1(12)
C20_11 C22_11 C23_11 C17_11 0.0(12)
C10_11 C22_11 C23_11 C17_11 -179.6(10)
C18_11 C17_11 C23_11 C13_11 178.9(12)
C16_11 C17_11 C23_11 C13_11 -0.5(12)
C18_11 C17_11 C23_11 C22_11 -1.4(13)
C16_11 C17_11 C23_11 C22_11 179.1(11)
C16_11 N15_11 C28_11 C29_11 112.1(14)
C14_11 N15_11 C28_11 C29_11 -66.7(15)
C16_11 N15_11 C28_11 C33_11 -69.1(15)
C14_11 N15_11 C28_11 C33_11 112.0(14)
C33_11 C28_11 C29_11 C30_11 -2.3(17)
N15_11 C28_11 C29_11 C30_11 176.4(15)
C28_11 C29_11 C30_11 C31_11 0.8(19)
C29_11 C30_11 C31_11 C32_11 1.1(17)
C29_11 C30_11 C31_11 N34_11 -176.2(17)
C30_11 C31_11 C32_11 C33_11 -1.6(17)
N34_11 C31_11 C32_11 C33_11 175.6(17)
C31_11 C32_11 C33_11 C28_11 0.2(19)
C29_11 C28_11 C33_11 C32_11 1.8(17)
N15_11 C28_11 C33_11 C32_11 -176.9(15)
C30_11 C31_11 N34_11 C34A_11 -100(2)
C32_11 C31_11 N34_11 C34A_11 83(2)
C30_11 C31_11 N34_11 Zn2 79.5(17)
C32_11 C31_11 N34_11 Zn2 -97.6(16)
C2_11 N1_11 C1A_11 C1B_11 -179.2(13)
Zn1 N1_11 C1A_11 C1B_11 3.9(18)
C31_11 N34_11 C34A_11 C34B_11 -177.9(15)
Zn2 N34_11 C34A_11 C34B_11 2(2)
N1_11 C1A_11 C1B_11 N1C_11 -2.0(19)
N1_11 C1A_11 C1B_11 C1G_11 -179.5(15)
N34_11 C34A_11 C34B_11 N34C_11 0(2)
N34_11 C34A_11 C34B_11 C34G_11 179.8(17)
C1G_11 C1B_11 N1C_11 C1D_11 1.8(17)
C1A_11 C1B_11 N1C_11 C1D_11 -175.4(15)
C1G_11 C1B_11 N1C_11 Zn1 176.1(11)
C1A_11 C1B_11 N1C_11 Zn1 -1.1(14)
C34G_11 C34B_11 N34C_11 C34D_11 -1.5(18)
C34A_11 C34B_11 N34C_11 C34D_11 178.3(17)
C34G_11 C34B_11 N34C_11 Zn2 177.7(12)
C34A_11 C34B_11 N34C_11 Zn2 -2.4(15)
C1B_11 N1C_11 C1D_11 C1E_11 -1.5(19)
Zn1 N1C_11 C1D_11 C1E_11 -174.5(13)
C34B_11 N34C_11 C34D_11 C34E_11 0(2)
Zn2 N34C_11 C34D_11 C34E_11 -179.0(14)
N1C_11 C1D_11 C1E_11 C1F_11 0(2)
N34C_11 C34D_11 C34E_11 C34F_11 2(2)
C1D_11 C1E_11 C1F_11 C1G_11 2(2)
C34D_11 C34E_11 C34F_11 C34G_11 -2(2)
C1E_11 C1F_11 C1G_11 C1B_11 -1.5(19)
N1C_11 C1B_11 C1G_11 C1F_11 -0.3(17)
C1A_11 C1B_11 C1G_11 C1F_11 176.9(15)
C34E_11 C34F_11 C34G_11 C34B_11 0(2)
N34C_11 C34B_11 C34G_11 C34F_11 1.3(17)
C34A_11 C34B_11 C34G_11 C34F_11 -178.5(16)
C1A_12 N1_12 C2_12 C3_12 107(2)
Zn4 N1_12 C2_12 C3_12 -79.2(17)
C1A_12 N1_12 C2_12 C7_12 -72(2)
Zn4 N1_12 C2_12 C7_12 101.1(17)
C7_12 C2_12 C3_12 C4_12 -1.9(18)
N1_12 C2_12 C3_12 C4_12 178.4(19)
C2_12 C3_12 C4_12 C5_12 1.5(19)
C3_12 C4_12 C5_12 C6_12 0.3(17)
C3_12 C4_12 C5_12 N8_12 -179.4(16)
C4_12 C5_12 C6_12 C7_12 -1.7(17)
N8_12 C5_12 C6_12 C7_12 178.0(17)
C5_12 C6_12 C7_12 C2_12 1.3(19)
C3_12 C2_12 C7_12 C6_12 0.5(17)
N1_12 C2_12 C7_12 C6_12 -179.8(19)
C6_12 C5_12 N8_12 C21_12 -80.8(16)
C4_12 C5_12 N8_12 C21_12 98.8(15)
C6_12 C5_12 N8_12 C9_12 104.7(15)
C4_12 C5_12 N8_12 C9_12 -75.7(15)
C21_12 N8_12 C9_12 O24_12 172.4(16)
C5_12 N8_12 C9_12 O24_12 -13.6(18)
C21_12 N8_12 C9_12 C10_12 -3.0(14)
C5_12 N8_12 C9_12 C10_12 171.0(13)
O24_12 C9_12 C10_12 C11_12 6.2(19)
N8_12 C9_12 C10_12 C11_12 -178.6(13)
O24_12 C9_12 C10_12 C22_12 -174.6(15)
N8_12 C9_12 C10_12 C22_12 0.6(13)
C22_12 C10_12 C11_12 C12_12 -2.7(16)
C9_12 C10_12 C11_12 C12_12 176.5(13)
C10_12 C11_12 C12_12 C13_12 1.5(17)
C11_12 C12_12 C13_12 C23_12 0.7(15)
C11_12 C12_12 C13_12 C14_12 178.9(12)
C12_12 C13_12 C14_12 O25_12 0.9(18)
C23_12 C13_12 C14_12 O25_12 179.1(14)
C12_12 C13_12 C14_12 N15_12 -178.8(11)
C23_12 C13_12 C14_12 N15_12 -0.6(12)
O25_12 C14_12 N15_12 C16_12 179.7(14)
C13_12 C14_12 N15_12 C16_12 -0.7(13)
O25_12 C14_12 N15_12 C28_12 -7.7(16)
C13_12 C14_12 N15_12 C28_12 171.9(11)
C14_12 N15_12 C16_12 O26_12 -178.8(14)
C28_12 N15_12 C16_12 O26_12 8.6(16)
C14_12 N15_12 C16_12 C17_12 1.5(13)
C28_12 N15_12 C16_12 C17_12 -171.2(11)
O26_12 C16_12 C17_12 C18_12 -0.3(18)
N15_12 C16_12 C17_12 C18_12 179.5(12)
O26_12 C16_12 C17_12 C23_12 179.2(14)
N15_12 C16_12 C17_12 C23_12 -1.1(12)
C23_12 C17_12 C18_12 C19_12 -1.0(16)
C16_12 C17_12 C18_12 C19_12 178.4(13)
C17_12 C18_12 C19_12 C20_12 0.9(18)
C18_12 C19_12 C20_12 C22_12 0.1(16)
C18_12 C19_12 C20_12 C21_12 -178.5(13)
C9_12 N8_12 C21_12 O27_12 -176.9(16)
C5_12 N8_12 C21_12 O27_12 9.2(18)
C9_12 N8_12 C21_12 C20_12 3.1(14)
C5_12 N8_12 C21_12 C20_12 -170.7(13)
C19_12 C20_12 C21_12 O27_12 -2.3(19)
C22_12 C20_12 C21_12 O27_12 179.1(16)
C19_12 C20_12 C21_12 N8_12 177.7(12)
C22_12 C20_12 C21_12 N8_12 -1.0(13)
C11_12 C10_12 C22_12 C20_12 -179.5(12)
C9_12 C10_12 C22_12 C20_12 1.3(12)
C11_12 C10_12 C22_12 C23_12 1.7(13)
C9_12 C10_12 C22_12 C23_12 -177.5(11)
C19_12 C20_12 C22_12 C10_12 -179.8(12)
C21_12 C20_12 C22_12 C10_12 -1.1(12)
C19_12 C20_12 C22_12 C23_12 -1.0(13)
C21_12 C20_12 C22_12 C23_12 177.7(11)
C18_12 C17_12 C23_12 C13_12 179.4(12)
C16_12 C17_12 C23_12 C13_12 -0.1(12)
C18_12 C17_12 C23_12 C22_12 0.1(13)
C16_12 C17_12 C23_12 C22_12 -179.3(10)
C12_12 C13_12 C23_12 C17_12 179.1(12)
C14_12 C13_12 C23_12 C17_12 0.9(12)
C12_12 C13_12 C23_12 C22_12 -1.6(13)
C14_12 C13_12 C23_12 C22_12 -179.8(10)
C10_12 C22_12 C23_12 C17_12 179.7(10)
C20_12 C22_12 C23_12 C17_12 0.9(12)
C10_12 C22_12 C23_12 C13_12 0.4(12)
C20_12 C22_12 C23_12 C13_12 -178.4(10)
C14_12 N15_12 C28_12 C29_12 90.4(14)
C16_12 N15_12 C28_12 C29_12 -96.3(14)
C14_12 N15_12 C28_12 C33_12 -87.6(13)
C16_12 N15_12 C28_12 C33_12 85.7(13)
C33_12 C28_12 C29_12 C30_12 0.6(16)
N15_12 C28_12 C29_12 C30_12 -177.3(15)
C28_12 C29_12 C30_12 C31_12 -0.4(18)
C29_12 C30_12 C31_12 C32_12 -0.2(17)
C29_12 C30_12 C31_12 N34_12 179.9(16)
C30_12 C31_12 C32_12 C33_12 0.5(17)
N34_12 C31_12 C32_12 C33_12 -179.5(16)
C31_12 C32_12 C33_12 C28_12 -0.3(18)
C29_12 C28_12 C33_12 C32_12 -0.3(16)
N15_12 C28_12 C33_12 C32_12 177.7(15)
C30_12 C31_12 N34_12 C34A_12 -98.7(17)
C32_12 C31_12 N34_12 C34A_12 81.4(18)
C30_12 C31_12 N34_12 Zn1 84.1(15)
C32_12 C31_12 N34_12 Zn1 -95.8(14)
C2_12 N1_12 C1A_12 C1B_12 -175.9(15)
Zn4 N1_12 C1A_12 C1B_12 10(2)
C31_12 N34_12 C34A_12 C34B_12 -178.3(12)
Zn1 N34_12 C34A_12 C34B_12 -0.6(16)
N1_12 C1A_12 C1B_12 N1C_12 -1(2)
N1_12 C1A_12 C1B_12 C1G_12 178.2(16)
N34_12 C34A_12 C34B_12 N34C_12 1.9(17)
N34_12 C34A_12 C34B_12 C34G_12 180.0(14)
C1G_12 C1B_12 N1C_12 C1D_12 -0.1(18)
C1A_12 C1B_12 N1C_12 C1D_12 178.5(17)
C1G_12 C1B_12 N1C_12 Zn4 172.0(13)
C1A_12 C1B_12 N1C_12 Zn4 -9.3(15)
C34G_12 C34B_12 N34C_12 C34D_12 -0.7(16)
C34A_12 C34B_12 N34C_12 C34D_12 177.3(13)
C34G_12 C34B_12 N34C_12 Zn1 179.7(11)
C34A_12 C34B_12 N34C_12 Zn1 -2.3(13)
C1B_12 N1C_12 C1D_12 C1E_12 1(2)
Zn4 N1C_12 C1D_12 C1E_12 -169.5(16)
C34B_12 N34C_12 C34D_12 C34E_12 1.0(19)
Zn1 N34C_12 C34D_12 C34E_12 -179.5(14)
N1C_12 C1D_12 C1E_12 C1F_12 -2(2)
N34C_12 C34D_12 C34E_12 C34F_12 -1(2)
C1D_12 C1E_12 C1F_12 C1G_12 1(2)
C34D_12 C34E_12 C34F_12 C34G_12 0.3(19)
C1E_12 C1F_12 C1G_12 C1B_12 0(2)
N1C_12 C1B_12 C1G_12 C1F_12 -0.5(18)
C1A_12 C1B_12 C1G_12 C1F_12 -179.1(17)
C34E_12 C34F_12 C34G_12 C34B_12 -0.1(18)
N34C_12 C34B_12 C34G_12 C34F_12 0.3(16)
C34A_12 C34B_12 C34G_12 C34F_12 -177.6(13)
C1A_13 N1_13 C2_13 C3_13 108(2)
Zn4 N1_13 C2_13 C3_13 -75.2(17)
C1A_13 N1_13 C2_13 C7_13 -73(2)
Zn4 N1_13 C2_13 C7_13 103.1(15)
C7_13 C2_13 C3_13 C4_13 -2.5(17)
N1_13 C2_13 C3_13 C4_13 175.8(17)
C2_13 C3_13 C4_13 C5_13 1.2(18)
C3_13 C4_13 C5_13 C6_13 0.7(17)
C3_13 C4_13 C5_13 N8_13 -179.1(16)
C4_13 C5_13 C6_13 C7_13 -1.3(17)
N8_13 C5_13 C6_13 C7_13 178.5(15)
C5_13 C6_13 C7_13 C2_13 0.1(18)
C3_13 C2_13 C7_13 C6_13 1.9(17)
N1_13 C2_13 C7_13 C6_13 -176.5(16)
C4_13 C5_13 N8_13 C9_13 -63.4(16)
C6_13 C5_13 N8_13 C9_13 116.7(14)
C4_13 C5_13 N8_13 C21_13 113.5(14)
C6_13 C5_13 N8_13 C21_13 -66.4(16)
C21_13 N8_13 C9_13 O24_13 -176.9(17)
C5_13 N8_13 C9_13 O24_13 0(2)
C21_13 N8_13 C9_13 C10_13 0.6(14)
C5_13 N8_13 C9_13 C10_13 177.2(14)
O24_13 C9_13 C10_13 C11_13 -1(2)
N8_13 C9_13 C10_13 C11_13 -178.0(14)
O24_13 C9_13 C10_13 C22_13 177.9(17)
N8_13 C9_13 C10_13 C22_13 0.6(13)
C22_13 C10_13 C11_13 C12_13 -1.0(17)
C9_13 C10_13 C11_13 C12_13 177.5(14)
C10_13 C11_13 C12_13 C13_13 1.6(19)
C11_13 C12_13 C13_13 C23_13 -0.4(16)
C11_13 C12_13 C13_13 C14_13 179.6(14)
C12_13 C13_13 C14_13 O25_13 -3(2)
C23_13 C13_13 C14_13 O25_13 176.7(17)
C12_13 C13_13 C14_13 N15_13 177.8(13)
C23_13 C13_13 C14_13 N15_13 -2.2(13)
O25_13 C14_13 N15_13 C16_13 -176.6(17)
C13_13 C14_13 N15_13 C16_13 2.3(14)
O25_13 C14_13 N15_13 C28_13 4.3(19)
C13_13 C14_13 N15_13 C28_13 -176.7(13)
C14_13 N15_13 C16_13 O26_13 -177.0(17)
C28_13 N15_13 C16_13 O26_13 2.1(19)
C14_13 N15_13 C16_13 C17_13 -0.6(14)
C28_13 N15_13 C16_13 C17_13 178.5(13)
O26_13 C16_13 C17_13 C18_13 -1(2)
N15_13 C16_13 C17_13 C18_13 -177.3(14)
O26_13 C16_13 C17_13 C23_13 175.0(16)
N15_13 C16_13 C17_13 C23_13 -1.4(13)
C23_13 C17_13 C18_13 C19_13 -2.0(17)
C16_13 C17_13 C18_13 C19_13 173.9(15)
C17_13 C18_13 C19_13 C20_13 4.0(19)
C18_13 C19_13 C20_13 C22_13 -2.8(17)
C18_13 C19_13 C20_13 C21_13 178.3(14)
C9_13 N8_13 C21_13 O27_13 176.9(17)
C5_13 N8_13 C21_13 O27_13 0.2(19)
C9_13 N8_13 C21_13 C20_13 -1.1(14)
C5_13 N8_13 C21_13 C20_13 -177.8(13)
C19_13 C20_13 C21_13 O27_13 1(2)
C22_13 C20_13 C21_13 O27_13 -177.4(17)
C19_13 C20_13 C21_13 N8_13 179.4(14)
C22_13 C20_13 C21_13 N8_13 0.5(13)
C19_13 C20_13 C22_13 C10_13 -178.3(14)
C21_13 C20_13 C22_13 C10_13 0.6(13)
C19_13 C20_13 C22_13 C23_13 -0.2(14)
C21_13 C20_13 C22_13 C23_13 178.7(12)
C11_13 C10_13 C22_13 C20_13 177.5(14)
C9_13 C10_13 C22_13 C20_13 -1.1(13)
C11_13 C10_13 C22_13 C23_13 -0.7(14)
C9_13 C10_13 C22_13 C23_13 -179.3(12)
C12_13 C13_13 C23_13 C17_13 -179.6(13)
C14_13 C13_13 C23_13 C17_13 0.4(13)
C12_13 C13_13 C23_13 C22_13 -1.3(14)
C14_13 C13_13 C23_13 C22_13 178.7(12)
C18_13 C17_13 C23_13 C13_13 177.4(14)
C16_13 C17_13 C23_13 C13_13 1.4(13)
C18_13 C17_13 C23_13 C22_13 -0.9(14)
C16_13 C17_13 C23_13 C22_13 -176.9(12)
C20_13 C22_13 C23_13 C13_13 -176.4(12)
C10_13 C22_13 C23_13 C13_13 1.8(13)
C20_13 C22_13 C23_13 C17_13 2.0(13)
C10_13 C22_13 C23_13 C17_13 -179.8(11)
C14_13 N15_13 C28_13 C29_13 68.2(15)
C16_13 N15_13 C28_13 C29_13 -110.9(14)
C14_13 N15_13 C28_13 C33_13 -112.4(14)
C16_13 N15_13 C28_13 C33_13 68.5(15)
C33_13 C28_13 C29_13 C30_13 -0.2(17)
N15_13 C28_13 C29_13 C30_13 179.2(15)
C28_13 C29_13 C30_13 C31_13 1.2(18)
C29_13 C30_13 C31_13 C32_13 -2.2(16)
C29_13 C30_13 C31_13 N34_13 -179.8(16)
C30_13 C31_13 C32_13 C33_13 2.2(17)
N34_13 C31_13 C32_13 C33_13 179.7(16)
C31_13 C32_13 C33_13 C28_13 -1.2(18)
C29_13 C28_13 C33_13 C32_13 0.1(16)
N15_13 C28_13 C33_13 C32_13 -179.2(15)
C30_13 C31_13 N34_13 C34A_13 -117.5(18)
C32_13 C31_13 N34_13 C34A_13 65(2)
C30_13 C31_13 N34_13 Zn2 67.3(17)
C32_13 C31_13 N34_13 Zn2 -110.2(15)
C2_13 N1_13 C1A_13 C1B_13 -179.0(15)
Zn4 N1_13 C1A_13 C1B_13 4(2)
C31_13 N34_13 C34A_13 C34B_13 178.4(14)
Zn2 N34_13 C34A_13 C34B_13 -6(2)
N1_13 C1A_13 C1B_13 N1C_13 -2(2)
N1_13 C1A_13 C1B_13 C1G_13 -176.8(16)
N34_13 C34A_13 C34B_13 N34C_13 -2(2)
N34_13 C34A_13 C34B_13 C34G_13 179.1(16)
C1G_13 C1B_13 N1C_13 C1D_13 0.9(17)
C1A_13 C1B_13 N1C_13 C1D_13 -173.9(16)
C1G_13 C1B_13 N1C_13 Zn4 172.8(13)
C1A_13 C1B_13 N1C_13 Zn4 -2.0(15)
C34G_13 C34B_13 N34C_13 C34D_13 4.5(18)
C34A_13 C34B_13 N34C_13 C34D_13 -173.9(15)
C34G_13 C34B_13 N34C_13 Zn2 -172.1(12)
C34A_13 C34B_13 N34C_13 Zn2 9.5(14)
C1B_13 N1C_13 C1D_13 C1E_13 1(2)
Zn4 N1C_13 C1D_13 C1E_13 -169.3(17)
C34B_13 N34C_13 C34D_13 C34E_13 -2(2)
Zn2 N34C_13 C34D_13 C34E_13 174.5(14)
N1C_13 C1D_13 C1E_13 C1F_13 -1(2)
N34C_13 C34D_13 C34E_13 C34F_13 -2(2)
C1D_13 C1E_13 C1F_13 C1G_13 -1(2)
C34D_13 C34E_13 C34F_13 C34G_13 2(2)
C1E_13 C1F_13 C1G_13 C1B_13 3.1(19)
N1C_13 C1B_13 C1G_13 C1F_13 -3.2(17)
C1A_13 C1B_13 C1G_13 C1F_13 171.4(16)
C34E_13 C34F_13 C34G_13 C34B_13 0.2(19)
N34C_13 C34B_13 C34G_13 C34F_13 -3.8(17)
C34A_13 C34B_13 C34G_13 C34F_13 174.5(16)
C1A_14 N1_14 C2_14 C3_14 83(2)
Zn3 N1_14 C2_14 C3_14 -89.7(16)
C1A_14 N1_14 C2_14 C7_14 -97.8(18)
Zn3 N1_14 C2_14 C7_14 89.5(15)
C7_14 C2_14 C3_14 C4_14 1.6(17)
N1_14 C2_14 C3_14 C4_14 -179.2(16)
C2_14 C3_14 C4_14 C5_14 -0.3(18)
C3_14 C4_14 C5_14 C6_14 -1.4(16)
C3_14 C4_14 C5_14 N8_14 175.2(14)
C4_14 C5_14 C6_14 C7_14 1.8(16)
N8_14 C5_14 C6_14 C7_14 -174.7(14)
C5_14 C6_14 C7_14 C2_14 -0.6(17)
C3_14 C2_14 C7_14 C6_14 -1.1(16)
N1_14 C2_14 C7_14 C6_14 179.7(15)
C4_14 C5_14 N8_14 C21_14 99.6(13)
C6_14 C5_14 N8_14 C21_14 -83.7(14)
C4_14 C5_14 N8_14 C9_14 -82.0(14)
C6_14 C5_14 N8_14 C9_14 94.6(14)
C21_14 N8_14 C9_14 O24_14 -178.8(15)
C5_14 N8_14 C9_14 O24_14 3.0(18)
C21_14 N8_14 C9_14 C10_14 3.0(14)
C5_14 N8_14 C9_14 C10_14 -175.2(13)
O24_14 C9_14 C10_14 C11_14 -2.4(19)
N8_14 C9_14 C10_14 C11_14 175.6(12)
O24_14 C9_14 C10_14 C22_14 179.2(15)
N8_14 C9_14 C10_14 C22_14 -2.8(13)
C22_14 C10_14 C11_14 C12_14 -1.5(16)
C9_14 C10_14 C11_14 C12_14 -179.9(13)
C10_14 C11_14 C12_14 C13_14 -1.4(18)
C11_14 C12_14 C13_14 C23_14 2.9(15)
C11_14 C12_14 C13_14 C14_14 -174.8(13)
C12_14 C13_14 C14_14 O25_14 -2.8(19)
C23_14 C13_14 C14_14 O25_14 179.4(15)
C12_14 C13_14 C14_14 N15_14 176.4(12)
C23_14 C13_14 C14_14 N15_14 -1.4(12)
O25_14 C14_14 N15_14 C16_14 -177.4(16)
C13_14 C14_14 N15_14 C16_14 3.4(14)
O25_14 C14_14 N15_14 C28_14 10.3(18)
C13_14 C14_14 N15_14 C28_14 -168.9(13)
C14_14 N15_14 C16_14 O26_14 -177.6(16)
C28_14 N15_14 C16_14 O26_14 -5.1(19)
C14_14 N15_14 C16_14 C17_14 -2.2(14)
C28_14 N15_14 C16_14 C17_14 170.3(12)
O26_14 C16_14 C17_14 C18_14 -2.3(19)
N15_14 C16_14 C17_14 C18_14 -177.7(12)
O26_14 C16_14 C17_14 C23_14 174.4(16)
N15_14 C16_14 C17_14 C23_14 -1.0(13)
C23_14 C17_14 C18_14 C19_14 0.5(16)
C16_14 C17_14 C18_14 C19_14 177.2(13)
C17_14 C18_14 C19_14 C20_14 -1.7(18)
C18_14 C19_14 C20_14 C22_14 0.5(16)
C18_14 C19_14 C20_14 C21_14 -178.5(13)
C9_14 N8_14 C21_14 O27_14 176.1(15)
C5_14 N8_14 C21_14 O27_14 -5.7(18)
C9_14 N8_14 C21_14 C20_14 -1.2(13)
C5_14 N8_14 C21_14 C20_14 177.0(12)
C19_14 C20_14 C21_14 O27_14 0.8(19)
C22_14 C20_14 C21_14 O27_14 -178.1(15)
C19_14 C20_14 C21_14 N8_14 177.9(13)
C22_14 C20_14 C21_14 N8_14 -1.0(13)
C11_14 C10_14 C22_14 C20_14 -177.7(12)
C9_14 C10_14 C22_14 C20_14 0.8(12)
C11_14 C10_14 C22_14 C23_14 2.7(13)
C9_14 C10_14 C22_14 C23_14 -178.9(11)
C19_14 C20_14 C22_14 C10_14 -177.8(12)
C21_14 C20_14 C22_14 C10_14 1.2(13)
C19_14 C20_14 C22_14 C23_14 1.9(13)
C21_14 C20_14 C22_14 C23_14 -179.2(11)
C18_14 C17_14 C23_14 C22_14 1.9(13)
C16_14 C17_14 C23_14 C22_14 -174.8(11)
C18_14 C17_14 C23_14 C13_14 179.5(12)
C16_14 C17_14 C23_14 C13_14 2.8(13)
C10_14 C22_14 C23_14 C17_14 176.6(10)
C20_14 C22_14 C23_14 C17_14 -3.0(12)
C10_14 C22_14 C23_14 C13_14 -1.1(12)
C20_14 C22_14 C23_14 C13_14 179.2(10)
C12_14 C13_14 C23_14 C17_14 -179.4(12)
C14_14 C13_14 C23_14 C17_14 -1.6(12)
C12_14 C13_14 C23_14 C22_14 -1.7(13)
C14_14 C13_14 C23_14 C22_14 176.1(11)
C14_14 N15_14 C28_14 C29_14 89.1(14)
C16_14 N15_14 C28_14 C29_14 -84.1(14)
C14_14 N15_14 C28_14 C33_14 -92.8(14)
C16_14 N15_14 C28_14 C33_14 94.1(14)
C33_14 C28_14 C29_14 C30_14 -0.1(17)
N15_14 C28_14 C29_14 C30_14 178.0(15)
C28_14 C29_14 C30_14 C31_14 0.1(18)
C29_14 C30_14 C31_14 C32_14 -0.2(17)
C29_14 C30_14 C31_14 N34_14 -177.7(16)
C30_14 C31_14 C32_14 C33_14 0.3(16)
N34_14 C31_14 C32_14 C33_14 177.8(16)
C31_14 C32_14 C33_14 C28_14 -0.4(17)
C29_14 C28_14 C33_14 C32_14 0.3(16)
N15_14 C28_14 C33_14 C32_14 -177.8(15)
C32_14 C31_14 N34_14 C34A_14 73(2)
C30_14 C31_14 N34_14 C34A_14 -109.3(18)
C32_14 C31_14 N34_14 Zn1 -106.8(15)
C30_14 C31_14 N34_14 Zn1 70.7(17)
C2_14 N1_14 C1A_14 C1B_14 178.9(14)
Zn3 N1_14 C1A_14 C1B_14 -7.4(19)
C31_14 N34_14 C34A_14 C34B_14 177.2(14)
Zn1 N34_14 C34A_14 C34B_14 -2.8(19)
N1_14 C1A_14 C1B_14 N1C_14 -1.8(19)
N1_14 C1A_14 C1B_14 C1G_14 179.6(15)
N34_14 C34A_14 C34B_14 N34C_14 0.2(19)
N34_14 C34A_14 C34B_14 C34G_14 -179.0(15)
C1G_14 C1B_14 N1C_14 C1D_14 0.6(17)
C1A_14 C1B_14 N1C_14 C1D_14 -178.0(15)
C1G_14 C1B_14 N1C_14 Zn3 -170.4(12)
C1A_14 C1B_14 N1C_14 Zn3 11.0(15)
C34G_14 C34B_14 N34C_14 C34D_14 1.3(18)
C34A_14 C34B_14 N34C_14 C34D_14 -177.9(16)
C34G_14 C34B_14 N34C_14 Zn1 -178.3(13)
C34A_14 C34B_14 N34C_14 Zn1 2.5(15)
C1B_14 N1C_14 C1D_14 C1E_14 -2.4(19)
Zn3 N1C_14 C1D_14 C1E_14 167.5(15)
C34B_14 N34C_14 C34D_14 C34E_14 0(2)
Zn1 N34C_14 C34D_14 C34E_14 179.1(15)
N1C_14 C1D_14 C1E_14 C1F_14 3(2)
N34C_14 C34D_14 C34E_14 C34F_14 -1(2)
C1D_14 C1E_14 C1F_14 C1G_14 -1.2(19)
C34D_14 C34E_14 C34F_14 C34G_14 1(2)
N1C_14 C1B_14 C1G_14 C1F_14 0.8(17)
C1A_14 C1B_14 C1G_14 C1F_14 179.4(15)
C1E_14 C1F_14 C1G_14 C1B_14 -0.5(18)
C34E_14 C34F_14 C34G_14 C34B_14 0(2)
N34C_14 C34B_14 C34G_14 C34F_14 -0.9(17)
C34A_14 C34B_14 C34G_14 C34F_14 178.3(16)
C1A_15 N1_15 C2_15 C7_15 -62(2)
Zn3 N1_15 C2_15 C7_15 110.5(15)
C1A_15 N1_15 C2_15 C3_15 117.3(18)
Zn3 N1_15 C2_15 C3_15 -70.1(17)
C7_15 C2_15 C3_15 C4_15 0.2(17)
N1_15 C2_15 C3_15 C4_15 -179.2(18)
C2_15 C3_15 C4_15 C5_15 0.5(19)
C3_15 C4_15 C5_15 C6_15 -0.8(17)
C3_15 C4_15 C5_15 N8_15 174.5(16)
C4_15 C5_15 C6_15 C7_15 0.3(17)
N8_15 C5_15 C6_15 C7_15 -174.6(16)
C3_15 C2_15 C7_15 C6_15 -0.6(17)
N1_15 C2_15 C7_15 C6_15 178.8(17)
C5_15 C6_15 C7_15 C2_15 0.4(19)
C6_15 C5_15 N8_15 C9_15 -102.9(15)
C4_15 C5_15 N8_15 C9_15 82.1(14)
C6_15 C5_15 N8_15 C21_15 79.5(16)
C4_15 C5_15 N8_15 C21_15 -95.5(14)
C21_15 N8_15 C9_15 O24_15 -172.4(15)
C5_15 N8_15 C9_15 O24_15 10.2(18)
C21_15 N8_15 C9_15 C10_15 3.7(14)
C5_15 N8_15 C9_15 C10_15 -173.8(12)
O24_15 C9_15 C10_15 C11_15 -6.8(19)
N8_15 C9_15 C10_15 C11_15 177.2(12)
O24_15 C9_15 C10_15 C22_15 175.2(15)
N8_15 C9_15 C10_15 C22_15 -0.8(13)
C22_15 C10_15 C11_15 C12_15 -1.0(16)
C9_15 C10_15 C11_15 C12_15 -178.9(13)
C10_15 C11_15 C12_15 C13_15 3.1(18)
C11_15 C12_15 C13_15 C23_15 -3.0(16)
C11_15 C12_15 C13_15 C14_15 173.8(14)
C12_15 C13_15 C14_15 O25_15 4.8(19)
C23_15 C13_15 C14_15 O25_15 -178.3(16)
C12_15 C13_15 C14_15 N15_15 -177.6(13)
C23_15 C13_15 C14_15 N15_15 -0.7(13)
O25_15 C14_15 N15_15 C16_15 177.5(16)
C13_15 C14_15 N15_15 C16_15 -0.2(14)
O25_15 C14_15 N15_15 C28_15 0.4(18)
C13_15 C14_15 N15_15 C28_15 -177.3(12)
C14_15 N15_15 C16_15 O26_15 178.0(15)
C28_15 N15_15 C16_15 O26_15 -5.0(18)
C14_15 N15_15 C16_15 C17_15 0.3(14)
C28_15 N15_15 C16_15 C17_15 177.4(12)
O26_15 C16_15 C17_15 C18_15 1.5(18)
N15_15 C16_15 C17_15 C18_15 179.2(11)
O26_15 C16_15 C17_15 C23_15 -177.3(15)
N15_15 C16_15 C17_15 C23_15 0.4(12)
C23_15 C17_15 C18_15 C19_15 0.9(15)
C16_15 C17_15 C18_15 C19_15 -177.9(12)
C17_15 C18_15 C19_15 C20_15 1.0(18)
C18_15 C19_15 C20_15 C22_15 -1.4(15)
C18_15 C19_15 C20_15 C21_15 175.1(13)
C9_15 N8_15 C21_15 O27_15 171.7(14)
C5_15 N8_15 C21_15 O27_15 -10.9(17)
C9_15 N8_15 C21_15 C20_15 -3.7(13)
C5_15 N8_15 C21_15 C20_15 173.7(12)
C19_15 C20_15 C21_15 O27_15 9.4(18)
C22_15 C20_15 C21_15 O27_15 -174.2(13)
C19_15 C20_15 C21_15 N8_15 -175.4(12)
C22_15 C20_15 C21_15 N8_15 1.0(12)
C19_15 C20_15 C22_15 C10_15 178.1(12)
C21_15 C20_15 C22_15 C10_15 1.6(12)
C19_15 C20_15 C22_15 C23_15 -0.2(12)
C21_15 C20_15 C22_15 C23_15 -176.7(10)
C11_15 C10_15 C22_15 C20_15 -179.7(12)
C9_15 C10_15 C22_15 C20_15 -1.7(12)
C11_15 C10_15 C22_15 C23_15 -1.4(13)
C9_15 C10_15 C22_15 C23_15 176.6(11)
C18_15 C17_15 C23_15 C13_15 179.9(12)
C16_15 C17_15 C23_15 C13_15 -1.3(12)
C18_15 C17_15 C23_15 C22_15 -2.5(13)
C16_15 C17_15 C23_15 C22_15 176.3(11)
C12_15 C13_15 C23_15 C17_15 178.3(13)
C14_15 C13_15 C23_15 C17_15 1.4(12)
C12_15 C13_15 C23_15 C22_15 0.7(13)
C14_15 C13_15 C23_15 C22_15 -176.2(11)
C20_15 C22_15 C23_15 C17_15 2.2(12)
C10_15 C22_15 C23_15 C17_15 -176.2(10)
C20_15 C22_15 C23_15 C13_15 179.8(9)
C10_15 C22_15 C23_15 C13_15 1.5(12)
C16_15 N15_15 C28_15 C33_15 -86.5(14)
C14_15 N15_15 C28_15 C33_15 90.9(13)
C16_15 N15_15 C28_15 C29_15 95.4(14)
C14_15 N15_15 C28_15 C29_15 -87.2(14)
C33_15 C28_15 C29_15 C30_15 -0.6(16)
N15_15 C28_15 C29_15 C30_15 177.4(15)
C28_15 C29_15 C30_15 C31_15 -0.1(17)
C29_15 C30_15 C31_15 C32_15 1.0(16)
C29_15 C30_15 C31_15 N34_15 179.7(15)
C30_15 C31_15 C32_15 C33_15 -1.2(16)
N34_15 C31_15 C32_15 C33_15 -179.8(16)
C31_15 C32_15 C33_15 C28_15 0.4(18)
C29_15 C28_15 C33_15 C32_15 0.5(17)
N15_15 C28_15 C33_15 C32_15 -177.7(15)
C30_15 C31_15 N34_15 C34A_15 -121.9(16)
C32_15 C31_15 N34_15 C34A_15 57(2)
C30_15 C31_15 N34_15 Zn2 73.5(16)
C32_15 C31_15 N34_15 Zn2 -107.8(15)
C2_15 N1_15 C1A_15 C1B_15 179.3(13)
Zn3 N1_15 C1A_15 C1B_15 6(2)
C31_15 N34_15 C34A_15 C34B_15 -175.2(13)
Zn2 N34_15 C34A_15 C34B_15 -7.7(18)
N1_15 C1A_15 C1B_15 N1C_15 -1(2)
N1_15 C1A_15 C1B_15 C1G_15 177.3(15)
N34_15 C34A_15 C34B_15 N34C_15 3.2(19)
N34_15 C34A_15 C34B_15 C34G_15 -177.7(16)
C1G_15 C1B_15 N1C_15 C1D_15 -4.4(16)
C1A_15 C1B_15 N1C_15 C1D_15 173.7(14)
C1G_15 C1B_15 N1C_15 Zn3 177.5(10)
C1A_15 C1B_15 N1C_15 Zn3 -4.5(13)
C34G_15 C34B_15 N34C_15 C34D_15 -1.5(17)
C34A_15 C34B_15 N34C_15 C34D_15 177.7(15)
C34G_15 C34B_15 N34C_15 Zn2 -175.4(13)
C34A_15 C34B_15 N34C_15 Zn2 3.8(15)
C1B_15 N1C_15 C1D_15 C1E_15 5.1(19)
Zn3 N1C_15 C1D_15 C1E_15 -177.2(12)
C34B_15 N34C_15 C34D_15 C34E_15 0(2)
Zn2 N34C_15 C34D_15 C34E_15 173.2(16)
N1C_15 C1D_15 C1E_15 C1F_15 -3(2)
N34C_15 C34D_15 C34E_15 C34F_15 1(2)
C1D_15 C1E_15 C1F_15 C1G_15 -0.3(19)
C34D_15 C34E_15 C34F_15 C34G_15 -0.6(19)
N1C_15 C1B_15 C1G_15 C1F_15 1.5(17)
C1A_15 C1B_15 C1G_15 C1F_15 -176.4(14)
C1E_15 C1F_15 C1G_15 C1B_15 0.9(18)
C34E_15 C34F_15 C34G_15 C34B_15 -0.8(19)
N34C_15 C34B_15 C34G_15 C34F_15 1.9(17)
C34A_15 C34B_15 C34G_15 C34F_15 -177.2(16)
O3_60 S1_60 C4_60 F7_60 62(2)
O2_60 S1_60 C4_60 F7_60 -171(2)
N8_60 S1_60 C4_60 F7_60 -53(2)
O3_60 S1_60 C4_60 F6_60 -56(2)
O2_60 S1_60 C4_60 F6_60 71(2)
N8_60 S1_60 C4_60 F6_60 -170.5(17)
O3_60 S1_60 C4_60 F5_60 177.5(19)
O2_60 S1_60 C4_60 F5_60 -55(2)
N8_60 S1_60 C4_60 F5_60 63(2)
O3_60 S1_60 N8_60 S9_60 163.5(18)
O2_60 S1_60 N8_60 S9_60 29(2)
C4_60 S1_60 N8_60 S9_60 -86(2)
S1_60 N8_60 S9_60 O10_60 22(2)
S1_60 N8_60 S9_60 O11_60 163(2)
S1_60 N8_60 S9_60 C12_60 -91(2)
O10_60 S9_60 C12_60 F14_60 70(2)
O11_60 S9_60 C12_60 F14_60 -59(2)
N8_60 S9_60 C12_60 F14_60 -172.2(18)
O10_60 S9_60 C12_60 F13_60 -53(2)
O11_60 S9_60 C12_60 F13_60 177.8(18)
N8_60 S9_60 C12_60 F13_60 64.8(19)
O10_60 S9_60 C12_60 F15_60 -167.9(19)
O11_60 S9_60 C12_60 F15_60 63(2)
N8_60 S9_60 C12_60 F15_60 -50(2)
